data_7125312
loop_
_publ_author_name
'Bajpai, Alankriti'
'O'Nolan, Daniel'
'Madden, David G.'
'Chen, Kai-Jie'
'Pham, Tony'
'Kumar, Amrit'
'Lusi, Matteo'
'Perry, John J.'
'Space, Brian'
'Zaworotko, Michael J.'

_publ_section_title
;
 The effect of centred versus offset interpenetration on
 C<sub>2</sub>H<sub>2</sub> sorption in hybrid ultramicroporous materials.
;
_journal_issue 84
_journal_name_full 'Chemical communications (Cambridge, England)'
_journal_page_first 11592
_journal_page_last 11595
_journal_paper_doi 10.1039/c7cc05882a
_journal_volume 53
_journal_year 2017
_chemical_formula_sum 'C32 H24 Cu F6 N4 Ti'
_chemical_formula_weight 690.0048
_space_group_IT_number 63
_space_group_name_Hall '-C 2c 2'
_space_group_name_H-M_alt 'C m c m'
_symmetry_cell_setting orthorhombic
_symmetry_space_group_name_Hall '-C 2c 2'
_symmetry_space_group_name_H-M 'C m c m'
_audit_creation_date 2017-01-16T09:48
_audit_creation_method 'from EXP file using GSAS2CIF'
_audit_update_record
;
2017-06-15 deposited with the CCDC.
2017-10-02 downloaded from the CCDC.
;
_cell_angle_alpha 90.0
_cell_angle_beta 90.0
_cell_angle_gamma 90.0
_cell_formula_units_Z 4
_cell_length_a 22.924(28)
_cell_length_b 20.536(21)
_cell_length_c 7.7158(17)
_cell_measurement_temperature 293
_cell_volume 3632(6)
_computing_structure_refinement GSAS
_diffrn_ambient_temperature 293
_diffrn_radiation_polarisn_ratio 1.0
_diffrn_radiation_probe x-ray
_diffrn_radiation_wavelength 0.8262
_diffrn_source syncrothron
_exptl_absorpt_correction_T_max 1.00000
_exptl_absorpt_correction_T_min 1.00000
_exptl_absorpt_process_details
;   GSAS Absorption/surface roughness correction: function number 0
 No correction is applied.
;
_pd_block_id 2017-01-16T09:48|CMCM|Matteo.Lusi|Unknown
_pd_calc_method 'Rietveld Refinement'
_pd_char_colour blue
_pd_instr_location ' ?'
_pd_meas_2theta_range_inc 0.002
_pd_meas_2theta_range_max 60.0
_pd_meas_2theta_range_min 0.002
_pd_meas_number_of_points 30000
_pd_phase_name CMCM
_pd_prep_temperature 293
_pd_proc_2theta_range_inc 0.002
_pd_proc_2theta_range_max 60.00177
_pd_proc_2theta_range_min 0.003775
_pd_proc_info_datetime 2017-01-16T09:48:33
_pd_proc_info_excluded_regions ' ?'
_pd_proc_ls_background_function
;   GSAS Background function number 1 with  8 terms.
 Shifted Chebyshev function of 1st kind
      1:    49.4314     2:   -23.5631     3:   -17.9015     4:    22.6284    
      5:   -19.8825     6:    14.3864     7:   -6.19723     8:  -0.596829    
;
_pd_proc_ls_peak_cutoff 0.01000
_pd_proc_ls_profile_function
;
 CW Profile function number 2 with  18 terms
 Profile coefficients for Simpson's rule integration of pseudovoigt function
 C.J. Howard (1982). J. Appl. Cryst.,15,615-620.
 P. Thompson, D.E. Cox & J.B. Hastings (1987). J. Appl. Cryst.,20,79-83.
 #1(GU)   =  514.853 #2(GV)   =   37.529 #3(GW)   =    1.686
 #4(LX)   =    1.002 #5(LY)   =    9.042 #6(trns) =    0.000
 #7(asym) =   0.0871 #8(shft) =   0.0000 #9(GP)   =    0.000
 #10(stec)=     0.00 #11(ptec)=     0.00 #12(sfec)=     0.00
 #13(L11) =    0.000 #14(L22) =    0.000 #15(L33) =    0.000
 #16(L12) =    0.000 #17(L13) =    0.000 #18(L23) =    0.000
 Peak tails are ignored  where the intensity is below 0.0100 times the peak
   Aniso. broadening axis   0.0   0.0   1.0
;
_pd_proc_ls_prof_R_factor 0.2648
_pd_proc_ls_prof_wR_expected 0.0881
_pd_proc_ls_prof_wR_factor 0.3746
_pd_proc_number_of_points 30000
_pd_spec_mounting ' ?'
_refine_ls_goodness_of_fit_all 5.79
_refine_ls_matrix_type full
_refine_ls_number_parameters 13
_refine_ls_number_restraints 237
_refine_ls_R_Fsqd_factor 0.96111
_refine_ls_shift/su_max 13.00
_refine_ls_shift/su_mean 2.90
_reflns_d_resolution_high 0.826
_reflns_d_resolution_low 15.294
_reflns_limit_h_max 28
_reflns_limit_h_min 0
_reflns_limit_k_max 25
_reflns_limit_k_min 0
_reflns_limit_l_max 9
_reflns_limit_l_min 0
_reflns_number_total 1877
_cod_data_source_file c7cc05882a2.cif
_cod_data_source_block TIFSIX-4-Cu-i-beta
_cod_depositor_comments
;
The following automatic conversions were performed:

data item '_geom_angle_publ_flag' value 'N' was changed to 'n' in
accordance with the
/home/saulius/struct/COD-crude-data/automatic-downloads/DataCite-retrospective/RSC/depositions/lib/dictionaries/cif_core.dic
dictionary named 'cif_core.dic' version 2.4.2 last updated on
2011-04-26 (4722 times).

data item '_geom_bond_publ_flag' value 'N' was changed to 'n' in
accordance with the
/home/saulius/struct/COD-crude-data/automatic-downloads/DataCite-retrospective/RSC/depositions/lib/dictionaries/cif_core.dic
dictionary named 'cif_core.dic' version 2.4.2 last updated on
2011-04-26 (1421 times).

Automatic conversion script
Id: cif_fix_values 6909 2019-04-08 15:41:33Z antanas 
;
_cod_original_cell_volume 3632.3(14)
_cod_database_code 7125312
_gsas_exptl_extinct_corr_t_min 1.00000
_gsas_exptl_extinct_corr_t_max 1.00000

loop_
_symmetry_equiv_pos_site_id
_symmetry_equiv_pos_as_xyz
1 +x,+y,+z
2 -x,+y,+z
3 +x,-y,+z+1/2
4 -x,-y,+z+1/2
-1 -x,-y,-z
-2 +x,-y,-z
-3 -x,+y,-z+1/2
-4 +x,+y,-z+1/2
101 +x+1/2,+y+1/2,+z
102 -x+1/2,+y+1/2,+z
103 +x+1/2,-y+1/2,+z+1/2
104 -x+1/2,-y+1/2,+z+1/2
-101 -x+1/2,-y+1/2,-z
-102 +x+1/2,-y+1/2,-z
-103 -x+1/2,+y+1/2,-z+1/2
-104 +x+1/2,+y+1/2,-z+1/2

loop_
_atom_site_type_symbol
_atom_site_label
_atom_site_fract_x
_atom_site_fract_y
_atom_site_fract_z
_atom_site_occupancy
_atom_site_thermal_displace_type
_atom_site_U_iso_or_equiv
_atom_site_symmetry_multiplicity
Cu Cu1 0.5 0.68373 0.75 1.0 Uiso 0.80(5) 4
F F2 0.5 0.68384 0.49027 1.0 Uiso 0.80(5) 8
N N3 0.43382 0.61925 0.75 1.0 Uiso 0.80(5) 8
N N4 0.56618 0.61925 0.75 1.0 Uiso 0.80(5) 8
F F5 0.5 0.68384 1.00973 1.0 Uiso 0.80(5) 8
N N6 0.56478 0.75018 0.75 1.0 Uiso 0.80(5) 8
N N7 0.43522 0.75018 0.75 1.0 Uiso 0.80(5) 8
Ti Ti8 0.5 0.68373 0.25 1.0 Uiso 0.80(5) 4
C C9 0.41301 0.59667 0.60096 1.0 Uiso 0.80(5) 16
C C10 0.41301 0.59667 0.89904 1.0 Uiso 0.80(5) 16
C C11 0.58699 0.59667 0.60096 1.0 Uiso 0.80(5) 16
C C12 0.58699 0.59667 0.89904 1.0 Uiso 0.80(5) 16
F F13 0.44068 0.7461 0.25 1.0 Uiso 0.80(5) 8
F F14 0.55869 0.62203 0.25 1.0 Uiso 0.80(5) 8
F F15 0.5 0.68384 0.00973 1.0 Uiso 0.80(5) 8
F F16 0.55868 0.74543 0.25 1.0 Uiso 0.80(5) 8
F F17 0.44131 0.62203 0.25 1.0 Uiso 0.80(5) 8
H H18 0.42977 0.61112 0.49495 1.0 Uiso 0.80(5) 16
C C19 0.368 0.55308 0.59708 1.0 Uiso 0.80(5) 16
H H20 0.42977 0.61112 1.00505 1.0 Uiso 0.80(5) 16
C C21 0.368 0.55308 0.90292 1.0 Uiso 0.80(5) 16
H H22 0.57024 0.61112 0.49495 1.0 Uiso 0.80(5) 16
C C23 0.63201 0.55308 0.59708 1.0 Uiso 0.80(5) 16
H H24 0.57024 0.61112 1.00505 1.0 Uiso 0.80(5) 16
C C25 0.63201 0.55308 0.90292 1.0 Uiso 0.80(5) 16
Cu Cu26 0.5 0.68371 -0.25 1.0 Uiso 0.80(5) 4
H H27 0.35293 0.53876 0.48876 1.0 Uiso 0.80(5) 16
C C28 0.34413 0.52955 0.75 1.0 Uiso 0.80(5) 8
H H29 0.35293 0.53876 1.01124 1.0 Uiso 0.80(5) 16
H H30 0.64709 0.53876 0.48876 1.0 Uiso 0.80(5) 16
C C31 0.65588 0.52955 0.75 1.0 Uiso 0.80(5) 8
H H32 0.64709 0.53876 1.01124 1.0 Uiso 0.80(5) 16
C C33 0.2956 0.48102 0.75 1.0 Uiso 0.80(5) 8
C C34 0.70441 0.48102 0.75 1.0 Uiso 0.80(5) 8
C C35 0.27276 0.45768 0.59363 1.0 Uiso 0.80(5) 16
C C36 0.27276 0.45768 0.90637 1.0 Uiso 0.80(5) 16
C C37 0.72725 0.45768 0.59363 1.0 Uiso 0.80(5) 16
C C38 0.72725 0.45768 0.90637 1.0 Uiso 0.80(5) 16
H H39 0.28869 0.47273 0.48711 1.0 Uiso 0.80(5) 16
C C40 0.22791 0.41357 0.59093 1.0 Uiso 0.80(5) 16
H H41 0.28869 0.47273 1.01289 1.0 Uiso 0.80(5) 16
C C42 0.22791 0.41357 0.90907 1.0 Uiso 0.80(5) 16
H H43 0.71133 0.47273 0.48711 1.0 Uiso 0.80(5) 16
C C44 0.77211 0.41357 0.59093 1.0 Uiso 0.80(5) 16
H H45 0.71133 0.47273 1.01289 1.0 Uiso 0.80(5) 16
C C46 0.77211 0.41357 0.90907 1.0 Uiso 0.80(5) 16
H H47 0.21254 0.39888 0.48333 1.0 Uiso 0.80(5) 16
C C48 0.20431 0.38971 0.75 1.0 Uiso 0.80(5) 8
H H49 0.21254 0.39888 1.01667 1.0 Uiso 0.80(5) 16
H H50 0.78748 0.39888 0.48333 1.0 Uiso 0.80(5) 16
C C51 0.79571 0.38971 0.75 1.0 Uiso 0.80(5) 8
H H52 0.78748 0.39888 1.01667 1.0 Uiso 0.80(5) 16
C C53 0.15638 0.34178 0.75 1.0 Uiso 0.80(5) 8
C C54 0.84364 0.34178 0.75 1.0 Uiso 0.80(5) 8
C C55 0.13232 0.3176 0.59672 1.0 Uiso 0.80(5) 16
C C56 0.13232 0.3176 0.90328 1.0 Uiso 0.80(5) 16
C C57 0.8677 0.3176 0.59672 1.0 Uiso 0.80(5) 16
C C58 0.8677 0.3176 0.90328 1.0 Uiso 0.80(5) 16
H H59 0.14693 0.33222 0.48812 1.0 Uiso 0.80(5) 16
C C60 0.08797 0.2731 0.60113 1.0 Uiso 0.80(5) 16
H H61 0.14693 0.33222 1.01188 1.0 Uiso 0.80(5) 16
C C62 0.08797 0.2731 0.89887 1.0 Uiso 0.80(5) 16
H H63 0.85309 0.33222 0.48812 1.0 Uiso 0.80(5) 16
C C64 0.91205 0.2731 0.60113 1.0 Uiso 0.80(5) 16
H H65 0.85309 0.33222 1.01188 1.0 Uiso 0.80(5) 16
C C66 0.91205 0.2731 0.89887 1.0 Uiso 0.80(5) 16
N N67 0.06478 0.25018 0.75 1.0 Uiso 0.80(5) 8
H H68 0.07273 0.25755 0.49423 1.0 Uiso 0.80(5) 16
H H69 0.07273 0.25755 1.00577 1.0 Uiso 0.80(5) 16
N N70 0.93524 0.25018 0.75 1.0 Uiso 0.80(5) 8
H H71 0.92729 0.25755 0.49423 1.0 Uiso 0.80(5) 16
H H72 0.92729 0.25755 1.00577 1.0 Uiso 0.80(5) 16
Cu Cu73 0.0 0.18372 0.75 1.0 Uiso 0.80(5) 4
Cu Cu74 1.00002 0.18373 0.75 1.0 Uiso 0.80(5) 4

loop_
_atom_type_symbol
_atom_type_number_in_cell
_atom_type_scat_dispersion_real
_atom_type_scat_dispersion_imag
_atom_type_scat_Cromer_Mann_a1
_atom_type_scat_Cromer_Mann_a2
_atom_type_scat_Cromer_Mann_a3
_atom_type_scat_Cromer_Mann_a4
_atom_type_scat_Cromer_Mann_b1
_atom_type_scat_Cromer_Mann_b2
_atom_type_scat_Cromer_Mann_b3
_atom_type_scat_Cromer_Mann_b4
_atom_type_scat_Cromer_Mann_c
_atom_type_scat_source
Cu 16.0 0.000 0.000 13.3380 3.58280 7.16760 0.24700 5.61580 11.3966 1.67350 64.8126 1.19100 International_Tables_Vol_C
F 56.0 0.000 0.000 3.53920 10.2825 2.64120 4.29440 1.51700 0.26150 1.02430 26.1476 0.27760 International_Tables_Vol_C
N 48.0 0.000 0.000 12.2126 0.00570 3.13220 9.89330 2.01250 28.9975 1.16630 0.58260 -11.529 International_Tables_Vol_C
Ti 4.0 0.000 0.000 9.75950 7.85080 7.35580 0.50000 1.69910 35.6338 1.90210 116.105 1.28070 International_Tables_Vol_C
C 448.0 0.000 0.000 2.31000 20.8439 1.02000 10.2075 1.58860 0.56870 0.86500 51.6512 0.21560 International_Tables_Vol_C
H 384.0 0.000 0.000 0.49300 10.5109 0.32291 26.1257 0.14019 3.14236 0.04081 57.7997 0.00304 International_Tables_Vol_C

loop_
_geom_angle_atom_site_label_1
_geom_angle_atom_site_label_2
_geom_angle_atom_site_label_3
_geom_angle
_geom_angle_site_symmetry_1
_geom_angle_site_symmetry_3
_geom_angle_publ_flag
F2 Cu1 F2 180.0 1_555 -3_656 n
F2 Cu1 N3 90.04240(10) 1_555 1_555 n
F2 Cu1 N3 90.04240(10) 1_555 2_655 n
F2 Cu1 N4 90.04240(10) 1_555 1_555 n
F2 Cu1 N4 90.04240(10) 1_555 2_655 n
F2 Cu1 F5 180.0 1_555 1_555 n
F2 Cu1 F5 0.0 1_555 -3_546 n
F2 Cu1 N6 89.95630(10) 1_555 1_555 n
F2 Cu1 N6 89.95630(10) 1_555 2_655 n
F2 Cu1 N7 89.95630(10) 1_555 1_555 n
F2 Cu1 N7 89.95630(10) 1_555 2_655 n
F2 Cu1 F15 180.0 1_555 1_556 n
F2 Cu1 F15 0.0 1_555 -3_656 n
F2 Cu1 Cu26 90.06780(10) 1_555 1_556 n
F2 Cu1 N67 89.95630(10) 1_555 101_555 n
F2 Cu1 N67 89.95630(10) 1_555 102_555 n
F2 Cu1 N70 89.95630(10) 1_555 101_455 n
F2 Cu1 N70 89.95630(10) 1_555 102_655 n
F2 Cu1 Cu73 90.07110(10) 1_555 101_555 n
F2 Cu1 Cu74 90.0029 1_555 101_455 n
F2 Cu1 N3 90.04250(10) -3_547 1_555 n
F2 Cu1 N3 90.04250(10) -3_547 2_655 n
F2 Cu1 N4 90.04250(10) -3_547 1_555 n
F2 Cu1 N4 90.04250(10) -3_547 2_655 n
F2 Cu1 F5 0.0 -3_546 1_555 n
F2 Cu1 F5 180.0 -3_546 -3_546 n
F2 Cu1 N6 89.95630(10) -3_546 1_555 n
F2 Cu1 N6 89.95630(10) -3_546 2_655 n
F2 Cu1 N7 89.95630(10) -3_657 1_555 n
F2 Cu1 N7 89.95630(10) -3_657 2_655 n
F2 Cu1 F15 0.0 -3_657 1_556 n
F2 Cu1 F15 180.0 -3_657 -3_656 n
F2 Cu1 Cu26 90.06900(10) -3_657 1_556 n
F2 Cu1 N67 89.95630(10) -3_657 101_555 n
F2 Cu1 N67 89.95630(10) -3_657 102_555 n
F2 Cu1 N70 89.95630(10) -3_657 101_455 n
F2 Cu1 N70 89.95630(10) -3_657 102_655 n
F2 Cu1 Cu73 90.07340(10) -3_657 101_555 n
F2 Cu1 Cu74 90.004 -3_657 101_455 n
N3 Cu1 N3 97.77(9) 1_555 2_655 n
N3 Cu1 N4 97.77(9) 1_555 1_555 n
N3 Cu1 N4 0.0 1_555 2_655 n
N3 Cu1 F5 90.04250(10) 1_555 1_555 n
N3 Cu1 F5 90.04240(10) 1_555 -3_546 n
N3 Cu1 N6 178.53419(30) 1_555 1_555 n
N3 Cu1 N6 83.70(9) 1_555 2_655 n
N3 Cu1 N7 83.70(9) 1_555 1_555 n
N3 Cu1 N7 178.53419(30) 1_555 2_655 n
N3 Cu1 F15 90.04240(10) 1_555 1_556 n
N3 Cu1 F15 90.04240(10) 1_555 -3_656 n
N3 Cu1 Cu26 48.87(5) 1_555 1_556 n
N3 Cu1 N67 178.53419(30) 1_555 101_555 n
N3 Cu1 N67 83.70(9) 1_555 102_555 n
N3 Cu1 N70 83.71(9) 1_555 101_455 n
N3 Cu1 N70 178.52570(30) 1_555 102_655 n
N3 Cu1 Cu73 48.85(5) 1_555 101_555 n
N3 Cu1 Cu74 138.87(5) 1_555 101_455 n
N3 Cu1 N4 0.0 2_655 1_555 n
N3 Cu1 N4 97.77(9) 2_655 2_655 n
N3 Cu1 F5 90.04250(10) 2_655 1_555 n
N3 Cu1 F5 90.04250(10) 2_655 -3_546 n
N3 Cu1 N6 83.70(9) 2_655 1_555 n
N3 Cu1 N6 178.53410(30) 2_655 2_655 n
N3 Cu1 N7 178.53410(30) 2_655 1_555 n
N3 Cu1 N7 83.70(9) 2_655 2_655 n
N3 Cu1 F15 90.04240(10) 2_655 1_556 n
N3 Cu1 F15 90.04250(10) 2_655 -3_656 n
N3 Cu1 Cu26 48.86(5) 2_655 1_556 n
N3 Cu1 N67 83.70(9) 2_655 101_555 n
N3 Cu1 N67 178.53410(30) 2_655 102_555 n
N3 Cu1 N70 178.52541(30) 2_655 101_455 n
N3 Cu1 N70 83.71(9) 2_655 102_655 n
N3 Cu1 Cu73 48.85(5) 2_655 101_555 n
N3 Cu1 Cu74 41.10(5) 2_655 101_455 n
N4 Cu1 N4 97.77(9) 1_555 2_655 n
N4 Cu1 F5 90.04250(10) 1_555 1_555 n
N4 Cu1 F5 90.04250(10) 1_555 -3_546 n
N4 Cu1 N6 83.70(9) 1_555 1_555 n
N4 Cu1 N6 178.53410(30) 1_555 2_655 n
N4 Cu1 N7 178.53410(30) 1_555 1_555 n
N4 Cu1 N7 83.70(9) 1_555 2_655 n
N4 Cu1 F15 90.04240(10) 1_555 1_556 n
N4 Cu1 F15 90.04250(10) 1_555 -3_656 n
N4 Cu1 Cu26 48.86(5) 1_555 1_556 n
N4 Cu1 N67 83.70(9) 1_555 101_555 n
N4 Cu1 N67 178.53410(30) 1_555 102_555 n
N4 Cu1 N70 178.52541(30) 1_555 101_455 n
N4 Cu1 N70 83.71(9) 1_555 102_655 n
N4 Cu1 Cu73 48.85(5) 1_555 101_555 n
N4 Cu1 Cu74 41.10(5) 1_555 101_455 n
N4 Cu1 F5 90.04250(10) 2_655 1_555 n
N4 Cu1 F5 90.04240(10) 2_655 -3_546 n
N4 Cu1 N6 178.53419(30) 2_655 1_555 n
N4 Cu1 N6 83.70(9) 2_655 2_655 n
N4 Cu1 N7 83.70(9) 2_655 1_555 n
N4 Cu1 N7 178.53419(30) 2_655 2_655 n
N4 Cu1 F15 90.04240(10) 2_655 1_556 n
N4 Cu1 F15 90.04240(10) 2_655 -3_656 n
N4 Cu1 Cu26 48.87(5) 2_655 1_556 n
N4 Cu1 N67 178.53419(30) 2_655 101_555 n
N4 Cu1 N67 83.70(9) 2_655 102_555 n
N4 Cu1 N70 83.71(9) 2_655 101_455 n
N4 Cu1 N70 178.52570(30) 2_655 102_655 n
N4 Cu1 Cu73 48.85(5) 2_655 101_555 n
N4 Cu1 Cu74 138.87(5) 2_655 101_455 n
F5 Cu1 F5 180.0 1_555 -3_546 n
F5 Cu1 N6 89.95630(10) 1_555 1_555 n
F5 Cu1 N6 89.95630(10) 1_555 2_655 n
F5 Cu1 N7 89.95630(10) 1_555 1_555 n
F5 Cu1 N7 89.95630(10) 1_555 2_655 n
F5 Cu1 F15 0.0 1_555 1_556 n
F5 Cu1 F15 180.0 1_555 -3_656 n
F5 Cu1 Cu26 90.06900(10) 1_555 1_556 n
F5 Cu1 N67 89.95630(10) 1_555 101_555 n
F5 Cu1 N67 89.95630(10) 1_555 102_555 n
F5 Cu1 N70 89.95630(10) 1_555 101_455 n
F5 Cu1 N70 89.95630(10) 1_555 102_655 n
F5 Cu1 Cu73 90.07340(10) 1_555 101_555 n
F5 Cu1 Cu74 90.004 1_555 101_455 n
F5 Cu1 N6 89.95630(10) -3_546 1_555 n
F5 Cu1 N6 89.95630(10) -3_546 2_655 n
F5 Cu1 N7 89.95630(10) -3_657 1_555 n
F5 Cu1 N7 89.95630(10) -3_657 2_655 n
F5 Cu1 F15 180.0 -3_657 1_556 n
F5 Cu1 F15 0.0 -3_657 -3_656 n
F5 Cu1 Cu26 90.06900(10) -3_657 1_556 n
F5 Cu1 N67 89.95630(10) -3_657 101_555 n
F5 Cu1 N67 89.95630(10) -3_657 102_555 n
F5 Cu1 N70 89.95630(10) -3_657 101_455 n
F5 Cu1 N70 89.95630(10) -3_657 102_655 n
F5 Cu1 Cu73 90.07340(10) -3_657 101_555 n
F5 Cu1 Cu74 90.004 -3_657 101_455 n
N6 Cu1 N6 94.84(9) 1_555 2_655 n
N6 Cu1 N7 94.84(9) 1_555 1_555 n
N6 Cu1 N7 0.0 1_555 2_655 n
N6 Cu1 F15 89.95630(10) 1_555 1_556 n
N6 Cu1 F15 89.95630(10) 1_555 -3_656 n
N6 Cu1 Cu26 132.58(5) 1_555 1_556 n
N6 Cu1 N67 0.0 1_555 101_555 n
N6 Cu1 N67 94.84(9) 1_555 102_555 n
N6 Cu1 N70 94.83(9) 1_555 101_455 n
N6 Cu1 N70 0.0 1_555 102_655 n
N6 Cu1 Cu73 132.58(5) 1_555 101_555 n
N6 Cu1 Cu74 42.58(5) 1_555 101_455 n
N6 Cu1 N7 0.0 2_655 1_555 n
N6 Cu1 N7 94.84(9) 2_655 2_655 n
N6 Cu1 F15 89.95630(10) 2_655 1_556 n
N6 Cu1 F15 89.95630(10) 2_655 -3_656 n
N6 Cu1 Cu26 132.58(5) 2_655 1_556 n
N6 Cu1 N67 94.84(9) 2_655 101_555 n
N6 Cu1 N67 0.0 2_655 102_555 n
N6 Cu1 N70 0.0 2_655 101_455 n
N6 Cu1 N70 94.83(9) 2_655 102_655 n
N6 Cu1 Cu73 132.57(5) 2_655 101_555 n
N6 Cu1 Cu74 137.41(5) 2_655 101_455 n
N7 Cu1 N7 94.84(9) 1_555 2_655 n
N7 Cu1 F15 89.95630(10) 1_555 1_556 n
N7 Cu1 F15 89.95630(10) 1_555 -3_656 n
N7 Cu1 Cu26 132.58(5) 1_555 1_556 n
N7 Cu1 N67 94.84(9) 1_555 101_555 n
N7 Cu1 N67 0.0 1_555 102_555 n
N7 Cu1 N70 0.0 1_555 101_455 n
N7 Cu1 N70 94.83(9) 1_555 102_655 n
N7 Cu1 Cu73 132.57(5) 1_555 101_555 n
N7 Cu1 Cu74 137.41(5) 1_555 101_455 n
N7 Cu1 F15 89.95630(10) 2_655 1_556 n
N7 Cu1 F15 89.95630(10) 2_655 -3_656 n
N7 Cu1 Cu26 132.58(5) 2_655 1_556 n
N7 Cu1 N67 0.0 2_655 101_555 n
N7 Cu1 N67 94.84(9) 2_655 102_555 n
N7 Cu1 N70 94.83(9) 2_655 101_455 n
N7 Cu1 N70 0.0 2_655 102_655 n
N7 Cu1 Cu73 132.58(5) 2_655 101_555 n
N7 Cu1 Cu74 42.58(5) 2_655 101_455 n
F15 Cu1 F15 180.0 1_556 -3_656 n
F15 Cu1 Cu26 90.03580(10) 1_556 1_556 n
F15 Cu1 N67 89.95630(10) 1_556 101_555 n
F15 Cu1 N67 89.95630(10) 1_556 102_555 n
F15 Cu1 N70 89.95630(10) 1_556 101_455 n
F15 Cu1 N70 89.95630(10) 1_556 102_655 n
F15 Cu1 Cu73 90.00700(10) 1_556 101_555 n
F15 Cu1 Cu74 89.9742 1_556 101_455 n
F15 Cu1 Cu26 90.06900(10) -3_656 1_556 n
F15 Cu1 N67 89.95630(10) -3_656 101_555 n
F15 Cu1 N67 89.95630(10) -3_656 102_555 n
F15 Cu1 N70 89.95630(10) -3_656 101_455 n
F15 Cu1 N70 89.95630(10) -3_656 102_655 n
F15 Cu1 Cu73 90.07340(10) -3_656 101_555 n
F15 Cu1 Cu74 90.004 -3_656 101_455 n
Cu26 Cu1 N67 132.58(5) 1_556 101_555 n
Cu26 Cu1 N67 132.58(5) 1_556 102_555 n
Cu26 Cu1 N70 132.60(5) 1_556 101_455 n
Cu26 Cu1 N70 132.61(5) 1_556 102_655 n
Cu26 Cu1 Cu73 0.0 1_556 101_555 n
Cu26 Cu1 Cu74 90.0 1_556 101_455 n
N67 Cu1 N67 94.84(9) 101_555 102_555 n
N67 Cu1 N70 94.83(9) 101_555 101_455 n
N67 Cu1 N70 0.0 101_555 102_655 n
N67 Cu1 Cu73 132.58(5) 101_555 101_555 n
N67 Cu1 Cu74 42.58(5) 101_555 101_455 n
N67 Cu1 N70 0.0 102_555 101_455 n
N67 Cu1 N70 94.83(9) 102_555 102_655 n
N67 Cu1 Cu73 132.57(5) 102_555 101_555 n
N67 Cu1 Cu74 137.41(5) 102_555 101_455 n
N70 Cu1 N70 94.82(9) 101_455 102_655 n
N70 Cu1 Cu73 132.60(5) 101_455 101_555 n
N70 Cu1 Cu74 137.42(5) 101_455 101_455 n
N70 Cu1 Cu73 132.63(5) 102_655 101_555 n
N70 Cu1 Cu74 42.61(5) 102_655 101_455 n
Cu73 Cu1 Cu74 90.0 101_555 101_455 n
Cu1 F2 Ti8 180.0 1_555 1_555 n
Cu1 F2 Cu26 0.0 1_555 1_556 n
Cu1 F2 Cu73 0.0 1_555 101_555 n
Cu1 F2 Cu74 0.0 1_555 101_455 n
Ti8 F2 Cu26 180.0 1_555 1_556 n
Ti8 F2 Cu73 180.0 1_555 101_555 n
Ti8 F2 Cu74 180.0 1_555 101_455 n
Cu26 F2 Cu73 0.0 1_556 101_555 n
Cu26 F2 Cu74 0.0 1_556 101_455 n
Cu73 F2 Cu74 0.0 101_555 101_455 n
Cu1 N3 C9 120.002(21) 1_555 1_555 n
Cu1 N3 C9 120.002(21) 1_555 -4_557 n
Cu1 N3 C10 120.002(21) 1_555 1_555 n
Cu1 N3 C10 120.002(21) 1_555 -4_557 n
Cu1 N3 C11 120.002(21) 1_555 2_655 n
Cu1 N3 C11 120.002(21) 1_555 -3_657 n
Cu1 N3 C12 120.002(21) 1_555 2_655 n
Cu1 N3 C12 120.002(21) 1_555 -3_657 n
Cu1 N3 Cu26 0.0 1_555 1_556 n
Cu1 N3 Cu73 0.0 1_555 101_555 n
Cu1 N3 Cu74 0.0 1_555 101_455 n
C9 N3 C9 119.90(4) 1_555 -4_557 n
C9 N3 C10 119.90(4) 1_555 1_555 n
C9 N3 C10 0.0 1_555 -4_557 n
C9 N3 C11 0.0 1_555 2_655 n
C9 N3 C11 119.90(4) 1_555 -3_657 n
C9 N3 C12 119.90(4) 1_555 2_655 n
C9 N3 C12 0.0 1_555 -3_657 n
C9 N3 Cu26 120.002(21) 1_555 1_556 n
C9 N3 Cu73 120.002(21) 1_555 101_555 n
C9 N3 Cu74 120.002(21) 1_555 101_455 n
C9 N3 C10 0.0 -4_557 1_555 n
C9 N3 C10 119.90(4) -4_557 -4_557 n
C9 N3 C11 119.90(4) -4_557 2_655 n
C9 N3 C11 0.0 -4_557 -3_657 n
C9 N3 C12 0.0 -4_557 2_655 n
C9 N3 C12 119.90(4) -4_557 -3_657 n
C9 N3 Cu26 120.002(21) -4_557 1_556 n
C9 N3 Cu73 120.002(21) -4_557 101_555 n
C9 N3 Cu74 120.002(21) -4_557 101_455 n
C10 N3 C10 119.90(4) 1_555 -4_557 n
C10 N3 C11 119.90(4) 1_555 2_655 n
C10 N3 C11 0.0 1_555 -3_657 n
C10 N3 C12 0.0 1_555 2_655 n
C10 N3 C12 119.90(4) 1_555 -3_657 n
C10 N3 Cu26 120.002(21) 1_555 1_556 n
C10 N3 Cu73 120.002(21) 1_555 101_555 n
C10 N3 Cu74 120.002(21) 1_555 101_455 n
C10 N3 C11 0.0 -4_557 2_655 n
C10 N3 C11 119.90(4) -4_557 -3_657 n
C10 N3 C12 119.90(4) -4_557 2_655 n
C10 N3 C12 0.0 -4_557 -3_657 n
C10 N3 Cu26 120.002(21) -4_557 1_556 n
C10 N3 Cu73 120.002(21) -4_557 101_555 n
C10 N3 Cu74 120.002(21) -4_557 101_455 n
C11 N3 C11 119.90(4) 2_655 -3_657 n
C11 N3 C12 119.90(4) 2_655 2_655 n
C11 N3 C12 0.0 2_655 -3_657 n
C11 N3 Cu26 120.002(21) 2_655 1_556 n
C11 N3 Cu73 120.002(21) 2_655 101_555 n
C11 N3 Cu74 120.002(21) 2_655 101_455 n
C11 N3 C12 0.0 -3_657 2_655 n
C11 N3 C12 119.90(4) -3_657 -3_657 n
C11 N3 Cu26 120.002(21) -3_657 1_556 n
C11 N3 Cu73 120.002(21) -3_657 101_555 n
C11 N3 Cu74 120.002(21) -3_657 101_455 n
C12 N3 C12 119.90(4) 2_655 -3_657 n
C12 N3 Cu26 120.002(21) 2_655 1_556 n
C12 N3 Cu73 120.002(21) 2_655 101_555 n
C12 N3 Cu74 120.002(21) 2_655 101_455 n
C12 N3 Cu26 120.002(21) -3_657 1_556 n
C12 N3 Cu73 120.002(21) -3_657 101_555 n
C12 N3 Cu74 120.002(21) -3_657 101_455 n
Cu26 N3 Cu73 0.0 1_556 101_555 n
Cu26 N3 Cu74 0.0 1_556 101_455 n
Cu73 N3 Cu74 0.0 101_555 101_455 n
Cu1 N4 C9 120.002(21) 1_555 2_655 n
Cu1 N4 C9 120.002(21) 1_555 -3_657 n
Cu1 N4 C10 120.002(21) 1_555 2_655 n
Cu1 N4 C10 120.002(21) 1_555 -3_657 n
Cu1 N4 C11 120.002(21) 1_555 1_555 n
Cu1 N4 C11 120.002(21) 1_555 -4_557 n
Cu1 N4 C12 120.002(21) 1_555 1_555 n
Cu1 N4 C12 120.002(21) 1_555 -4_557 n
Cu1 N4 Cu26 0.0 1_555 1_556 n
Cu1 N4 Cu73 0.0 1_555 101_555 n
Cu1 N4 Cu74 0.0 1_555 101_455 n
C9 N4 C9 119.90(4) 2_655 -3_657 n
C9 N4 C10 119.90(4) 2_655 2_655 n
C9 N4 C10 0.0 2_655 -3_657 n
C9 N4 C11 0.0 2_655 1_555 n
C9 N4 C11 119.90(4) 2_655 -4_557 n
C9 N4 C12 119.90(4) 2_655 1_555 n
C9 N4 C12 0.0 2_655 -4_557 n
C9 N4 Cu26 120.002(21) 2_655 1_556 n
C9 N4 Cu73 120.002(21) 2_655 101_555 n
C9 N4 Cu74 120.003(21) 2_655 101_455 n
C9 N4 C10 0.0 -3_657 2_655 n
C9 N4 C10 119.90(4) -3_657 -3_657 n
C9 N4 C11 119.90(4) -3_657 1_555 n
C9 N4 C11 0.0 -3_657 -4_557 n
C9 N4 C12 0.0 -3_657 1_555 n
C9 N4 C12 119.90(4) -3_657 -4_557 n
C9 N4 Cu26 120.002(21) -3_657 1_556 n
C9 N4 Cu73 120.002(21) -3_657 101_555 n
C9 N4 Cu74 120.003(21) -3_657 101_455 n
C10 N4 C10 119.90(4) 2_655 -3_657 n
C10 N4 C11 119.90(4) 2_655 1_555 n
C10 N4 C11 0.0 2_655 -4_557 n
C10 N4 C12 0.0 2_655 1_555 n
C10 N4 C12 119.90(4) 2_655 -4_557 n
C10 N4 Cu26 120.002(21) 2_655 1_556 n
C10 N4 Cu73 120.002(21) 2_655 101_555 n
C10 N4 Cu74 120.003(21) 2_655 101_455 n
C10 N4 C11 0.0 -3_657 1_555 n
C10 N4 C11 119.90(4) -3_657 -4_557 n
C10 N4 C12 119.90(4) -3_657 1_555 n
C10 N4 C12 0.0 -3_657 -4_557 n
C10 N4 Cu26 120.002(21) -3_657 1_556 n
C10 N4 Cu73 120.002(21) -3_657 101_555 n
C10 N4 Cu74 120.003(21) -3_657 101_455 n
C11 N4 C11 119.90(4) 1_555 -4_557 n
C11 N4 C12 119.90(4) 1_555 1_555 n
C11 N4 C12 0.0 1_555 -4_557 n
C11 N4 Cu26 120.002(21) 1_555 1_556 n
C11 N4 Cu73 120.002(21) 1_555 101_555 n
C11 N4 Cu74 120.003(21) 1_555 101_455 n
C11 N4 C12 0.0 -4_557 1_555 n
C11 N4 C12 119.90(4) -4_557 -4_557 n
C11 N4 Cu26 120.002(21) -4_557 1_556 n
C11 N4 Cu73 120.002(21) -4_557 101_555 n
C11 N4 Cu74 120.003(21) -4_557 101_455 n
C12 N4 C12 119.90(4) 1_555 -4_557 n
C12 N4 Cu26 120.002(21) 1_555 1_556 n
C12 N4 Cu73 120.002(21) 1_555 101_555 n
C12 N4 Cu74 120.003(21) 1_555 101_455 n
C12 N4 Cu26 120.002(21) -4_557 1_556 n
C12 N4 Cu73 120.002(21) -4_557 101_555 n
C12 N4 Cu74 120.003(21) -4_557 101_455 n
Cu26 N4 Cu73 0.0 1_556 101_555 n
Cu26 N4 Cu74 0.0 1_556 101_455 n
Cu73 N4 Cu74 0.0 101_555 101_455 n
Cu1 F5 Ti8 180.0 1_555 1_556 n
Cu1 F5 Cu26 0.0 1_555 1_556 n
Cu1 F5 Cu73 0.0 1_555 101_555 n
Cu1 F5 Cu74 0.0 1_555 101_455 n
Ti8 F5 Cu26 180.0 1_556 1_556 n
Ti8 F5 Cu73 180.0 1_556 101_555 n
Ti8 F5 Cu74 180.0 1_556 101_455 n
Cu26 F5 Cu73 0.0 1_556 101_555 n
Cu26 F5 Cu74 0.0 1_556 101_455 n
Cu73 F5 Cu74 0.0 101_555 101_455 n
Cu1 N6 Cu26 0.0 1_555 1_556 n
Cu1 N6 C60 121.716(22) 1_555 101_555 n
Cu1 N6 C60 121.716(22) 1_555 -104_557 n
Cu1 N6 C62 121.716(22) 1_555 101_555 n
Cu1 N6 C62 121.716(22) 1_555 -104_557 n
Cu1 N6 C64 121.704(22) 1_555 102_655 n
Cu1 N6 C64 121.704(22) 1_555 -103_657 n
Cu1 N6 C66 121.704(22) 1_555 102_655 n
Cu1 N6 C66 121.704(22) 1_555 -103_657 n
Cu1 N6 N70 42.58(5) 1_555 102_655 n
Cu1 N6 Cu73 0.0 1_555 101_555 n
Cu1 N6 Cu74 0.0 1_555 101_455 n
Cu26 N6 C60 121.716(22) 1_556 101_555 n
Cu26 N6 C60 121.716(22) 1_556 -104_557 n
Cu26 N6 C62 121.716(22) 1_556 101_555 n
Cu26 N6 C62 121.716(22) 1_556 -104_557 n
Cu26 N6 C64 121.704(22) 1_556 102_655 n
Cu26 N6 C64 121.704(22) 1_556 -103_657 n
Cu26 N6 C66 121.704(22) 1_556 102_655 n
Cu26 N6 C66 121.704(22) 1_556 -103_657 n
Cu26 N6 N70 42.60(5) 1_556 102_655 n
Cu26 N6 Cu73 0.0 1_556 101_555 n
Cu26 N6 Cu74 0.0 1_556 101_455 n
C60 N6 C60 116.56(4) 101_555 -104_557 n
C60 N6 C62 116.56(4) 101_555 101_555 n
C60 N6 C62 0.0 101_555 -104_557 n
C60 N6 C64 0.0 101_555 102_655 n
C60 N6 C64 116.57(4) 101_555 -103_657 n
C60 N6 C66 116.57(4) 101_555 102_655 n
C60 N6 C66 0.0 101_555 -103_657 n
C60 N6 N70 113.180(26) 101_555 102_655 n
C60 N6 Cu73 121.716(22) 101_555 101_555 n
C60 N6 Cu74 121.716(22) 101_555 101_455 n
C60 N6 C62 0.0 -104_557 101_555 n
C60 N6 C62 116.56(4) -104_557 -104_557 n
C60 N6 C64 116.57(4) -104_557 102_655 n
C60 N6 C64 0.0 -104_557 -103_657 n
C60 N6 C66 0.0 -104_557 102_655 n
C60 N6 C66 116.57(4) -104_557 -103_657 n
C60 N6 N70 113.183(26) -104_557 102_655 n
C60 N6 Cu73 121.716(22) -104_557 101_555 n
C60 N6 Cu74 121.716(22) -104_557 101_455 n
C62 N6 C62 116.56(4) 101_555 -104_557 n
C62 N6 C64 116.57(4) 101_555 102_655 n
C62 N6 C64 0.0 101_555 -103_657 n
C62 N6 C66 0.0 101_555 102_655 n
C62 N6 C66 116.57(4) 101_555 -103_657 n
C62 N6 N70 113.183(26) 101_555 102_655 n
C62 N6 Cu73 121.716(22) 101_555 101_555 n
C62 N6 Cu74 121.716(22) 101_555 101_455 n
C62 N6 C64 0.0 -104_557 102_655 n
C62 N6 C64 116.57(4) -104_557 -103_657 n
C62 N6 C66 116.57(4) -104_557 102_655 n
C62 N6 C66 0.0 -104_557 -103_657 n
C62 N6 N70 113.180(26) -104_557 102_655 n
C62 N6 Cu73 121.716(22) -104_557 101_555 n
C62 N6 Cu74 121.716(22) -104_557 101_455 n
C64 N6 C64 116.58(4) 102_655 -103_657 n
C64 N6 C66 116.58(4) 102_655 102_655 n
C64 N6 C66 0.0 102_655 -103_657 n
C64 N6 N70 113.170(26) 102_655 102_655 n
C64 N6 Cu73 121.704(22) 102_655 101_555 n
C64 N6 Cu74 121.704(22) 102_655 101_455 n
C64 N6 C66 0.0 -103_657 102_655 n
C64 N6 C66 116.58(4) -103_657 -103_657 n
C64 N6 N70 113.173(26) -103_657 102_655 n
C64 N6 Cu73 121.704(22) -103_657 101_555 n
C64 N6 Cu74 121.704(22) -103_657 101_455 n
C66 N6 C66 116.58(4) 102_655 -103_657 n
C66 N6 N70 113.173(26) 102_655 102_655 n
C66 N6 Cu73 121.704(22) 102_655 101_555 n
C66 N6 Cu74 121.704(22) 102_655 101_455 n
C66 N6 N70 113.170(26) -103_657 102_655 n
C66 N6 Cu73 121.704(22) -103_657 101_555 n
C66 N6 Cu74 121.704(22) -103_657 101_455 n
N70 N6 Cu73 42.57(5) 102_655 101_555 n
N70 N6 Cu74 42.60(5) 102_655 101_455 n
Cu73 N6 Cu74 0.0 101_555 101_455 n
Cu1 N7 Cu26 0.0 1_555 1_556 n
Cu1 N7 C60 121.716(22) 1_555 102_555 n
Cu1 N7 C60 121.716(22) 1_555 -103_557 n
Cu1 N7 C62 121.716(22) 1_555 102_555 n
Cu1 N7 C62 121.716(22) 1_555 -103_557 n
Cu1 N7 C64 121.704(22) 1_555 101_455 n
Cu1 N7 C64 121.704(22) 1_555 -104_457 n
Cu1 N7 C66 121.704(22) 1_555 101_455 n
Cu1 N7 C66 121.704(22) 1_555 -104_457 n
Cu1 N7 N70 42.58(5) 1_555 101_455 n
Cu1 N7 Cu73 0.0 1_555 101_555 n
Cu1 N7 Cu74 0.0 1_555 101_455 n
Cu26 N7 C60 121.716(22) 1_556 102_555 n
Cu26 N7 C60 121.716(22) 1_556 -103_557 n
Cu26 N7 C62 121.716(22) 1_556 102_555 n
Cu26 N7 C62 121.716(22) 1_556 -103_557 n
Cu26 N7 C64 121.704(22) 1_556 101_455 n
Cu26 N7 C64 121.704(22) 1_556 -104_457 n
Cu26 N7 C66 121.704(22) 1_556 101_455 n
Cu26 N7 C66 121.704(22) 1_556 -104_457 n
Cu26 N7 N70 42.60(5) 1_556 101_455 n
Cu26 N7 Cu73 0.0 1_556 101_555 n
Cu26 N7 Cu74 0.0 1_556 101_455 n
C60 N7 C60 116.56(4) 102_555 -103_557 n
C60 N7 C62 116.56(4) 102_555 102_555 n
C60 N7 C62 0.0 102_555 -103_557 n
C60 N7 C64 0.0 102_555 101_455 n
C60 N7 C64 116.57(4) 102_555 -104_457 n
C60 N7 C66 116.57(4) 102_555 101_455 n
C60 N7 C66 0.0 102_555 -104_457 n
C60 N7 N70 113.181(26) 102_555 101_455 n
C60 N7 Cu73 121.716(22) 102_555 101_555 n
C60 N7 Cu74 121.716(22) 102_555 101_455 n
C60 N7 C62 0.0 -103_557 102_555 n
C60 N7 C62 116.56(4) -103_557 -103_557 n
C60 N7 C64 116.57(4) -103_557 101_455 n
C60 N7 C64 0.0 -103_557 -104_457 n
C60 N7 C66 0.0 -103_557 101_455 n
C60 N7 C66 116.57(4) -103_557 -104_457 n
C60 N7 N70 113.180(26) -103_557 101_455 n
C60 N7 Cu73 121.716(22) -103_557 101_555 n
C60 N7 Cu74 121.716(22) -103_557 101_455 n
C62 N7 C62 116.56(4) 102_555 -103_557 n
C62 N7 C64 116.57(4) 102_555 101_455 n
C62 N7 C64 0.0 102_555 -104_457 n
C62 N7 C66 0.0 102_555 101_455 n
C62 N7 C66 116.57(4) 102_555 -104_457 n
C62 N7 N70 113.180(26) 102_555 101_455 n
C62 N7 Cu73 121.716(22) 102_555 101_555 n
C62 N7 Cu74 121.716(22) 102_555 101_455 n
C62 N7 C64 0.0 -103_557 101_455 n
C62 N7 C64 116.57(4) -103_557 -104_457 n
C62 N7 C66 116.57(4) -103_557 101_455 n
C62 N7 C66 0.0 -103_557 -104_457 n
C62 N7 N70 113.181(26) -103_557 101_455 n
C62 N7 Cu73 121.716(22) -103_557 101_555 n
C62 N7 Cu74 121.716(22) -103_557 101_455 n
C64 N7 C64 116.58(4) 101_455 -104_457 n
C64 N7 C66 116.58(4) 101_455 101_455 n
C64 N7 C66 0.0 101_455 -104_457 n
C64 N7 N70 113.171(26) 101_455 101_455 n
C64 N7 Cu73 121.704(22) 101_455 101_555 n
C64 N7 Cu74 121.704(22) 101_455 101_455 n
C64 N7 C66 0.0 -104_457 101_455 n
C64 N7 C66 116.58(4) -104_457 -104_457 n
C64 N7 N70 113.171(26) -104_457 101_455 n
C64 N7 Cu73 121.704(22) -104_457 101_555 n
C64 N7 Cu74 121.704(22) -104_457 101_455 n
C66 N7 C66 116.58(4) 101_455 -104_457 n
C66 N7 N70 113.171(26) 101_455 101_455 n
C66 N7 Cu73 121.704(22) 101_455 101_555 n
C66 N7 Cu74 121.704(22) 101_455 101_455 n
C66 N7 N70 113.171(26) -104_457 101_455 n
C66 N7 Cu73 121.704(22) -104_457 101_555 n
C66 N7 Cu74 121.704(22) -104_457 101_455 n
N70 N7 Cu73 42.61(5) 101_455 101_555 n
N70 N7 Cu74 42.56(5) 101_455 101_455 n
Cu73 N7 Cu74 0.0 101_555 101_455 n
F2 Ti8 F2 180.0 1_555 -3_655 n
F2 Ti8 F5 180.0 1_555 1_554 n
F2 Ti8 F5 0.0 1_555 -3_546 n
F2 Ti8 F13 89.95210(10) 1_555 1_555 n
F2 Ti8 F13 89.95210(10) 1_555 2_655 n
F2 Ti8 F14 90.04790(10) 1_555 1_555 n
F2 Ti8 F14 90.04790(10) 1_555 2_655 n
F2 Ti8 F15 180.0 1_555 1_555 n
F2 Ti8 F15 0.0 1_555 -3_656 n
F2 Ti8 F16 89.95210(10) 1_555 1_555 n
F2 Ti8 F16 89.95210(10) 1_555 2_655 n
F2 Ti8 F17 90.04790(10) 1_555 1_555 n
F2 Ti8 F17 90.04790(10) 1_555 2_655 n
F2 Ti8 F5 0.0 -3_545 1_554 n
F2 Ti8 F5 180.0 -3_545 -3_546 n
F2 Ti8 F13 89.95210(10) -3_656 1_555 n
F2 Ti8 F13 89.95210(10) -3_656 2_655 n
F2 Ti8 F14 90.04790(10) -3_656 1_555 n
F2 Ti8 F14 90.04790(10) -3_656 2_655 n
F2 Ti8 F15 0.0 -3_656 1_555 n
F2 Ti8 F15 180.0 -3_656 -3_656 n
F2 Ti8 F16 89.95210(10) -3_656 1_555 n
F2 Ti8 F16 89.95210(10) -3_656 2_655 n
F2 Ti8 F17 90.04790(10) -3_656 1_555 n
F2 Ti8 F17 90.04790(10) -3_656 2_655 n
F5 Ti8 F5 180.0 1_554 -3_546 n
F5 Ti8 F13 89.95210(10) 1_554 1_555 n
F5 Ti8 F13 89.95210(10) 1_554 2_655 n
F5 Ti8 F14 90.04790(10) 1_554 1_555 n
F5 Ti8 F14 90.04790(10) 1_554 2_655 n
F5 Ti8 F15 0.0 1_554 1_555 n
F5 Ti8 F15 180.0 1_554 -3_656 n
F5 Ti8 F16 89.95210(10) 1_554 1_555 n
F5 Ti8 F16 89.95210(10) 1_554 2_655 n
F5 Ti8 F17 90.04790(10) 1_554 1_555 n
F5 Ti8 F17 90.04790(10) 1_554 2_655 n
F5 Ti8 F13 89.95210(10) -3_657 1_555 n
F5 Ti8 F13 89.95210(10) -3_657 2_655 n
F5 Ti8 F14 90.04790(10) -3_657 1_555 n
F5 Ti8 F14 90.04790(10) -3_657 2_655 n
F5 Ti8 F15 180.0 -3_657 1_555 n
F5 Ti8 F15 0.0 -3_657 -3_656 n
F5 Ti8 F16 89.95210(10) -3_657 1_555 n
F5 Ti8 F16 89.95210(10) -3_657 2_655 n
F5 Ti8 F17 90.04790(10) -3_657 1_555 n
F5 Ti8 F17 90.04790(10) -3_657 2_655 n
F13 Ti8 F13 93.43(9) 1_555 2_655 n
F13 Ti8 F14 180.0 1_555 1_555 n
F13 Ti8 F14 86.57(9) 1_555 2_655 n
F13 Ti8 F15 89.95210(10) 1_555 1_555 n
F13 Ti8 F15 89.95210(10) 1_555 -3_656 n
F13 Ti8 F16 93.43(9) 1_555 1_555 n
F13 Ti8 F16 0.0 1_555 2_655 n
F13 Ti8 F17 86.57(9) 1_555 1_555 n
F13 Ti8 F17 180.0 1_555 2_655 n
F13 Ti8 F14 86.57(9) 2_655 1_555 n
F13 Ti8 F14 180.0 2_655 2_655 n
F13 Ti8 F15 89.95210(10) 2_655 1_555 n
F13 Ti8 F15 89.95210(10) 2_655 -3_656 n
F13 Ti8 F16 0.0 2_655 1_555 n
F13 Ti8 F16 93.43(9) 2_655 2_655 n
F13 Ti8 F17 180.0 2_655 1_555 n
F13 Ti8 F17 86.57(9) 2_655 2_655 n
F14 Ti8 F14 93.43(9) 1_555 2_655 n
F14 Ti8 F15 90.04790(10) 1_555 1_555 n
F14 Ti8 F15 90.04790(10) 1_555 -3_656 n
F14 Ti8 F16 86.57(9) 1_555 1_555 n
F14 Ti8 F16 180.0 1_555 2_655 n
F14 Ti8 F17 93.43(9) 1_555 1_555 n
F14 Ti8 F17 0.0 1_555 2_655 n
F14 Ti8 F15 90.04790(10) 2_655 1_555 n
F14 Ti8 F15 90.04790(10) 2_655 -3_656 n
F14 Ti8 F16 180.0 2_655 1_555 n
F14 Ti8 F16 86.57(9) 2_655 2_655 n
F14 Ti8 F17 0.0 2_655 1_555 n
F14 Ti8 F17 93.43(9) 2_655 2_655 n
F15 Ti8 F15 180.0 1_555 -3_656 n
F15 Ti8 F16 89.95210(10) 1_555 1_555 n
F15 Ti8 F16 89.95210(10) 1_555 2_655 n
F15 Ti8 F17 90.04790(10) 1_555 1_555 n
F15 Ti8 F17 90.04790(10) 1_555 2_655 n
F15 Ti8 F16 89.95210(10) -3_656 1_555 n
F15 Ti8 F16 89.95210(10) -3_656 2_655 n
F15 Ti8 F17 90.04790(10) -3_656 1_555 n
F15 Ti8 F17 90.04790(10) -3_656 2_655 n
F16 Ti8 F16 93.42(9) 1_555 2_655 n
F16 Ti8 F17 180.0 1_555 1_555 n
F16 Ti8 F17 86.57(9) 1_555 2_655 n
F16 Ti8 F17 86.57(9) 2_655 1_555 n
F16 Ti8 F17 180.0 2_655 2_655 n
F17 Ti8 F17 93.43(9) 1_555 2_655 n
N3 C9 N4 0.0 1_555 2_655 n
N3 C9 H18 119.37(4) 1_555 1_555 n
N3 C9 C19 121.252(20) 1_555 1_555 n
N3 C9 H20 119.37(4) 1_555 -4_557 n
N3 C9 C21 121.252(20) 1_555 -4_557 n
N3 C9 H22 119.38(4) 1_555 2_655 n
N3 C9 C23 121.251(20) 1_555 2_655 n
N3 C9 H24 119.38(4) 1_555 -3_657 n
N3 C9 C25 121.251(20) 1_555 -3_657 n
N4 C9 H18 119.37(4) 2_655 1_555 n
N4 C9 C19 121.252(20) 2_655 1_555 n
N4 C9 H20 119.37(4) 2_655 -4_557 n
N4 C9 C21 121.252(20) 2_655 -4_557 n
N4 C9 H22 119.38(4) 2_655 2_655 n
N4 C9 C23 121.251(20) 2_655 2_655 n
N4 C9 H24 119.38(4) 2_655 -3_657 n
N4 C9 C25 121.251(20) 2_655 -3_657 n
H18 C9 C19 119.379(23) 1_555 1_555 n
H18 C9 H20 0.0 1_555 -4_557 n
H18 C9 C21 119.379(23) 1_555 -4_557 n
H18 C9 H22 0.0 1_555 2_655 n
H18 C9 C23 119.380(23) 1_555 2_655 n
H18 C9 H24 0.0 1_555 -3_657 n
H18 C9 C25 119.380(23) 1_555 -3_657 n
C19 C9 H20 119.379(23) 1_555 -4_557 n
C19 C9 C21 0.0 1_555 -4_557 n
C19 C9 H22 119.370(23) 1_555 2_655 n
C19 C9 C23 0.0 1_555 2_655 n
C19 C9 H24 119.370(23) 1_555 -3_657 n
C19 C9 C25 0.0 1_555 -3_657 n
H20 C9 C21 119.379(23) -4_557 -4_557 n
H20 C9 H22 0.0 -4_557 2_655 n
H20 C9 C23 119.380(23) -4_557 2_655 n
H20 C9 H24 0.0 -4_557 -3_657 n
H20 C9 C25 119.380(23) -4_557 -3_657 n
C21 C9 H22 119.370(23) -4_557 2_655 n
C21 C9 C23 0.0 -4_557 2_655 n
C21 C9 H24 119.370(23) -4_557 -3_657 n
C21 C9 C25 0.0 -4_557 -3_657 n
H22 C9 C23 119.371(23) 2_655 2_655 n
H22 C9 H24 0.0 2_655 -3_657 n
H22 C9 C25 119.371(23) 2_655 -3_657 n
C23 C9 H24 119.371(23) 2_655 -3_657 n
C23 C9 C25 0.0 2_655 -3_657 n
H24 C9 C25 119.371(23) -3_657 -3_657 n
N3 C10 N4 0.0 1_555 2_655 n
N3 C10 H18 119.37(4) 1_555 -4_557 n
N3 C10 C19 121.252(20) 1_555 -4_557 n
N3 C10 H20 119.37(4) 1_555 1_555 n
N3 C10 C21 121.252(20) 1_555 1_555 n
N3 C10 H22 119.38(4) 1_555 -3_657 n
N3 C10 C23 121.251(20) 1_555 -3_657 n
N3 C10 H24 119.38(4) 1_555 2_655 n
N3 C10 C25 121.251(20) 1_555 2_655 n
N4 C10 H18 119.37(4) 2_655 -4_557 n
N4 C10 C19 121.252(20) 2_655 -4_557 n
N4 C10 H20 119.37(4) 2_655 1_555 n
N4 C10 C21 121.252(20) 2_655 1_555 n
N4 C10 H22 119.38(4) 2_655 -3_657 n
N4 C10 C23 121.251(20) 2_655 -3_657 n
N4 C10 H24 119.38(4) 2_655 2_655 n
N4 C10 C25 121.251(20) 2_655 2_655 n
H18 C10 C19 119.379(23) -4_557 -4_557 n
H18 C10 H20 0.0 -4_557 1_555 n
H18 C10 C21 119.379(23) -4_557 1_555 n
H18 C10 H22 0.0 -4_557 -3_657 n
H18 C10 C23 119.380(23) -4_557 -3_657 n
H18 C10 H24 0.0 -4_557 2_655 n
H18 C10 C25 119.380(23) -4_557 2_655 n
C19 C10 H20 119.379(23) -4_557 1_555 n
C19 C10 C21 0.0 -4_557 1_555 n
C19 C10 H22 119.370(23) -4_557 -3_657 n
C19 C10 C23 0.0 -4_557 -3_657 n
C19 C10 H24 119.370(23) -4_557 2_655 n
C19 C10 C25 0.0 -4_557 2_655 n
H20 C10 C21 119.379(23) 1_555 1_555 n
H20 C10 H22 0.0 1_555 -3_657 n
H20 C10 C23 119.380(23) 1_555 -3_657 n
H20 C10 H24 0.0 1_555 2_655 n
H20 C10 C25 119.380(23) 1_555 2_655 n
C21 C10 H22 119.370(23) 1_555 -3_657 n
C21 C10 C23 0.0 1_555 -3_657 n
C21 C10 H24 119.370(23) 1_555 2_655 n
C21 C10 C25 0.0 1_555 2_655 n
H22 C10 C23 119.371(23) -3_657 -3_657 n
H22 C10 H24 0.0 -3_657 2_655 n
H22 C10 C25 119.371(23) -3_657 2_655 n
C23 C10 H24 119.371(23) -3_657 2_655 n
C23 C10 C25 0.0 -3_657 2_655 n
H24 C10 C25 119.371(23) 2_655 2_655 n
N3 C11 N4 0.0 2_655 1_555 n
N3 C11 H18 119.37(4) 2_655 2_655 n
N3 C11 C19 121.252(20) 2_655 2_655 n
N3 C11 H20 119.37(4) 2_655 -3_657 n
N3 C11 C21 121.252(20) 2_655 -3_657 n
N3 C11 H22 119.38(4) 2_655 1_555 n
N3 C11 C23 121.251(20) 2_655 1_555 n
N3 C11 H24 119.38(4) 2_655 -4_557 n
N3 C11 C25 121.251(20) 2_655 -4_557 n
N4 C11 H18 119.37(4) 1_555 2_655 n
N4 C11 C19 121.252(20) 1_555 2_655 n
N4 C11 H20 119.37(4) 1_555 -3_657 n
N4 C11 C21 121.252(20) 1_555 -3_657 n
N4 C11 H22 119.38(4) 1_555 1_555 n
N4 C11 C23 121.251(20) 1_555 1_555 n
N4 C11 H24 119.38(4) 1_555 -4_557 n
N4 C11 C25 121.251(20) 1_555 -4_557 n
H18 C11 C19 119.379(23) 2_655 2_655 n
H18 C11 H20 0.0 2_655 -3_657 n
H18 C11 C21 119.379(23) 2_655 -3_657 n
H18 C11 H22 0.0 2_655 1_555 n
H18 C11 C23 119.380(23) 2_655 1_555 n
H18 C11 H24 0.0 2_655 -4_557 n
H18 C11 C25 119.380(23) 2_655 -4_557 n
C19 C11 H20 119.379(23) 2_655 -3_657 n
C19 C11 C21 0.0 2_655 -3_657 n
C19 C11 H22 119.370(23) 2_655 1_555 n
C19 C11 C23 0.0 2_655 1_555 n
C19 C11 H24 119.370(23) 2_655 -4_557 n
C19 C11 C25 0.0 2_655 -4_557 n
H20 C11 C21 119.379(23) -3_657 -3_657 n
H20 C11 H22 0.0 -3_657 1_555 n
H20 C11 C23 119.380(23) -3_657 1_555 n
H20 C11 H24 0.0 -3_657 -4_557 n
H20 C11 C25 119.380(23) -3_657 -4_557 n
C21 C11 H22 119.370(23) -3_657 1_555 n
C21 C11 C23 0.0 -3_657 1_555 n
C21 C11 H24 119.370(23) -3_657 -4_557 n
C21 C11 C25 0.0 -3_657 -4_557 n
H22 C11 C23 119.371(23) 1_555 1_555 n
H22 C11 H24 0.0 1_555 -4_557 n
H22 C11 C25 119.371(23) 1_555 -4_557 n
C23 C11 H24 119.371(23) 1_555 -4_557 n
C23 C11 C25 0.0 1_555 -4_557 n
H24 C11 C25 119.371(23) -4_557 -4_557 n
N3 C12 N4 0.0 2_655 1_555 n
N3 C12 H18 119.37(4) 2_655 -3_657 n
N3 C12 C19 121.252(20) 2_655 -3_657 n
N3 C12 H20 119.37(4) 2_655 2_655 n
N3 C12 C21 121.252(20) 2_655 2_655 n
N3 C12 H22 119.38(4) 2_655 -4_557 n
N3 C12 C23 121.251(20) 2_655 -4_557 n
N3 C12 H24 119.38(4) 2_655 1_555 n
N3 C12 C25 121.251(20) 2_655 1_555 n
N4 C12 H18 119.37(4) 1_555 -3_657 n
N4 C12 C19 121.252(20) 1_555 -3_657 n
N4 C12 H20 119.37(4) 1_555 2_655 n
N4 C12 C21 121.252(20) 1_555 2_655 n
N4 C12 H22 119.38(4) 1_555 -4_557 n
N4 C12 C23 121.251(20) 1_555 -4_557 n
N4 C12 H24 119.38(4) 1_555 1_555 n
N4 C12 C25 121.251(20) 1_555 1_555 n
H18 C12 C19 119.379(23) -3_657 -3_657 n
H18 C12 H20 0.0 -3_657 2_655 n
H18 C12 C21 119.379(23) -3_657 2_655 n
H18 C12 H22 0.0 -3_657 -4_557 n
H18 C12 C23 119.380(23) -3_657 -4_557 n
H18 C12 H24 0.0 -3_657 1_555 n
H18 C12 C25 119.380(23) -3_657 1_555 n
C19 C12 H20 119.379(23) -3_657 2_655 n
C19 C12 C21 0.0 -3_657 2_655 n
C19 C12 H22 119.370(23) -3_657 -4_557 n
C19 C12 C23 0.0 -3_657 -4_557 n
C19 C12 H24 119.370(23) -3_657 1_555 n
C19 C12 C25 0.0 -3_657 1_555 n
H20 C12 C21 119.379(23) 2_655 2_655 n
H20 C12 H22 0.0 2_655 -4_557 n
H20 C12 C23 119.380(23) 2_655 -4_557 n
H20 C12 H24 0.0 2_655 1_555 n
H20 C12 C25 119.380(23) 2_655 1_555 n
C21 C12 H22 119.370(23) 2_655 -4_557 n
C21 C12 C23 0.0 2_655 -4_557 n
C21 C12 H24 119.370(23) 2_655 1_555 n
C21 C12 C25 0.0 2_655 1_555 n
H22 C12 C23 119.371(23) -4_557 -4_557 n
H22 C12 H24 0.0 -4_557 1_555 n
H22 C12 C25 119.371(23) -4_557 1_555 n
C23 C12 H24 119.371(23) -4_557 1_555 n
C23 C12 C25 0.0 -4_557 1_555 n
H24 C12 C25 119.371(23) 1_555 1_555 n
Ti8 F13 F16 0.0 1_555 2_655 n
Cu1 F15 Ti8 180.0 1_554 1_555 n
Cu1 F15 Cu26 0.0 1_554 1_555 n
Cu1 F15 Cu73 0.0 1_554 101_554 n
Cu1 F15 Cu74 0.0 1_554 101_454 n
Ti8 F15 Cu26 180.0 1_555 1_555 n
Ti8 F15 Cu73 180.0 1_555 101_554 n
Ti8 F15 Cu74 180.0 1_555 101_454 n
Cu26 F15 Cu73 0.0 1_555 101_554 n
Cu26 F15 Cu74 0.0 1_555 101_454 n
Cu73 F15 Cu74 0.0 101_554 101_454 n
Ti8 F16 F13 180.0 1_555 2_655 n
C9 H18 C10 0.0 1_555 -4_557 n
C9 H18 C11 0.0 1_555 2_655 n
C9 H18 C12 0.0 1_555 -3_657 n
C9 H18 H22 66.184(26) 1_555 2_655 n
C9 H18 H24 66.076(26) 1_555 -3_657 n
C10 H18 C11 0.0 -4_557 2_655 n
C10 H18 C12 0.0 -4_557 -3_657 n
C10 H18 H22 66.184(26) -4_557 2_655 n
C10 H18 H24 66.076(26) -4_557 -3_657 n
C11 H18 C12 0.0 2_655 -3_657 n
C11 H18 H22 66.184(26) 2_655 2_655 n
C11 H18 H24 66.076(26) 2_655 -3_657 n
C12 H18 H22 66.184(26) -3_657 2_655 n
C12 H18 H24 66.076(26) -3_657 -3_657 n
H22 H18 H24 0.0 2_655 -3_657 n
C9 C19 C10 0.0 1_555 -4_557 n
C9 C19 C11 0.0 1_555 2_655 n
C9 C19 C12 0.0 1_555 -3_657 n
C9 C19 C23 139.04(5) 1_555 2_655 n
C9 C19 C25 139.04(5) 1_555 -3_657 n
C9 C19 H27 119.748(20) 1_555 1_555 n
C9 C19 C28 120.488(23) 1_555 1_555 n
C9 C19 H29 119.748(20) 1_555 -4_557 n
C9 C19 H30 119.766(20) 1_555 2_655 n
C9 C19 C31 120.494(23) 1_555 2_655 n
C9 C19 H32 119.766(20) 1_555 -3_657 n
C10 C19 C11 0.0 -4_557 2_655 n
C10 C19 C12 0.0 -4_557 -3_657 n
C10 C19 C23 139.04(5) -4_557 2_655 n
C10 C19 C25 139.04(5) -4_557 -3_657 n
C10 C19 H27 119.748(20) -4_557 1_555 n
C10 C19 C28 120.488(23) -4_557 1_555 n
C10 C19 H29 119.748(20) -4_557 -4_557 n
C10 C19 H30 119.766(20) -4_557 2_655 n
C10 C19 C31 120.494(23) -4_557 2_655 n
C10 C19 H32 119.766(20) -4_557 -3_657 n
C11 C19 C12 0.0 2_655 -3_657 n
C11 C19 C23 139.04(5) 2_655 2_655 n
C11 C19 C25 139.04(5) 2_655 -3_657 n
C11 C19 H27 119.748(20) 2_655 1_555 n
C11 C19 C28 120.488(23) 2_655 1_555 n
C11 C19 H29 119.748(20) 2_655 -4_557 n
C11 C19 H30 119.766(20) 2_655 2_655 n
C11 C19 C31 120.494(23) 2_655 2_655 n
C11 C19 H32 119.766(20) 2_655 -3_657 n
C12 C19 C23 139.04(5) -3_657 2_655 n
C12 C19 C25 139.04(5) -3_657 -3_657 n
C12 C19 H27 119.748(20) -3_657 1_555 n
C12 C19 C28 120.488(23) -3_657 1_555 n
C12 C19 H29 119.748(20) -3_657 -4_557 n
C12 C19 H30 119.766(20) -3_657 2_655 n
C12 C19 C31 120.494(23) -3_657 2_655 n
C12 C19 H32 119.766(20) -3_657 -3_657 n
C23 C19 C25 0.0 2_655 -3_657 n
C23 C19 H27 68.702(24) 2_655 1_555 n
C23 C19 C28 66.786(26) 2_655 1_555 n
C23 C19 H29 68.702(24) 2_655 -4_557 n
C23 C19 H30 68.670(24) 2_655 2_655 n
C23 C19 C31 66.754(26) 2_655 2_655 n
C23 C19 H32 68.670(24) 2_655 -3_657 n
C25 C19 H27 68.702(24) -3_657 1_555 n
C25 C19 C28 66.786(26) -3_657 1_555 n
C25 C19 H29 68.702(24) -3_657 -4_557 n
C25 C19 H30 68.670(24) -3_657 2_655 n
C25 C19 C31 66.754(26) -3_657 2_655 n
C25 C19 H32 68.670(24) -3_657 -3_657 n
H27 C19 C28 119.76(4) 1_555 1_555 n
H27 C19 H29 0.0 1_555 -4_557 n
H27 C19 H30 0.0 1_555 2_655 n
H27 C19 C31 119.76(4) 1_555 2_655 n
H27 C19 H32 0.0 1_555 -3_657 n
C28 C19 H29 119.76(4) 1_555 -4_557 n
C28 C19 H30 119.75(4) 1_555 2_655 n
C28 C19 C31 0.0 1_555 2_655 n
C28 C19 H32 119.75(4) 1_555 -3_657 n
H29 C19 H30 0.0 -4_557 2_655 n
H29 C19 C31 119.76(4) -4_557 2_655 n
H29 C19 H32 0.0 -4_557 -3_657 n
H30 C19 C31 119.74(4) 2_655 2_655 n
H30 C19 H32 0.0 2_655 -3_657 n
C31 C19 H32 119.74(4) 2_655 -3_657 n
C9 H20 C10 0.0 -4_557 1_555 n
C9 H20 C11 0.0 -4_557 -3_657 n
C9 H20 C12 0.0 -4_557 2_655 n
C9 H20 H22 66.177(26) -4_557 -3_657 n
C9 H20 H24 66.177(26) -4_557 2_655 n
C10 H20 C11 0.0 1_555 -3_657 n
C10 H20 C12 0.0 1_555 2_655 n
C10 H20 H22 66.177(26) 1_555 -3_657 n
C10 H20 H24 66.177(26) 1_555 2_655 n
C11 H20 C12 0.0 -3_657 2_655 n
C11 H20 H22 66.177(26) -3_657 -3_657 n
C11 H20 H24 66.177(26) -3_657 2_655 n
C12 H20 H22 66.177(26) 2_655 -3_657 n
C12 H20 H24 66.177(26) 2_655 2_655 n
H22 H20 H24 0.0 -3_657 2_655 n
C9 C21 C10 0.0 -4_557 1_555 n
C9 C21 C11 0.0 -4_557 -3_657 n
C9 C21 C12 0.0 -4_557 2_655 n
C9 C21 C23 139.04(5) -4_557 -3_657 n
C9 C21 C25 139.04(5) -4_557 2_655 n
C9 C21 H27 119.748(20) -4_557 -4_557 n
C9 C21 C28 120.488(23) -4_557 1_555 n
C9 C21 H29 119.748(20) -4_557 1_555 n
C9 C21 H30 119.766(20) -4_557 -3_657 n
C9 C21 C31 120.494(23) -4_557 2_655 n
C9 C21 H32 119.766(20) -4_557 2_655 n
C10 C21 C11 0.0 1_555 -3_657 n
C10 C21 C12 0.0 1_555 2_655 n
C10 C21 C23 139.04(5) 1_555 -3_657 n
C10 C21 C25 139.04(5) 1_555 2_655 n
C10 C21 H27 119.748(20) 1_555 -4_557 n
C10 C21 C28 120.488(23) 1_555 1_555 n
C10 C21 H29 119.748(20) 1_555 1_555 n
C10 C21 H30 119.766(20) 1_555 -3_657 n
C10 C21 C31 120.494(23) 1_555 2_655 n
C10 C21 H32 119.766(20) 1_555 2_655 n
C11 C21 C12 0.0 -3_657 2_655 n
C11 C21 C23 139.04(5) -3_657 -3_657 n
C11 C21 C25 139.04(5) -3_657 2_655 n
C11 C21 H27 119.748(20) -3_657 -4_557 n
C11 C21 C28 120.488(23) -3_657 1_555 n
C11 C21 H29 119.748(20) -3_657 1_555 n
C11 C21 H30 119.766(20) -3_657 -3_657 n
C11 C21 C31 120.494(23) -3_657 2_655 n
C11 C21 H32 119.766(20) -3_657 2_655 n
C12 C21 C23 139.04(5) 2_655 -3_657 n
C12 C21 C25 139.04(5) 2_655 2_655 n
C12 C21 H27 119.748(20) 2_655 -4_557 n
C12 C21 C28 120.488(23) 2_655 1_555 n
C12 C21 H29 119.748(20) 2_655 1_555 n
C12 C21 H30 119.766(20) 2_655 -3_657 n
C12 C21 C31 120.494(23) 2_655 2_655 n
C12 C21 H32 119.766(20) 2_655 2_655 n
C23 C21 C25 0.0 -3_657 2_655 n
C23 C21 H27 68.698(24) -3_657 -4_557 n
C23 C21 C28 66.759(26) -3_657 1_555 n
C23 C21 H29 68.698(24) -3_657 1_555 n
C23 C21 H30 68.666(24) -3_657 -3_657 n
C23 C21 C31 66.760(26) -3_657 2_655 n
C23 C21 H32 68.666(24) -3_657 2_655 n
C25 C21 H27 68.698(24) 2_655 -4_557 n
C25 C21 C28 66.759(26) 2_655 1_555 n
C25 C21 H29 68.698(24) 2_655 1_555 n
C25 C21 H30 68.666(24) 2_655 -3_657 n
C25 C21 C31 66.760(26) 2_655 2_655 n
C25 C21 H32 68.666(24) 2_655 2_655 n
H27 C21 C28 119.76(4) -4_557 1_555 n
H27 C21 H29 0.0 -4_557 1_555 n
H27 C21 H30 0.0 -4_557 -3_657 n
H27 C21 C31 119.76(4) -4_557 2_655 n
H27 C21 H32 0.0 -4_557 2_655 n
C28 C21 H29 119.76(4) 1_555 1_555 n
C28 C21 H30 119.75(4) 1_555 -3_657 n
C28 C21 C31 0.0 1_555 2_655 n
C28 C21 H32 119.75(4) 1_555 2_655 n
H29 C21 H30 0.0 1_555 -3_657 n
H29 C21 C31 119.76(4) 1_555 2_655 n
H29 C21 H32 0.0 1_555 2_655 n
H30 C21 C31 119.74(4) -3_657 2_655 n
H30 C21 H32 0.0 -3_657 2_655 n
C31 C21 H32 119.74(4) 2_655 2_655 n
C9 H22 C10 0.0 2_655 -3_657 n
C9 H22 C11 0.0 2_655 1_555 n
C9 H22 C12 0.0 2_655 -4_557 n
C9 H22 H18 113.817(26) 2_655 2_655 n
C9 H22 H20 113.709(26) 2_655 -3_657 n
C10 H22 C11 0.0 -3_657 1_555 n
C10 H22 C12 0.0 -3_657 -4_557 n
C10 H22 H18 113.817(26) -3_657 2_655 n
C10 H22 H20 113.709(26) -3_657 -3_657 n
C11 H22 C12 0.0 1_555 -4_557 n
C11 H22 H18 113.817(26) 1_555 2_655 n
C11 H22 H20 113.709(26) 1_555 -3_657 n
C12 H22 H18 113.817(26) -4_557 2_655 n
C12 H22 H20 113.709(26) -4_557 -3_657 n
H18 H22 H20 0.0 2_655 -3_657 n
C9 C23 C10 0.0 2_655 -3_657 n
C9 C23 C11 0.0 2_655 1_555 n
C9 C23 C12 0.0 2_655 -4_557 n
C9 C23 C19 40.74(5) 2_655 2_655 n
C9 C23 C21 40.74(5) 2_655 -3_657 n
C9 C23 H27 119.739(20) 2_655 2_655 n
C9 C23 C28 120.482(23) 2_655 2_655 n
C9 C23 H29 119.739(20) 2_655 -3_657 n
C9 C23 H30 119.757(20) 2_655 1_555 n
C9 C23 C31 120.488(23) 2_655 1_555 n
C9 C23 H32 119.757(20) 2_655 -4_557 n
C10 C23 C11 0.0 -3_657 1_555 n
C10 C23 C12 0.0 -3_657 -4_557 n
C10 C23 C19 40.74(5) -3_657 2_655 n
C10 C23 C21 40.74(5) -3_657 -3_657 n
C10 C23 H27 119.739(20) -3_657 2_655 n
C10 C23 C28 120.482(23) -3_657 2_655 n
C10 C23 H29 119.739(20) -3_657 -3_657 n
C10 C23 H30 119.757(20) -3_657 1_555 n
C10 C23 C31 120.488(23) -3_657 1_555 n
C10 C23 H32 119.757(20) -3_657 -4_557 n
C11 C23 C12 0.0 1_555 -4_557 n
C11 C23 C19 40.74(5) 1_555 2_655 n
C11 C23 C21 40.74(5) 1_555 -3_657 n
C11 C23 H27 119.739(20) 1_555 2_655 n
C11 C23 C28 120.482(23) 1_555 2_655 n
C11 C23 H29 119.739(20) 1_555 -3_657 n
C11 C23 H30 119.757(20) 1_555 1_555 n
C11 C23 C31 120.488(23) 1_555 1_555 n
C11 C23 H32 119.757(20) 1_555 -4_557 n
C12 C23 C19 40.74(5) -4_557 2_655 n
C12 C23 C21 40.74(5) -4_557 -3_657 n
C12 C23 H27 119.739(20) -4_557 2_655 n
C12 C23 C28 120.482(23) -4_557 2_655 n
C12 C23 H29 119.739(20) -4_557 -3_657 n
C12 C23 H30 119.757(20) -4_557 1_555 n
C12 C23 C31 120.488(23) -4_557 1_555 n
C12 C23 H32 119.757(20) -4_557 -4_557 n
C19 C23 C21 0.0 2_655 -3_657 n
C19 C23 H27 111.348(24) 2_655 2_655 n
C19 C23 C28 113.233(26) 2_655 2_655 n
C19 C23 H29 111.348(24) 2_655 -3_657 n
C19 C23 H30 111.374(24) 2_655 1_555 n
C19 C23 C31 113.315(26) 2_655 1_555 n
C19 C23 H32 111.374(24) 2_655 -4_557 n
C21 C23 H27 111.348(24) -3_657 2_655 n
C21 C23 C28 113.233(26) -3_657 2_655 n
C21 C23 H29 111.348(24) -3_657 -3_657 n
C21 C23 H30 111.374(24) -3_657 1_555 n
C21 C23 C31 113.315(26) -3_657 1_555 n
C21 C23 H32 111.374(24) -3_657 -4_557 n
H27 C23 C28 119.78(4) 2_655 2_655 n
H27 C23 H29 0.0 2_655 -3_657 n
H27 C23 H30 0.0 2_655 1_555 n
H27 C23 C31 119.77(4) 2_655 1_555 n
H27 C23 H32 0.0 2_655 -4_557 n
C28 C23 H29 119.78(4) 2_655 -3_657 n
C28 C23 H30 119.76(4) 2_655 1_555 n
C28 C23 C31 0.0 2_655 1_555 n
C28 C23 H32 119.76(4) 2_655 -4_557 n
H29 C23 H30 0.0 -3_657 1_555 n
H29 C23 C31 119.77(4) -3_657 1_555 n
H29 C23 H32 0.0 -3_657 -4_557 n
H30 C23 C31 119.75(4) 1_555 1_555 n
H30 C23 H32 0.0 1_555 -4_557 n
C31 C23 H32 119.75(4) 1_555 -4_557 n
C9 H24 C10 0.0 -3_657 2_655 n
C9 H24 C11 0.0 -3_657 -4_557 n
C9 H24 C12 0.0 -3_657 1_555 n
C9 H24 H18 113.806(26) -3_657 -3_657 n
C9 H24 H20 113.806(26) -3_657 2_655 n
C10 H24 C11 0.0 2_655 -4_557 n
C10 H24 C12 0.0 2_655 1_555 n
C10 H24 H18 113.806(26) 2_655 -3_657 n
C10 H24 H20 113.806(26) 2_655 2_655 n
C11 H24 C12 0.0 -4_557 1_555 n
C11 H24 H18 113.806(26) -4_557 -3_657 n
C11 H24 H20 113.806(26) -4_557 2_655 n
C12 H24 H18 113.806(26) 1_555 -3_657 n
C12 H24 H20 113.806(26) 1_555 2_655 n
H18 H24 H20 0.0 -3_657 2_655 n
C9 C25 C10 0.0 -3_657 2_655 n
C9 C25 C11 0.0 -3_657 -4_557 n
C9 C25 C12 0.0 -3_657 1_555 n
C9 C25 C19 40.74(5) -3_657 -3_657 n
C9 C25 C21 40.74(5) -3_657 2_655 n
C9 C25 H27 119.739(20) -3_657 -3_657 n
C9 C25 C28 120.482(23) -3_657 2_655 n
C9 C25 H29 119.739(20) -3_657 2_655 n
C9 C25 H30 119.757(20) -3_657 -4_557 n
C9 C25 C31 120.488(23) -3_657 1_555 n
C9 C25 H32 119.757(20) -3_657 1_555 n
C10 C25 C11 0.0 2_655 -4_557 n
C10 C25 C12 0.0 2_655 1_555 n
C10 C25 C19 40.74(5) 2_655 -3_657 n
C10 C25 C21 40.74(5) 2_655 2_655 n
C10 C25 H27 119.739(20) 2_655 -3_657 n
C10 C25 C28 120.482(23) 2_655 2_655 n
C10 C25 H29 119.739(20) 2_655 2_655 n
C10 C25 H30 119.757(20) 2_655 -4_557 n
C10 C25 C31 120.488(23) 2_655 1_555 n
C10 C25 H32 119.757(20) 2_655 1_555 n
C11 C25 C12 0.0 -4_557 1_555 n
C11 C25 C19 40.74(5) -4_557 -3_657 n
C11 C25 C21 40.74(5) -4_557 2_655 n
C11 C25 H27 119.739(20) -4_557 -3_657 n
C11 C25 C28 120.482(23) -4_557 2_655 n
C11 C25 H29 119.739(20) -4_557 2_655 n
C11 C25 H30 119.757(20) -4_557 -4_557 n
C11 C25 C31 120.488(23) -4_557 1_555 n
C11 C25 H32 119.757(20) -4_557 1_555 n
C12 C25 C19 40.74(5) 1_555 -3_657 n
C12 C25 C21 40.74(5) 1_555 2_655 n
C12 C25 H27 119.739(20) 1_555 -3_657 n
C12 C25 C28 120.482(23) 1_555 2_655 n
C12 C25 H29 119.739(20) 1_555 2_655 n
C12 C25 H30 119.757(20) 1_555 -4_557 n
C12 C25 C31 120.488(23) 1_555 1_555 n
C12 C25 H32 119.757(20) 1_555 1_555 n
C19 C25 C21 0.0 -3_657 2_655 n
C19 C25 H27 111.348(24) -3_657 -3_657 n
C19 C25 C28 113.233(26) -3_657 2_655 n
C19 C25 H29 111.348(24) -3_657 2_655 n
C19 C25 H30 111.374(24) -3_657 -4_557 n
C19 C25 C31 113.315(26) -3_657 1_555 n
C19 C25 H32 111.374(24) -3_657 1_555 n
C21 C25 H27 111.348(24) 2_655 -3_657 n
C21 C25 C28 113.233(26) 2_655 2_655 n
C21 C25 H29 111.348(24) 2_655 2_655 n
C21 C25 H30 111.374(24) 2_655 -4_557 n
C21 C25 C31 113.315(26) 2_655 1_555 n
C21 C25 H32 111.374(24) 2_655 1_555 n
H27 C25 C28 119.78(4) -3_657 2_655 n
H27 C25 H29 0.0 -3_657 2_655 n
H27 C25 H30 0.0 -3_657 -4_557 n
H27 C25 C31 119.77(4) -3_657 1_555 n
H27 C25 H32 0.0 -3_657 1_555 n
C28 C25 H29 119.78(4) 2_655 2_655 n
C28 C25 H30 119.76(4) 2_655 -4_557 n
C28 C25 C31 0.0 2_655 1_555 n
C28 C25 H32 119.76(4) 2_655 1_555 n
H29 C25 H30 0.0 2_655 -4_557 n
H29 C25 C31 119.77(4) 2_655 1_555 n
H29 C25 H32 0.0 2_655 1_555 n
H30 C25 C31 119.75(4) -4_557 1_555 n
H30 C25 H32 0.0 -4_557 1_555 n
C31 C25 H32 119.75(4) 1_555 1_555 n
Cu1 Cu26 F2 89.89890(10) 1_554 1_554 n
Cu1 Cu26 F2 89.93210(10) 1_554 -3_655 n
Cu1 Cu26 N3 131.13(5) 1_554 1_554 n
Cu1 Cu26 N3 131.12(5) 1_554 2_654 n
Cu1 Cu26 N4 131.12(5) 1_554 1_554 n
Cu1 Cu26 N4 131.13(5) 1_554 2_654 n
Cu1 Cu26 F5 89.93210(10) 1_554 1_554 n
Cu1 Cu26 F5 89.93210(10) 1_554 -3_545 n
Cu1 Cu26 N6 47.42(5) 1_554 1_554 n
Cu1 Cu26 N6 47.42(5) 1_554 2_654 n
Cu1 Cu26 N7 47.42(5) 1_554 1_554 n
Cu1 Cu26 N7 47.42(5) 1_554 2_654 n
Cu1 Cu26 F15 89.91890(10) 1_554 1_555 n
Cu1 Cu26 F15 89.93210(10) 1_554 -3_655 n
Cu1 Cu26 N67 47.42(5) 1_554 101_554 n
Cu1 Cu26 N67 47.42(5) 1_554 102_554 n
Cu1 Cu26 N70 47.38(5) 1_554 101_454 n
Cu1 Cu26 N70 47.40(5) 1_554 102_654 n
Cu1 Cu26 Cu73 0.0 1_554 101_554 n
Cu1 Cu26 Cu74 48.14(5) 1_554 101_454 n
F2 Cu26 F2 180.0 1_554 -3_655 n
F2 Cu26 N3 90.05020(10) 1_554 1_554 n
F2 Cu26 N3 90.05020(10) 1_554 2_654 n
F2 Cu26 N4 90.05020(10) 1_554 1_554 n
F2 Cu26 N4 90.05020(10) 1_554 2_654 n
F2 Cu26 F5 180.0 1_554 1_554 n
F2 Cu26 F5 0.0 1_554 -3_545 n
F2 Cu26 N6 89.94830(10) 1_554 1_554 n
F2 Cu26 N6 89.94830(10) 1_554 2_654 n
F2 Cu26 N7 89.94830(10) 1_554 1_554 n
F2 Cu26 N7 89.94830(10) 1_554 2_654 n
F2 Cu26 F15 180.0 1_554 1_555 n
F2 Cu26 F15 0.0 1_554 -3_655 n
F2 Cu26 N67 89.94830(10) 1_554 101_554 n
F2 Cu26 N67 89.94830(10) 1_554 102_554 n
F2 Cu26 N70 89.94830(10) 1_554 101_454 n
F2 Cu26 N70 89.94830(10) 1_554 102_654 n
F2 Cu26 Cu73 89.8741 1_554 101_554 n
F2 Cu26 Cu74 89.93250(10) 1_554 101_454 n
F2 Cu26 N3 90.05020(10) -3_546 1_554 n
F2 Cu26 N3 90.05020(10) -3_546 2_654 n
F2 Cu26 N4 90.05020(10) -3_546 1_554 n
F2 Cu26 N4 90.05020(10) -3_546 2_654 n
F2 Cu26 F5 0.0 -3_545 1_554 n
F2 Cu26 F5 180.0 -3_545 -3_545 n
F2 Cu26 N6 89.94840(10) -3_545 1_554 n
F2 Cu26 N6 89.94840(10) -3_545 2_654 n
F2 Cu26 N7 89.94840(10) -3_656 1_554 n
F2 Cu26 N7 89.94840(10) -3_656 2_654 n
F2 Cu26 F15 0.0 -3_656 1_555 n
F2 Cu26 F15 180.0 -3_656 -3_655 n
F2 Cu26 N67 89.94840(10) -3_656 101_554 n
F2 Cu26 N67 89.94840(10) -3_656 102_554 n
F2 Cu26 N70 89.94830(10) -3_656 101_454 n
F2 Cu26 N70 89.94830(10) -3_656 102_654 n
F2 Cu26 Cu73 89.94060(10) -3_656 101_554 n
F2 Cu26 Cu74 89.95470(10) -3_656 101_454 n
N3 Cu26 N3 97.79(9) 1_554 2_654 n
N3 Cu26 N4 97.79(9) 1_554 1_554 n
N3 Cu26 N4 0.0 1_554 2_654 n
N3 Cu26 F5 90.05020(10) 1_554 1_554 n
N3 Cu26 F5 90.05020(10) 1_554 -3_545 n
N3 Cu26 N6 178.51730(30) 1_554 1_554 n
N3 Cu26 N6 83.70(9) 1_554 2_654 n
N3 Cu26 N7 83.70(9) 1_554 1_554 n
N3 Cu26 N7 178.51730(30) 1_554 2_654 n
N3 Cu26 F15 90.05020(10) 1_554 1_555 n
N3 Cu26 F15 90.05020(10) 1_554 -3_655 n
N3 Cu26 N67 178.51730(30) 1_554 101_554 n
N3 Cu26 N67 83.70(9) 1_554 102_554 n
N3 Cu26 N70 83.71(9) 1_554 101_454 n
N3 Cu26 N70 178.50841(30) 1_554 102_654 n
N3 Cu26 Cu73 131.14(5) 1_554 101_554 n
N3 Cu26 Cu74 180.0 1_554 101_454 n
N3 Cu26 N4 0.0 2_654 1_554 n
N3 Cu26 N4 97.79(9) 2_654 2_654 n
N3 Cu26 F5 90.05020(10) 2_654 1_554 n
N3 Cu26 F5 90.05020(10) 2_654 -3_545 n
N3 Cu26 N6 83.70(9) 2_654 1_554 n
N3 Cu26 N6 178.51720(30) 2_654 2_654 n
N3 Cu26 N7 178.51720(30) 2_654 1_554 n
N3 Cu26 N7 83.70(9) 2_654 2_654 n
N3 Cu26 F15 90.05020(10) 2_654 1_555 n
N3 Cu26 F15 90.05020(10) 2_654 -3_655 n
N3 Cu26 N67 83.70(9) 2_654 101_554 n
N3 Cu26 N67 178.51720(30) 2_654 102_554 n
N3 Cu26 N70 178.50810(30) 2_654 101_454 n
N3 Cu26 N70 83.71(9) 2_654 102_654 n
N3 Cu26 Cu73 131.13(5) 2_654 101_554 n
N3 Cu26 Cu74 82.97(9) 2_654 101_454 n
N4 Cu26 N4 97.79(9) 1_554 2_654 n
N4 Cu26 F5 90.05020(10) 1_554 1_554 n
N4 Cu26 F5 90.05020(10) 1_554 -3_545 n
N4 Cu26 N6 83.70(9) 1_554 1_554 n
N4 Cu26 N6 178.51720(30) 1_554 2_654 n
N4 Cu26 N7 178.51720(30) 1_554 1_554 n
N4 Cu26 N7 83.70(9) 1_554 2_654 n
N4 Cu26 F15 90.05020(10) 1_554 1_555 n
N4 Cu26 F15 90.05020(10) 1_554 -3_655 n
N4 Cu26 N67 83.70(9) 1_554 101_554 n
N4 Cu26 N67 178.51720(30) 1_554 102_554 n
N4 Cu26 N70 178.50810(30) 1_554 101_454 n
N4 Cu26 N70 83.71(9) 1_554 102_654 n
N4 Cu26 Cu73 131.13(5) 1_554 101_554 n
N4 Cu26 Cu74 82.97(9) 1_554 101_454 n
N4 Cu26 F5 90.05020(10) 2_654 1_554 n
N4 Cu26 F5 90.05020(10) 2_654 -3_545 n
N4 Cu26 N6 178.51730(30) 2_654 1_554 n
N4 Cu26 N6 83.70(9) 2_654 2_654 n
N4 Cu26 N7 83.70(9) 2_654 1_554 n
N4 Cu26 N7 178.51730(30) 2_654 2_654 n
N4 Cu26 F15 90.05020(10) 2_654 1_555 n
N4 Cu26 F15 90.05020(10) 2_654 -3_655 n
N4 Cu26 N67 178.51730(30) 2_654 101_554 n
N4 Cu26 N67 83.70(9) 2_654 102_554 n
N4 Cu26 N70 83.71(9) 2_654 101_454 n
N4 Cu26 N70 178.50841(30) 2_654 102_654 n
N4 Cu26 Cu73 131.14(5) 2_654 101_554 n
N4 Cu26 Cu74 180.0 2_654 101_454 n
F5 Cu26 F5 180.0 1_554 -3_545 n
F5 Cu26 N6 89.94840(10) 1_554 1_554 n
F5 Cu26 N6 89.94840(10) 1_554 2_654 n
F5 Cu26 N7 89.94840(10) 1_554 1_554 n
F5 Cu26 N7 89.94840(10) 1_554 2_654 n
F5 Cu26 F15 0.0 1_554 1_555 n
F5 Cu26 F15 180.0 1_554 -3_655 n
F5 Cu26 N67 89.94840(10) 1_554 101_554 n
F5 Cu26 N67 89.94840(10) 1_554 102_554 n
F5 Cu26 N70 89.94830(10) 1_554 101_454 n
F5 Cu26 N70 89.94830(10) 1_554 102_654 n
F5 Cu26 Cu73 89.94060(10) 1_554 101_554 n
F5 Cu26 Cu74 89.95470(10) 1_554 101_454 n
F5 Cu26 N6 89.94840(10) -3_545 1_554 n
F5 Cu26 N6 89.94840(10) -3_545 2_654 n
F5 Cu26 N7 89.94840(10) -3_656 1_554 n
F5 Cu26 N7 89.94840(10) -3_656 2_654 n
F5 Cu26 F15 180.0 -3_656 1_555 n
F5 Cu26 F15 0.0 -3_656 -3_655 n
F5 Cu26 N67 89.94840(10) -3_656 101_554 n
F5 Cu26 N67 89.94840(10) -3_656 102_554 n
F5 Cu26 N70 89.94830(10) -3_656 101_454 n
F5 Cu26 N70 89.94830(10) -3_656 102_654 n
F5 Cu26 Cu73 89.94060(10) -3_656 101_554 n
F5 Cu26 Cu74 89.95470(10) -3_656 101_454 n
N6 Cu26 N6 94.82(9) 1_554 2_654 n
N6 Cu26 N7 94.82(9) 1_554 1_554 n
N6 Cu26 N7 0.0 1_554 2_654 n
N6 Cu26 F15 89.94830(10) 1_554 1_555 n
N6 Cu26 F15 89.94840(10) 1_554 -3_655 n
N6 Cu26 N67 0.0 1_554 101_554 n
N6 Cu26 N67 94.82(9) 1_554 102_554 n
N6 Cu26 N70 94.81(9) 1_554 101_454 n
N6 Cu26 N70 0.0 1_554 102_654 n
N6 Cu26 Cu73 47.44(5) 1_554 101_554 n
N6 Cu26 Cu74 1.1117(5) 1_554 101_454 n
N6 Cu26 N7 0.0 2_654 1_554 n
N6 Cu26 N7 94.82(9) 2_654 2_654 n
N6 Cu26 F15 89.94830(10) 2_654 1_555 n
N6 Cu26 F15 89.94840(10) 2_654 -3_655 n
N6 Cu26 N67 94.82(9) 2_654 101_554 n
N6 Cu26 N67 0.0 2_654 102_554 n
N6 Cu26 N70 0.0 2_654 101_454 n
N6 Cu26 N70 94.81(9) 2_654 102_654 n
N6 Cu26 Cu73 47.43(5) 2_654 101_554 n
N6 Cu26 Cu74 95.56(9) 2_654 101_454 n
N7 Cu26 N7 94.82(9) 1_554 2_654 n
N7 Cu26 F15 89.94830(10) 1_554 1_555 n
N7 Cu26 F15 89.94840(10) 1_554 -3_655 n
N7 Cu26 N67 94.82(9) 1_554 101_554 n
N7 Cu26 N67 0.0 1_554 102_554 n
N7 Cu26 N70 0.0 1_554 101_454 n
N7 Cu26 N70 94.81(9) 1_554 102_654 n
N7 Cu26 Cu73 47.43(5) 1_554 101_554 n
N7 Cu26 Cu74 95.56(9) 1_554 101_454 n
N7 Cu26 F15 89.94830(10) 2_654 1_555 n
N7 Cu26 F15 89.94840(10) 2_654 -3_655 n
N7 Cu26 N67 0.0 2_654 101_554 n
N7 Cu26 N67 94.82(9) 2_654 102_554 n
N7 Cu26 N70 94.81(9) 2_654 101_454 n
N7 Cu26 N70 0.0 2_654 102_654 n
N7 Cu26 Cu73 47.44(5) 2_654 101_554 n
N7 Cu26 Cu74 1.1117(5) 2_654 101_454 n
F15 Cu26 F15 180.0 1_555 -3_655 n
F15 Cu26 N67 89.94830(10) 1_555 101_554 n
F15 Cu26 N67 89.94830(10) 1_555 102_554 n
F15 Cu26 N70 89.94830(10) 1_555 101_454 n
F15 Cu26 N70 89.94830(10) 1_555 102_654 n
F15 Cu26 Cu73 89.91420(10) 1_555 101_554 n
F15 Cu26 Cu74 89.94590(10) 1_555 101_454 n
F15 Cu26 N67 89.94840(10) -3_655 101_554 n
F15 Cu26 N67 89.94840(10) -3_655 102_554 n
F15 Cu26 N70 89.94830(10) -3_655 101_454 n
F15 Cu26 N70 89.94830(10) -3_655 102_654 n
F15 Cu26 Cu73 89.94060(10) -3_655 101_554 n
F15 Cu26 Cu74 89.95470(10) -3_655 101_454 n
N67 Cu26 N67 94.82(9) 101_554 102_554 n
N67 Cu26 N70 94.81(9) 101_554 101_454 n
N67 Cu26 N70 0.0 101_554 102_654 n
N67 Cu26 Cu73 47.44(5) 101_554 101_554 n
N67 Cu26 Cu74 1.1117(5) 101_554 101_454 n
N67 Cu26 N70 0.0 102_554 101_454 n
N67 Cu26 N70 94.81(9) 102_554 102_654 n
N67 Cu26 Cu73 47.43(5) 102_554 101_554 n
N67 Cu26 Cu74 95.56(9) 102_554 101_454 n
N70 Cu26 N70 94.80(9) 101_454 102_654 n
N70 Cu26 Cu73 47.37(5) 101_454 101_554 n
N70 Cu26 Cu74 95.54(9) 101_454 101_454 n
N70 Cu26 Cu73 47.40(5) 102_654 101_554 n
N70 Cu26 Cu74 0.0 102_654 101_454 n
Cu73 Cu26 Cu74 48.14(5) 101_554 101_454 n
C19 H27 C21 0.0 1_555 -4_557 n
C19 H27 C23 0.0 1_555 2_655 n
C19 H27 C25 0.0 1_555 -3_657 n
C19 H27 H30 111.302(24) 1_555 2_655 n
C19 H27 H32 111.302(24) 1_555 -3_657 n
C19 H27 H39 107.194(30) 1_555 -2_566 n
C19 H27 H41 107.194(30) 1_555 3_564 n
C19 H27 H43 107.195(30) 1_555 -1_666 n
C19 H27 H45 107.195(30) 1_555 4_664 n
C21 H27 C23 0.0 -4_557 2_655 n
C21 H27 C25 0.0 -4_557 -3_657 n
C21 H27 H30 111.302(24) -4_557 2_655 n
C21 H27 H32 111.302(24) -4_557 -3_657 n
C21 H27 H39 107.194(30) -4_557 -2_566 n
C21 H27 H41 107.194(30) -4_557 3_564 n
C21 H27 H43 107.195(30) -4_557 -1_666 n
C21 H27 H45 107.195(30) -4_557 4_664 n
C23 H27 C25 0.0 2_655 -3_657 n
C23 H27 H30 111.286(24) 2_655 2_655 n
C23 H27 H32 111.286(24) 2_655 -3_657 n
C23 H27 H39 107.181(29) 2_655 -2_566 n
C23 H27 H41 107.181(29) 2_655 3_564 n
C23 H27 H43 107.183(29) 2_655 -1_666 n
C23 H27 H45 107.183(29) 2_655 4_664 n
C25 H27 H30 111.286(24) -3_657 2_655 n
C25 H27 H32 111.286(24) -3_657 -3_657 n
C25 H27 H39 107.181(29) -3_657 -2_566 n
C25 H27 H41 107.181(29) -3_657 3_564 n
C25 H27 H43 107.183(29) -3_657 -1_666 n
C25 H27 H45 107.183(29) -3_657 4_664 n
H30 H27 H32 0.0 2_655 -3_657 n
H30 H27 H39 11.541(15) 2_655 -2_566 n
H30 H27 H41 11.615(16) 2_655 3_564 n
H30 H27 H43 11.595(15) 2_655 -1_666 n
H30 H27 H45 11.595(15) 2_655 4_664 n
H32 H27 H39 11.541(15) -3_657 -2_566 n
H32 H27 H41 11.615(16) -3_657 3_564 n
H32 H27 H43 11.595(15) -3_657 -1_666 n
H32 H27 H45 11.595(15) -3_657 4_664 n
H39 H27 H41 0.0 -2_566 3_564 n
H39 H27 H43 0.0 -2_566 -1_666 n
H39 H27 H45 0.0 -2_566 4_664 n
H41 H27 H43 0.0 3_564 -1_666 n
H41 H27 H45 0.0 3_564 4_664 n
H43 H27 H45 0.0 -1_666 4_664 n
C19 C28 C19 116.51(4) 1_555 -4_557 n
C19 C28 C21 116.51(4) 1_555 1_555 n
C19 C28 C21 0.0 1_555 -4_557 n
C19 C28 C23 0.0 1_555 2_655 n
C19 C28 C23 116.52(4) 1_555 -3_657 n
C19 C28 C25 116.52(4) 1_555 2_655 n
C19 C28 C25 0.0 1_555 -3_657 n
C19 C28 C31 113.240(26) 1_555 2_655 n
C19 C28 C33 121.744(22) 1_555 1_555 n
C19 C28 C34 121.744(22) 1_555 2_655 n
C19 C28 C21 0.0 -4_557 1_555 n
C19 C28 C21 116.51(4) -4_557 -4_557 n
C19 C28 C23 116.52(4) -4_557 2_655 n
C19 C28 C23 0.0 -4_557 -3_657 n
C19 C28 C25 0.0 -4_557 2_655 n
C19 C28 C25 116.52(4) -4_557 -3_657 n
C19 C28 C31 113.213(26) -4_557 2_655 n
C19 C28 C33 121.744(22) -4_557 1_555 n
C19 C28 C34 121.744(22) -4_557 2_655 n
C21 C28 C21 116.51(4) 1_555 -4_557 n
C21 C28 C23 116.52(4) 1_555 2_655 n
C21 C28 C23 0.0 1_555 -3_657 n
C21 C28 C25 0.0 1_555 2_655 n
C21 C28 C25 116.52(4) 1_555 -3_657 n
C21 C28 C31 113.213(26) 1_555 2_655 n
C21 C28 C33 121.744(22) 1_555 1_555 n
C21 C28 C34 121.744(22) 1_555 2_655 n
C21 C28 C23 0.0 -4_557 2_655 n
C21 C28 C23 116.52(4) -4_557 -3_657 n
C21 C28 C25 116.52(4) -4_557 2_655 n
C21 C28 C25 0.0 -4_557 -3_657 n
C21 C28 C31 113.240(26) -4_557 2_655 n
C21 C28 C33 121.744(22) -4_557 1_555 n
C21 C28 C34 121.744(22) -4_557 2_655 n
C23 C28 C23 116.52(4) 2_655 -3_657 n
C23 C28 C25 116.52(4) 2_655 2_655 n
C23 C28 C25 0.0 2_655 -3_657 n
C23 C28 C31 113.231(26) 2_655 2_655 n
C23 C28 C33 121.738(22) 2_655 1_555 n
C23 C28 C34 121.738(22) 2_655 2_655 n
C23 C28 C25 0.0 -3_657 2_655 n
C23 C28 C25 116.52(4) -3_657 -3_657 n
C23 C28 C31 113.204(26) -3_657 2_655 n
C23 C28 C33 121.738(22) -3_657 1_555 n
C23 C28 C34 121.738(22) -3_657 2_655 n
C25 C28 C25 116.52(4) 2_655 -3_657 n
C25 C28 C31 113.204(26) 2_655 2_655 n
C25 C28 C33 121.738(22) 2_655 1_555 n
C25 C28 C34 121.738(22) 2_655 2_655 n
C25 C28 C31 113.231(26) -3_657 2_655 n
C25 C28 C33 121.738(22) -3_657 1_555 n
C25 C28 C34 121.738(22) -3_657 2_655 n
C31 C28 C33 41.87(5) 2_655 1_555 n
C31 C28 C34 41.83(5) 2_655 2_655 n
C33 C28 C34 0.0 1_555 2_655 n
C19 H29 C21 0.0 -4_557 1_555 n
C19 H29 C23 0.0 -4_557 -3_657 n
C19 H29 C25 0.0 -4_557 2_655 n
C19 H29 H30 111.301(24) -4_557 -3_657 n
C19 H29 H32 111.301(24) -4_557 2_655 n
C19 H29 H39 107.194(30) -4_557 3_565 n
C19 H29 H41 107.194(30) -4_557 -2_567 n
C19 H29 H43 107.195(30) -4_557 4_665 n
C19 H29 H45 107.195(30) -4_557 -1_667 n
C21 H29 C23 0.0 1_555 -3_657 n
C21 H29 C25 0.0 1_555 2_655 n
C21 H29 H30 111.301(24) 1_555 -3_657 n
C21 H29 H32 111.301(24) 1_555 2_655 n
C21 H29 H39 107.194(30) 1_555 3_565 n
C21 H29 H41 107.194(30) 1_555 -2_567 n
C21 H29 H43 107.195(30) 1_555 4_665 n
C21 H29 H45 107.195(30) 1_555 -1_667 n
C23 H29 C25 0.0 -3_657 2_655 n
C23 H29 H30 111.284(24) -3_657 -3_657 n
C23 H29 H32 111.284(24) -3_657 2_655 n
C23 H29 H39 107.181(29) -3_657 3_565 n
C23 H29 H41 107.181(29) -3_657 -2_567 n
C23 H29 H43 107.183(29) -3_657 4_665 n
C23 H29 H45 107.183(29) -3_657 -1_667 n
C25 H29 H30 111.284(24) 2_655 -3_657 n
C25 H29 H32 111.284(24) 2_655 2_655 n
C25 H29 H39 107.181(29) 2_655 3_565 n
C25 H29 H41 107.181(29) 2_655 -2_567 n
C25 H29 H43 107.183(29) 2_655 4_665 n
C25 H29 H45 107.183(29) 2_655 -1_667 n
H30 H29 H32 0.0 -3_657 2_655 n
H30 H29 H39 11.618(16) -3_657 3_565 n
H30 H29 H41 11.618(16) -3_657 -2_567 n
H30 H29 H43 11.598(15) -3_657 4_665 n
H30 H29 H45 11.598(15) -3_657 -1_667 n
H32 H29 H39 11.618(16) 2_655 3_565 n
H32 H29 H41 11.618(16) 2_655 -2_567 n
H32 H29 H43 11.598(15) 2_655 4_665 n
H32 H29 H45 11.598(15) 2_655 -1_667 n
H39 H29 H41 0.0 3_565 -2_567 n
H39 H29 H43 0.0 3_565 4_665 n
H39 H29 H45 0.0 3_565 -1_667 n
H41 H29 H43 0.0 -2_567 4_665 n
H41 H29 H45 0.0 -2_567 -1_667 n
H43 H29 H45 0.0 4_665 -1_667 n
C19 H30 C21 0.0 2_655 -3_657 n
C19 H30 C23 0.0 2_655 1_555 n
C19 H30 C25 0.0 2_655 -4_557 n
C19 H30 H27 68.703(24) 2_655 2_655 n
C19 H30 H29 68.703(24) 2_655 -3_657 n
C19 H30 H39 107.218(30) 2_655 -1_666 n
C19 H30 H41 107.218(30) 2_655 4_664 n
C19 H30 H43 107.219(30) 2_655 -2_566 n
C19 H30 H45 107.219(30) 2_655 3_564 n
C21 H30 C23 0.0 -3_657 1_555 n
C21 H30 C25 0.0 -3_657 -4_557 n
C21 H30 H27 68.703(24) -3_657 2_655 n
C21 H30 H29 68.703(24) -3_657 -3_657 n
C21 H30 H39 107.218(30) -3_657 -1_666 n
C21 H30 H41 107.218(30) -3_657 4_664 n
C21 H30 H43 107.219(30) -3_657 -2_566 n
C21 H30 H45 107.219(30) -3_657 3_564 n
C23 H30 C25 0.0 1_555 -4_557 n
C23 H30 H27 68.683(24) 1_555 2_655 n
C23 H30 H29 68.683(24) 1_555 -3_657 n
C23 H30 H39 107.205(30) 1_555 -1_666 n
C23 H30 H41 107.205(30) 1_555 4_664 n
C23 H30 H43 107.207(30) 1_555 -2_566 n
C23 H30 H45 107.207(30) 1_555 3_564 n
C25 H30 H27 68.683(24) -4_557 2_655 n
C25 H30 H29 68.683(24) -4_557 -3_657 n
C25 H30 H39 107.205(30) -4_557 -1_666 n
C25 H30 H41 107.205(30) -4_557 4_664 n
C25 H30 H43 107.207(30) -4_557 -2_566 n
C25 H30 H45 107.207(30) -4_557 3_564 n
H27 H30 H29 0.0 2_655 -3_657 n
H27 H30 H39 168.942(16) 2_655 -1_666 n
H27 H30 H41 168.942(16) 2_655 4_664 n
H27 H30 H43 168.497(15) 2_655 -2_566 n
H27 H30 H45 168.497(15) 2_655 3_564 n
H29 H30 H39 168.942(16) -3_657 -1_666 n
H29 H30 H41 168.942(16) -3_657 4_664 n
H29 H30 H43 168.497(15) -3_657 -2_566 n
H29 H30 H45 168.497(15) -3_657 3_564 n
H39 H30 H41 0.0 -1_666 4_664 n
H39 H30 H43 0.0 -1_666 -2_566 n
H39 H30 H45 0.0 -1_666 3_564 n
H41 H30 H43 0.0 4_664 -2_566 n
H41 H30 H45 0.0 4_664 3_564 n
H43 H30 H45 0.0 -2_566 3_564 n
C19 C31 C19 116.50(4) 2_655 -3_657 n
C19 C31 C21 116.50(4) 2_655 2_655 n
C19 C31 C21 0.0 2_655 -3_657 n
C19 C31 C23 0.0 2_655 1_555 n
C19 C31 C23 116.50(4) 2_655 -4_557 n
C19 C31 C25 116.50(4) 2_655 1_555 n
C19 C31 C25 0.0 2_655 -4_557 n
C19 C31 C28 66.756(26) 2_655 2_655 n
C19 C31 C33 121.750(22) 2_655 2_655 n
C19 C31 C34 121.750(22) 2_655 1_555 n
C19 C31 C21 0.0 -3_657 2_655 n
C19 C31 C21 116.50(4) -3_657 -3_657 n
C19 C31 C23 116.50(4) -3_657 1_555 n
C19 C31 C23 0.0 -3_657 -4_557 n
C19 C31 C25 0.0 -3_657 1_555 n
C19 C31 C25 116.50(4) -3_657 -4_557 n
C19 C31 C28 66.755(26) -3_657 2_655 n
C19 C31 C33 121.750(22) -3_657 2_655 n
C19 C31 C34 121.750(22) -3_657 1_555 n
C21 C31 C21 116.50(4) 2_655 -3_657 n
C21 C31 C23 116.50(4) 2_655 1_555 n
C21 C31 C23 0.0 2_655 -4_557 n
C21 C31 C25 0.0 2_655 1_555 n
C21 C31 C25 116.50(4) 2_655 -4_557 n
C21 C31 C28 66.755(26) 2_655 2_655 n
C21 C31 C33 121.750(22) 2_655 2_655 n
C21 C31 C34 121.750(22) 2_655 1_555 n
C21 C31 C23 0.0 -3_657 1_555 n
C21 C31 C23 116.50(4) -3_657 -4_557 n
C21 C31 C25 116.50(4) -3_657 1_555 n
C21 C31 C25 0.0 -3_657 -4_557 n
C21 C31 C28 66.756(26) -3_657 2_655 n
C21 C31 C33 121.750(22) -3_657 2_655 n
C21 C31 C34 121.750(22) -3_657 1_555 n
C23 C31 C23 116.51(4) 1_555 -4_557 n
C23 C31 C25 116.51(4) 1_555 1_555 n
C23 C31 C25 0.0 1_555 -4_557 n
C23 C31 C28 66.714(26) 1_555 2_655 n
C23 C31 C33 121.744(22) 1_555 2_655 n
C23 C31 C34 121.744(22) 1_555 1_555 n
C23 C31 C25 0.0 -4_557 1_555 n
C23 C31 C25 116.51(4) -4_557 -4_557 n
C23 C31 C28 66.714(26) -4_557 2_655 n
C23 C31 C33 121.744(22) -4_557 2_655 n
C23 C31 C34 121.744(22) -4_557 1_555 n
C25 C31 C25 116.51(4) 1_555 -4_557 n
C25 C31 C28 66.714(26) 1_555 2_655 n
C25 C31 C33 121.744(22) 1_555 2_655 n
C25 C31 C34 121.744(22) 1_555 1_555 n
C25 C31 C28 66.714(26) -4_557 2_655 n
C25 C31 C33 121.744(22) -4_557 2_655 n
C25 C31 C34 121.744(22) -4_557 1_555 n
C28 C31 C33 138.34(5) 2_655 2_655 n
C28 C31 C34 138.36(5) 2_655 1_555 n
C33 C31 C34 0.0 2_655 1_555 n
C19 H32 C21 0.0 -3_657 2_655 n
C19 H32 C23 0.0 -3_657 -4_557 n
C19 H32 C25 0.0 -3_657 1_555 n
C19 H32 H27 68.704(24) -3_657 -3_657 n
C19 H32 H29 68.704(24) -3_657 2_655 n
C19 H32 H39 107.218(30) -3_657 4_665 n
C19 H32 H41 107.218(30) -3_657 -1_667 n
C19 H32 H43 107.219(30) -3_657 3_565 n
C19 H32 H45 107.219(30) -3_657 -2_567 n
C21 H32 C23 0.0 2_655 -4_557 n
C21 H32 C25 0.0 2_655 1_555 n
C21 H32 H27 68.704(24) 2_655 -3_657 n
C21 H32 H29 68.704(24) 2_655 2_655 n
C21 H32 H39 107.218(30) 2_655 4_665 n
C21 H32 H41 107.218(30) 2_655 -1_667 n
C21 H32 H43 107.219(30) 2_655 3_565 n
C21 H32 H45 107.219(30) 2_655 -2_567 n
C23 H32 C25 0.0 -4_557 1_555 n
C23 H32 H27 68.683(24) -4_557 -3_657 n
C23 H32 H29 68.683(24) -4_557 2_655 n
C23 H32 H39 107.205(30) -4_557 4_665 n
C23 H32 H41 107.205(30) -4_557 -1_667 n
C23 H32 H43 107.207(30) -4_557 3_565 n
C23 H32 H45 107.207(30) -4_557 -2_567 n
C25 H32 H27 68.683(24) 1_555 -3_657 n
C25 H32 H29 68.683(24) 1_555 2_655 n
C25 H32 H39 107.205(30) 1_555 4_665 n
C25 H32 H41 107.205(30) 1_555 -1_667 n
C25 H32 H43 107.207(30) 1_555 3_565 n
C25 H32 H45 107.207(30) 1_555 -2_567 n
H27 H32 H29 0.0 -3_657 2_655 n
H27 H32 H39 168.939(16) -3_657 4_665 n
H27 H32 H41 168.939(16) -3_657 -1_667 n
H27 H32 H43 168.495(15) -3_657 3_565 n
H27 H32 H45 168.495(15) -3_657 -2_567 n
H29 H32 H39 168.939(16) 2_655 4_665 n
H29 H32 H41 168.939(16) 2_655 -1_667 n
H29 H32 H43 168.495(15) 2_655 3_565 n
H29 H32 H45 168.495(15) 2_655 -2_567 n
H39 H32 H41 0.0 4_665 -1_667 n
H39 H32 H43 0.0 4_665 3_565 n
H39 H32 H45 0.0 4_665 -2_567 n
H41 H32 H43 0.0 -1_667 3_565 n
H41 H32 H45 0.0 -1_667 -2_567 n
H43 H32 H45 0.0 3_565 -2_567 n
C28 C33 C31 0.0 1_555 2_655 n
C28 C33 C34 138.16(5) 1_555 2_655 n
C28 C33 C35 120.468(21) 1_555 1_555 n
C28 C33 C35 120.468(21) 1_555 -4_557 n
C28 C33 C36 120.468(21) 1_555 1_555 n
C28 C33 C36 120.468(21) 1_555 -4_557 n
C28 C33 C37 120.474(21) 1_555 2_655 n
C28 C33 C37 120.474(21) 1_555 -3_657 n
C28 C33 C38 120.474(21) 1_555 2_655 n
C28 C33 C38 120.474(21) 1_555 -3_657 n
C31 C33 C34 138.16(5) 2_655 2_655 n
C31 C33 C35 120.468(21) 2_655 1_555 n
C31 C33 C35 120.468(21) 2_655 -4_557 n
C31 C33 C36 120.468(21) 2_655 1_555 n
C31 C33 C36 120.468(21) 2_655 -4_557 n
C31 C33 C37 120.474(21) 2_655 2_655 n
C31 C33 C37 120.474(21) 2_655 -3_657 n
C31 C33 C38 120.474(21) 2_655 2_655 n
C31 C33 C38 120.474(21) 2_655 -3_657 n
C34 C33 C35 68.047(25) 2_655 1_555 n
C34 C33 C35 68.031(25) 2_655 -4_557 n
C34 C33 C36 68.041(25) 2_655 1_555 n
C34 C33 C36 68.037(25) 2_655 -4_557 n
C34 C33 C37 68.013(25) 2_655 2_655 n
C34 C33 C37 68.029(25) 2_655 -3_657 n
C34 C33 C38 68.039(25) 2_655 2_655 n
C34 C33 C38 68.035(25) 2_655 -3_657 n
C35 C33 C35 119.06(4) 1_555 -4_557 n
C35 C33 C36 119.06(4) 1_555 1_555 n
C35 C33 C36 0.0 1_555 -4_557 n
C35 C33 C37 0.0 1_555 2_655 n
C35 C33 C37 119.05(4) 1_555 -3_657 n
C35 C33 C38 119.05(4) 1_555 2_655 n
C35 C33 C38 0.0 1_555 -3_657 n
C35 C33 C36 0.0 -4_557 1_555 n
C35 C33 C36 119.06(4) -4_557 -4_557 n
C35 C33 C37 119.05(4) -4_557 2_655 n
C35 C33 C37 0.0 -4_557 -3_657 n
C35 C33 C38 0.0 -4_557 2_655 n
C35 C33 C38 119.05(4) -4_557 -3_657 n
C36 C33 C36 119.06(4) 1_555 -4_557 n
C36 C33 C37 119.05(4) 1_555 2_655 n
C36 C33 C37 0.0 1_555 -3_657 n
C36 C33 C38 0.0 1_555 2_655 n
C36 C33 C38 119.05(4) 1_555 -3_657 n
C36 C33 C37 0.0 -4_557 2_655 n
C36 C33 C37 119.05(4) -4_557 -3_657 n
C36 C33 C38 119.05(4) -4_557 2_655 n
C36 C33 C38 0.0 -4_557 -3_657 n
C37 C33 C37 119.05(4) 2_655 -3_657 n
C37 C33 C38 119.05(4) 2_655 2_655 n
C37 C33 C38 0.0 2_655 -3_657 n
C37 C33 C38 0.0 -3_657 2_655 n
C37 C33 C38 119.05(4) -3_657 -3_657 n
C38 C33 C38 119.05(4) 2_655 -3_657 n
C28 C34 C31 0.0 2_655 1_555 n
C28 C34 C33 42.02(4) 2_655 2_655 n
C28 C34 C35 120.462(21) 2_655 2_655 n
C28 C34 C35 120.462(21) 2_655 -3_657 n
C28 C34 C36 120.462(21) 2_655 2_655 n
C28 C34 C36 120.462(21) 2_655 -3_657 n
C28 C34 C37 120.468(21) 2_655 1_555 n
C28 C34 C37 120.468(21) 2_655 -4_557 n
C28 C34 C38 120.468(21) 2_655 1_555 n
C28 C34 C38 120.468(21) 2_655 -4_557 n
C31 C34 C33 41.88(5) 1_555 2_655 n
C31 C34 C35 120.462(21) 1_555 2_655 n
C31 C34 C35 120.462(21) 1_555 -3_657 n
C31 C34 C36 120.462(21) 1_555 2_655 n
C31 C34 C36 120.462(21) 1_555 -3_657 n
C31 C34 C37 120.468(21) 1_555 1_555 n
C31 C34 C37 120.468(21) 1_555 -4_557 n
C31 C34 C38 120.468(21) 1_555 1_555 n
C31 C34 C38 120.468(21) 1_555 -4_557 n
C33 C34 C35 111.891(25) 2_655 2_655 n
C33 C34 C35 111.881(25) 2_655 -3_657 n
C33 C34 C36 111.891(25) 2_655 2_655 n
C33 C34 C36 111.881(25) 2_655 -3_657 n
C33 C34 C37 111.966(25) 2_655 1_555 n
C33 C34 C37 111.956(25) 2_655 -4_557 n
C33 C34 C38 111.966(25) 2_655 1_555 n
C33 C34 C38 111.956(25) 2_655 -4_557 n
C35 C34 C35 119.07(4) 2_655 -3_657 n
C35 C34 C36 119.07(4) 2_655 2_655 n
C35 C34 C36 0.0 2_655 -3_657 n
C35 C34 C37 0.0 2_655 1_555 n
C35 C34 C37 119.07(4) 2_655 -4_557 n
C35 C34 C38 119.07(4) 2_655 1_555 n
C35 C34 C38 0.0 2_655 -4_557 n
C35 C34 C36 0.0 -3_657 2_655 n
C35 C34 C36 119.07(4) -3_657 -3_657 n
C35 C34 C37 119.07(4) -3_657 1_555 n
C35 C34 C37 0.0 -3_657 -4_557 n
C35 C34 C38 0.0 -3_657 1_555 n
C35 C34 C38 119.07(4) -3_657 -4_557 n
C36 C34 C36 119.07(4) 2_655 -3_657 n
C36 C34 C37 119.07(4) 2_655 1_555 n
C36 C34 C37 0.0 2_655 -4_557 n
C36 C34 C38 0.0 2_655 1_555 n
C36 C34 C38 119.07(4) 2_655 -4_557 n
C36 C34 C37 0.0 -3_657 1_555 n
C36 C34 C37 119.07(4) -3_657 -4_557 n
C36 C34 C38 119.07(4) -3_657 1_555 n
C36 C34 C38 0.0 -3_657 -4_557 n
C37 C34 C37 119.06(4) 1_555 -4_557 n
C37 C34 C38 119.06(4) 1_555 1_555 n
C37 C34 C38 0.0 1_555 -4_557 n
C37 C34 C38 0.0 -4_557 1_555 n
C37 C34 C38 119.06(4) -4_557 -4_557 n
C38 C34 C38 119.06(4) 1_555 -4_557 n
C33 C35 C34 0.0 1_555 2_655 n
C33 C35 C37 111.975(25) 1_555 2_655 n
C33 C35 C38 111.868(25) 1_555 -3_657 n
C33 C35 H39 119.34(4) 1_555 1_555 n
C33 C35 H39 86.81(4) 1_555 -2_566 n
C33 C35 C40 121.335(20) 1_555 1_555 n
C33 C35 H41 86.81(4) 1_555 3_564 n
C33 C35 H41 119.34(4) 1_555 -4_557 n
C33 C35 C42 121.335(20) 1_555 -4_557 n
C33 C35 H43 119.36(4) 1_555 2_655 n
C33 C35 H43 86.82(4) 1_555 -1_666 n
C33 C35 C44 121.334(20) 1_555 2_655 n
C33 C35 H45 86.82(4) 1_555 4_664 n
C33 C35 H45 119.36(4) 1_555 -3_657 n
C33 C35 C46 121.334(20) 1_555 -3_657 n
C34 C35 C37 111.964(25) 2_655 2_655 n
C34 C35 C38 111.857(25) 2_655 -3_657 n
C34 C35 H39 119.35(4) 2_655 1_555 n
C34 C35 H39 86.82(4) 2_655 -2_566 n
C34 C35 C40 121.328(20) 2_655 1_555 n
C34 C35 H41 86.82(4) 2_655 3_564 n
C34 C35 H41 119.35(4) 2_655 -4_557 n
C34 C35 C42 121.328(20) 2_655 -4_557 n
C34 C35 H43 119.36(4) 2_655 2_655 n
C34 C35 H43 86.82(4) 2_655 -1_666 n
C34 C35 C44 121.328(20) 2_655 2_655 n
C34 C35 H45 86.82(4) 2_655 4_664 n
C34 C35 H45 119.36(4) 2_655 -3_657 n
C34 C35 C46 121.328(20) 2_655 -3_657 n
C37 C35 C38 0.0 2_655 -3_657 n
C37 C35 H39 112.578(25) 2_655 1_555 n
C37 C35 H39 103.063(19) 2_655 -2_566 n
C37 C35 C40 41.40(5) 2_655 1_555 n
C37 C35 H41 103.032(19) 2_655 3_564 n
C37 C35 H41 112.589(25) 2_655 -4_557 n
C37 C35 C42 41.40(5) 2_655 -4_557 n
C37 C35 H43 112.558(25) 2_655 2_655 n
C37 C35 H43 103.062(19) 2_655 -1_666 n
C37 C35 C44 41.39(5) 2_655 2_655 n
C37 C35 H45 103.032(19) 2_655 4_664 n
C37 C35 H45 112.552(25) 2_655 -3_657 n
C37 C35 C46 41.39(5) 2_655 -3_657 n
C38 C35 H39 112.686(25) -3_657 1_555 n
C38 C35 H39 103.109(19) -3_657 -2_566 n
C38 C35 C40 41.40(5) -3_657 1_555 n
C38 C35 H41 103.078(19) -3_657 3_564 n
C38 C35 H41 112.696(25) -3_657 -4_557 n
C38 C35 C42 41.40(5) -3_657 -4_557 n
C38 C35 H43 112.665(25) -3_657 2_655 n
C38 C35 H43 103.108(19) -3_657 -1_666 n
C38 C35 C44 41.39(5) -3_657 2_655 n
C38 C35 H45 103.078(19) -3_657 4_664 n
C38 C35 H45 112.660(25) -3_657 -3_657 n
C38 C35 C46 41.39(5) -3_657 -3_657 n
H39 C35 H39 44.447(6) 1_555 -2_566 n
H39 C35 C40 119.325(22) 1_555 1_555 n
H39 C35 H41 44.447(6) 1_555 3_564 n
H39 C35 H41 0.0 1_555 -4_557 n
H39 C35 C42 119.325(22) 1_555 -4_557 n
H39 C35 H43 0.0 1_555 2_655 n
H39 C35 H43 44.452(6) 1_555 -1_666 n
H39 C35 C44 119.326(22) 1_555 2_655 n
H39 C35 H45 44.452(6) 1_555 4_664 n
H39 C35 H45 0.0 1_555 -3_657 n
H39 C35 C46 119.326(22) 1_555 -3_657 n
H39 C35 C40 139.038(26) -2_566 1_555 n
H39 C35 H41 0.0 -2_566 3_564 n
H39 C35 H41 44.447(6) -2_566 -4_557 n
H39 C35 C42 139.038(26) -2_566 -4_557 n
H39 C35 H43 44.445(6) -2_566 2_655 n
H39 C35 H43 0.0 -2_566 -1_666 n
H39 C35 C44 139.029(26) -2_566 2_655 n
H39 C35 H45 0.0 -2_566 4_664 n
H39 C35 H45 44.445(6) -2_566 -3_657 n
H39 C35 C46 139.029(26) -2_566 -3_657 n
C40 C35 H41 139.038(26) 1_555 3_564 n
C40 C35 H41 119.325(22) 1_555 -4_557 n
C40 C35 C42 0.0 1_555 -4_557 n
C40 C35 H43 119.308(22) 1_555 2_655 n
C40 C35 H43 139.024(26) 1_555 -1_666 n
C40 C35 C44 0.0 1_555 2_655 n
C40 C35 H45 139.024(26) 1_555 4_664 n
C40 C35 H45 119.308(22) 1_555 -3_657 n
C40 C35 C46 0.0 1_555 -3_657 n
H41 C35 H41 44.447(6) 3_564 -4_557 n
H41 C35 C42 139.038(26) 3_564 -4_557 n
H41 C35 H43 44.445(6) 3_564 2_655 n
H41 C35 H43 0.0 3_564 -1_666 n
H41 C35 C44 139.029(26) 3_564 2_655 n
H41 C35 H45 0.0 3_564 4_664 n
H41 C35 H45 44.445(6) 3_564 -3_657 n
H41 C35 C46 139.029(26) 3_564 -3_657 n
H41 C35 C42 119.325(22) -4_557 -4_557 n
H41 C35 H43 0.0 -4_557 2_655 n
H41 C35 H43 44.452(6) -4_557 -1_666 n
H41 C35 C44 119.326(22) -4_557 2_655 n
H41 C35 H45 44.452(6) -4_557 4_664 n
H41 C35 H45 0.0 -4_557 -3_657 n
H41 C35 C46 119.326(22) -4_557 -3_657 n
C42 C35 H43 119.308(22) -4_557 2_655 n
C42 C35 H43 139.024(26) -4_557 -1_666 n
C42 C35 C44 0.0 -4_557 2_655 n
C42 C35 H45 139.024(26) -4_557 4_664 n
C42 C35 H45 119.308(22) -4_557 -3_657 n
C42 C35 C46 0.0 -4_557 -3_657 n
H43 C35 H43 44.450(6) 2_655 -1_666 n
H43 C35 C44 119.308(22) 2_655 2_655 n
H43 C35 H45 44.450(6) 2_655 4_664 n
H43 C35 H45 0.0 2_655 -3_657 n
H43 C35 C46 119.308(22) 2_655 -3_657 n
H43 C35 C44 139.014(26) -1_666 2_655 n
H43 C35 H45 0.0 -1_666 4_664 n
H43 C35 H45 44.450(6) -1_666 -3_657 n
H43 C35 C46 139.014(26) -1_666 -3_657 n
C44 C35 H45 139.014(26) 2_655 4_664 n
C44 C35 H45 119.308(22) 2_655 -3_657 n
C44 C35 C46 0.0 2_655 -3_657 n
H45 C35 H45 44.450(6) 4_664 -3_657 n
H45 C35 C46 139.014(26) 4_664 -3_657 n
H45 C35 C46 119.308(22) -3_657 -3_657 n
C33 C36 C34 0.0 1_555 2_655 n
C33 C36 C37 111.862(25) 1_555 -3_657 n
C33 C36 C38 111.969(25) 1_555 2_655 n
C33 C36 H39 86.81(4) 1_555 3_565 n
C33 C36 H39 119.34(4) 1_555 -4_557 n
C33 C36 C40 121.335(20) 1_555 -4_557 n
C33 C36 H41 119.34(4) 1_555 1_555 n
C33 C36 H41 86.81(4) 1_555 -2_567 n
C33 C36 C42 121.335(20) 1_555 1_555 n
C33 C36 H43 86.82(4) 1_555 4_665 n
C33 C36 H43 119.36(4) 1_555 -3_657 n
C33 C36 C44 121.334(20) 1_555 -3_657 n
C33 C36 H45 119.36(4) 1_555 2_655 n
C33 C36 H45 86.82(4) 1_555 -1_667 n
C33 C36 C46 121.334(20) 1_555 2_655 n
C34 C36 C37 111.851(25) 2_655 -3_657 n
C34 C36 C38 111.958(25) 2_655 2_655 n
C34 C36 H39 86.82(4) 2_655 3_565 n
C34 C36 H39 119.35(4) 2_655 -4_557 n
C34 C36 C40 121.328(20) 2_655 -4_557 n
C34 C36 H41 119.35(4) 2_655 1_555 n
C34 C36 H41 86.82(4) 2_655 -2_567 n
C34 C36 C42 121.328(20) 2_655 1_555 n
C34 C36 H43 86.82(4) 2_655 4_665 n
C34 C36 H43 119.36(4) 2_655 -3_657 n
C34 C36 C44 121.328(20) 2_655 -3_657 n
C34 C36 H45 119.36(4) 2_655 2_655 n
C34 C36 H45 86.82(4) 2_655 -1_667 n
C34 C36 C46 121.328(20) 2_655 2_655 n
C37 C36 C38 0.0 -3_657 2_655 n
C37 C36 H39 103.082(19) -3_657 3_565 n
C37 C36 H39 112.684(25) -3_657 -4_557 n
C37 C36 C40 41.40(5) -3_657 -4_557 n
C37 C36 H41 112.684(25) -3_657 1_555 n
C37 C36 H41 103.082(19) -3_657 -2_567 n
C37 C36 C42 41.40(5) -3_657 1_555 n
C37 C36 H43 103.082(19) -3_657 4_665 n
C37 C36 H43 112.664(25) -3_657 -3_657 n
C37 C36 C44 41.39(5) -3_657 -3_657 n
C37 C36 H45 112.664(25) -3_657 2_655 n
C37 C36 H45 103.082(19) -3_657 -1_667 n
C37 C36 C46 41.39(5) -3_657 2_655 n
C38 C36 H39 103.036(19) 2_655 3_565 n
C38 C36 H39 112.576(25) 2_655 -4_557 n
C38 C36 C40 41.40(5) 2_655 -4_557 n
C38 C36 H41 112.576(25) 2_655 1_555 n
C38 C36 H41 103.036(19) 2_655 -2_567 n
C38 C36 C42 41.40(5) 2_655 1_555 n
C38 C36 H43 103.036(19) 2_655 4_665 n
C38 C36 H43 112.556(25) 2_655 -3_657 n
C38 C36 C44 41.39(5) 2_655 -3_657 n
C38 C36 H45 112.556(25) 2_655 2_655 n
C38 C36 H45 103.036(19) 2_655 -1_667 n
C38 C36 C46 41.39(5) 2_655 2_655 n
H39 C36 H39 44.447(6) 3_565 -4_557 n
H39 C36 C40 139.038(26) 3_565 -4_557 n
H39 C36 H41 44.447(6) 3_565 1_555 n
H39 C36 H41 0.0 3_565 -2_567 n
H39 C36 C42 139.038(26) 3_565 1_555 n
H39 C36 H43 0.0 3_565 4_665 n
H39 C36 H43 44.445(6) 3_565 -3_657 n
H39 C36 C44 139.029(26) 3_565 -3_657 n
H39 C36 H45 44.445(6) 3_565 2_655 n
H39 C36 H45 0.0 3_565 -1_667 n
H39 C36 C46 139.029(26) 3_565 2_655 n
H39 C36 C40 119.325(22) -4_557 -4_557 n
H39 C36 H41 0.0 -4_557 1_555 n
H39 C36 H41 44.447(6) -4_557 -2_567 n
H39 C36 C42 119.325(22) -4_557 1_555 n
H39 C36 H43 44.452(6) -4_557 4_665 n
H39 C36 H43 0.0 -4_557 -3_657 n
H39 C36 C44 119.326(22) -4_557 -3_657 n
H39 C36 H45 0.0 -4_557 2_655 n
H39 C36 H45 44.452(6) -4_557 -1_667 n
H39 C36 C46 119.326(22) -4_557 2_655 n
C40 C36 H41 119.325(22) -4_557 1_555 n
C40 C36 H41 139.038(26) -4_557 -2_567 n
C40 C36 C42 0.0 -4_557 1_555 n
C40 C36 H43 139.024(26) -4_557 4_665 n
C40 C36 H43 119.308(22) -4_557 -3_657 n
C40 C36 C44 0.0 -4_557 -3_657 n
C40 C36 H45 119.308(22) -4_557 2_655 n
C40 C36 H45 139.024(26) -4_557 -1_667 n
C40 C36 C46 0.0 -4_557 2_655 n
H41 C36 H41 44.447(6) 1_555 -2_567 n
H41 C36 C42 119.325(22) 1_555 1_555 n
H41 C36 H43 44.452(6) 1_555 4_665 n
H41 C36 H43 0.0 1_555 -3_657 n
H41 C36 C44 119.326(22) 1_555 -3_657 n
H41 C36 H45 0.0 1_555 2_655 n
H41 C36 H45 44.452(6) 1_555 -1_667 n
H41 C36 C46 119.326(22) 1_555 2_655 n
H41 C36 C42 139.038(26) -2_567 1_555 n
H41 C36 H43 0.0 -2_567 4_665 n
H41 C36 H43 44.445(6) -2_567 -3_657 n
H41 C36 C44 139.029(26) -2_567 -3_657 n
H41 C36 H45 44.445(6) -2_567 2_655 n
H41 C36 H45 0.0 -2_567 -1_667 n
H41 C36 C46 139.029(26) -2_567 2_655 n
C42 C36 H43 139.024(26) 1_555 4_665 n
C42 C36 H43 119.308(22) 1_555 -3_657 n
C42 C36 C44 0.0 1_555 -3_657 n
C42 C36 H45 119.308(22) 1_555 2_655 n
C42 C36 H45 139.024(26) 1_555 -1_667 n
C42 C36 C46 0.0 1_555 2_655 n
H43 C36 H43 44.450(6) 4_665 -3_657 n
H43 C36 C44 139.014(26) 4_665 -3_657 n
H43 C36 H45 44.450(6) 4_665 2_655 n
H43 C36 H45 0.0 4_665 -1_667 n
H43 C36 C46 139.014(26) 4_665 2_655 n
H43 C36 C44 119.308(22) -3_657 -3_657 n
H43 C36 H45 0.0 -3_657 2_655 n
H43 C36 H45 44.450(6) -3_657 -1_667 n
H43 C36 C46 119.308(22) -3_657 2_655 n
C44 C36 H45 119.308(22) -3_657 2_655 n
C44 C36 H45 139.014(26) -3_657 -1_667 n
C44 C36 C46 0.0 -3_657 2_655 n
H45 C36 H45 44.450(6) 2_655 -1_667 n
H45 C36 C46 119.308(22) 2_655 2_655 n
H45 C36 C46 139.014(26) -1_667 2_655 n
C33 C37 C34 0.0 2_655 1_555 n
C33 C37 C35 67.972(25) 2_655 2_655 n
C33 C37 C36 67.865(25) 2_655 -3_657 n
C33 C37 H39 119.33(4) 2_655 2_655 n
C33 C37 H39 86.81(4) 2_655 -1_666 n
C33 C37 C40 121.341(20) 2_655 2_655 n
C33 C37 H41 86.81(4) 2_655 4_664 n
C33 C37 H41 119.33(4) 2_655 -3_657 n
C33 C37 C42 121.341(20) 2_655 -3_657 n
C33 C37 H43 119.34(4) 2_655 1_555 n
C33 C37 H43 86.82(4) 2_655 -2_566 n
C33 C37 C44 121.340(20) 2_655 1_555 n
C33 C37 H45 86.82(4) 2_655 3_564 n
C33 C37 H45 119.34(4) 2_655 -4_557 n
C33 C37 C46 121.340(20) 2_655 -4_557 n
C34 C37 C35 67.969(25) 1_555 2_655 n
C34 C37 C36 67.862(25) 1_555 -3_657 n
C34 C37 H39 119.33(4) 1_555 2_655 n
C34 C37 H39 86.81(4) 1_555 -1_666 n
C34 C37 C40 121.335(20) 1_555 2_655 n
C34 C37 H41 86.81(4) 1_555 4_664 n
C34 C37 H41 119.33(4) 1_555 -3_657 n
C34 C37 C42 121.335(20) 1_555 -3_657 n
C34 C37 H43 119.35(4) 1_555 1_555 n
C34 C37 H43 86.82(4) 1_555 -2_566 n
C34 C37 C44 121.334(20) 1_555 1_555 n
C34 C37 H45 86.82(4) 1_555 3_564 n
C34 C37 H45 119.35(4) 1_555 -4_557 n
C34 C37 C46 121.334(20) 1_555 -4_557 n
C35 C37 C36 0.0 2_655 -3_657 n
C35 C37 H39 67.258(25) 2_655 2_655 n
C35 C37 H39 76.606(19) 2_655 -1_666 n
C35 C37 C40 138.89(5) 2_655 2_655 n
C35 C37 H41 76.576(19) 2_655 4_664 n
C35 C37 H41 67.269(25) 2_655 -3_657 n
C35 C37 C42 138.89(5) 2_655 -3_657 n
C35 C37 H43 67.368(25) 2_655 1_555 n
C35 C37 H43 76.662(19) 2_655 -2_566 n
C35 C37 C44 138.80(5) 2_655 1_555 n
C35 C37 H45 76.632(19) 2_655 3_564 n
C35 C37 H45 67.362(25) 2_655 -4_557 n
C35 C37 C46 138.80(5) 2_655 -4_557 n
C36 C37 H39 67.366(26) -3_657 2_655 n
C36 C37 H39 76.652(19) -3_657 -1_666 n
C36 C37 C40 138.89(5) -3_657 2_655 n
C36 C37 H41 76.622(19) -3_657 4_664 n
C36 C37 H41 67.377(26) -3_657 -3_657 n
C36 C37 C42 138.89(5) -3_657 -3_657 n
C36 C37 H43 67.475(25) -3_657 1_555 n
C36 C37 H43 76.708(19) -3_657 -2_566 n
C36 C37 C44 138.80(5) -3_657 1_555 n
C36 C37 H45 76.678(19) -3_657 3_564 n
C36 C37 H45 67.470(25) -3_657 -4_557 n
C36 C37 C46 138.80(5) -3_657 -4_557 n
H39 C37 H39 44.445(6) 2_655 -1_666 n
H39 C37 C40 119.334(22) 2_655 2_655 n
H39 C37 H41 44.445(6) 2_655 4_664 n
H39 C37 H41 0.0 2_655 -3_657 n
H39 C37 C42 119.334(22) 2_655 -3_657 n
H39 C37 H43 0.0 2_655 1_555 n
H39 C37 H43 44.450(6) 2_655 -2_566 n
H39 C37 C44 119.334(22) 2_655 1_555 n
H39 C37 H45 44.450(6) 2_655 3_564 n
H39 C37 H45 0.0 2_655 -4_557 n
H39 C37 C46 119.334(22) 2_655 -4_557 n
H39 C37 C40 139.051(26) -1_666 2_655 n
H39 C37 H41 0.0 -1_666 4_664 n
H39 C37 H41 44.445(6) -1_666 -3_657 n
H39 C37 C42 139.051(26) -1_666 -3_657 n
H39 C37 H43 44.443(6) -1_666 1_555 n
H39 C37 H43 0.0 -1_666 -2_566 n
H39 C37 C44 139.041(26) -1_666 1_555 n
H39 C37 H45 0.0 -1_666 3_564 n
H39 C37 H45 44.443(6) -1_666 -4_557 n
H39 C37 C46 139.041(26) -1_666 -4_557 n
C40 C37 H41 139.051(26) 2_655 4_664 n
C40 C37 H41 119.334(22) 2_655 -3_657 n
C40 C37 C42 0.0 2_655 -3_657 n
C40 C37 H43 119.316(22) 2_655 1_555 n
C40 C37 H43 139.036(26) 2_655 -2_566 n
C40 C37 C44 0.0 2_655 1_555 n
C40 C37 H45 139.036(26) 2_655 3_564 n
C40 C37 H45 119.316(22) 2_655 -4_557 n
C40 C37 C46 0.0 2_655 -4_557 n
H41 C37 H41 44.445(6) 4_664 -3_657 n
H41 C37 C42 139.051(26) 4_664 -3_657 n
H41 C37 H43 44.443(6) 4_664 1_555 n
H41 C37 H43 0.0 4_664 -2_566 n
H41 C37 C44 139.041(26) 4_664 1_555 n
H41 C37 H45 0.0 4_664 3_564 n
H41 C37 H45 44.443(6) 4_664 -4_557 n
H41 C37 C46 139.041(26) 4_664 -4_557 n
H41 C37 C42 119.334(22) -3_657 -3_657 n
H41 C37 H43 0.0 -3_657 1_555 n
H41 C37 H43 44.450(6) -3_657 -2_566 n
H41 C37 C44 119.334(22) -3_657 1_555 n
H41 C37 H45 44.450(6) -3_657 3_564 n
H41 C37 H45 0.0 -3_657 -4_557 n
H41 C37 C46 119.334(22) -3_657 -4_557 n
C42 C37 H43 119.316(22) -3_657 1_555 n
C42 C37 H43 139.036(26) -3_657 -2_566 n
C42 C37 C44 0.0 -3_657 1_555 n
C42 C37 H45 139.036(26) -3_657 3_564 n
C42 C37 H45 119.316(22) -3_657 -4_557 n
C42 C37 C46 0.0 -3_657 -4_557 n
H43 C37 H43 44.449(6) 1_555 -2_566 n
H43 C37 C44 119.317(22) 1_555 1_555 n
H43 C37 H45 44.449(6) 1_555 3_564 n
H43 C37 H45 0.0 1_555 -4_557 n
H43 C37 C46 119.317(22) 1_555 -4_557 n
H43 C37 C44 139.026(26) -2_566 1_555 n
H43 C37 H45 0.0 -2_566 3_564 n
H43 C37 H45 44.449(6) -2_566 -4_557 n
H43 C37 C46 139.026(26) -2_566 -4_557 n
C44 C37 H45 139.026(26) 1_555 3_564 n
C44 C37 H45 119.317(22) 1_555 -4_557 n
C44 C37 C46 0.0 1_555 -4_557 n
H45 C37 H45 44.449(6) 3_564 -4_557 n
H45 C37 C46 139.026(26) 3_564 -4_557 n
H45 C37 C46 119.317(22) -4_557 -4_557 n
C33 C38 C34 0.0 2_655 1_555 n
C33 C38 C35 67.865(25) 2_655 -3_657 n
C33 C38 C36 67.972(25) 2_655 2_655 n
C33 C38 H39 86.81(4) 2_655 4_665 n
C33 C38 H39 119.33(4) 2_655 -3_657 n
C33 C38 C40 121.341(20) 2_655 -3_657 n
C33 C38 H41 119.33(4) 2_655 2_655 n
C33 C38 H41 86.81(4) 2_655 -1_667 n
C33 C38 C42 121.341(20) 2_655 2_655 n
C33 C38 H43 86.82(4) 2_655 3_565 n
C33 C38 H43 119.34(4) 2_655 -4_557 n
C33 C38 C44 121.340(20) 2_655 -4_557 n
C33 C38 H45 119.34(4) 2_655 1_555 n
C33 C38 H45 86.82(4) 2_655 -2_567 n
C33 C38 C46 121.340(20) 2_655 1_555 n
C34 C38 C35 67.863(25) 1_555 -3_657 n
C34 C38 C36 67.970(25) 1_555 2_655 n
C34 C38 H39 86.81(4) 1_555 4_665 n
C34 C38 H39 119.33(4) 1_555 -3_657 n
C34 C38 C40 121.335(20) 1_555 -3_657 n
C34 C38 H41 119.33(4) 1_555 2_655 n
C34 C38 H41 86.81(4) 1_555 -1_667 n
C34 C38 C42 121.335(20) 1_555 2_655 n
C34 C38 H43 86.82(4) 1_555 3_565 n
C34 C38 H43 119.35(4) 1_555 -4_557 n
C34 C38 C44 121.334(20) 1_555 -4_557 n
C34 C38 H45 119.35(4) 1_555 1_555 n
C34 C38 H45 86.82(4) 1_555 -2_567 n
C34 C38 C46 121.334(20) 1_555 1_555 n
C35 C38 C36 0.0 -3_657 2_655 n
C35 C38 H39 76.624(19) -3_657 4_665 n
C35 C38 H39 67.377(26) -3_657 -3_657 n
C35 C38 C40 138.89(5) -3_657 -3_657 n
C35 C38 H41 67.377(26) -3_657 2_655 n
C35 C38 H41 76.624(19) -3_657 -1_667 n
C35 C38 C42 138.89(5) -3_657 2_655 n
C35 C38 H43 76.680(19) -3_657 3_565 n
C35 C38 H43 67.470(25) -3_657 -4_557 n
C35 C38 C44 138.80(5) -3_657 -4_557 n
C35 C38 H45 67.470(25) -3_657 1_555 n
C35 C38 H45 76.680(19) -3_657 -2_567 n
C35 C38 C46 138.80(5) -3_657 1_555 n
C36 C38 H39 76.578(19) 2_655 4_665 n
C36 C38 H39 67.269(25) 2_655 -3_657 n
C36 C38 C40 138.89(5) 2_655 -3_657 n
C36 C38 H41 67.269(25) 2_655 2_655 n
C36 C38 H41 76.578(19) 2_655 -1_667 n
C36 C38 C42 138.89(5) 2_655 2_655 n
C36 C38 H43 76.634(19) 2_655 3_565 n
C36 C38 H43 67.362(25) 2_655 -4_557 n
C36 C38 C44 138.80(5) 2_655 -4_557 n
C36 C38 H45 67.362(25) 2_655 1_555 n
C36 C38 H45 76.634(19) 2_655 -2_567 n
C36 C38 C46 138.80(5) 2_655 1_555 n
H39 C38 H39 44.445(6) 4_665 -3_657 n
H39 C38 C40 139.051(26) 4_665 -3_657 n
H39 C38 H41 44.445(6) 4_665 2_655 n
H39 C38 H41 0.0 4_665 -1_667 n
H39 C38 C42 139.051(26) 4_665 2_655 n
H39 C38 H43 0.0 4_665 3_565 n
H39 C38 H43 44.443(6) 4_665 -4_557 n
H39 C38 C44 139.041(26) 4_665 -4_557 n
H39 C38 H45 44.443(6) 4_665 1_555 n
H39 C38 H45 0.0 4_665 -2_567 n
H39 C38 C46 139.041(26) 4_665 1_555 n
H39 C38 C40 119.334(22) -3_657 -3_657 n
H39 C38 H41 0.0 -3_657 2_655 n
H39 C38 H41 44.445(6) -3_657 -1_667 n
H39 C38 C42 119.334(22) -3_657 2_655 n
H39 C38 H43 44.450(6) -3_657 3_565 n
H39 C38 H43 0.0 -3_657 -4_557 n
H39 C38 C44 119.334(22) -3_657 -4_557 n
H39 C38 H45 0.0 -3_657 1_555 n
H39 C38 H45 44.450(6) -3_657 -2_567 n
H39 C38 C46 119.334(22) -3_657 1_555 n
C40 C38 H41 119.334(22) -3_657 2_655 n
C40 C38 H41 139.051(26) -3_657 -1_667 n
C40 C38 C42 0.0 -3_657 2_655 n
C40 C38 H43 139.036(26) -3_657 3_565 n
C40 C38 H43 119.316(22) -3_657 -4_557 n
C40 C38 C44 0.0 -3_657 -4_557 n
C40 C38 H45 119.316(22) -3_657 1_555 n
C40 C38 H45 139.036(26) -3_657 -2_567 n
C40 C38 C46 0.0 -3_657 1_555 n
H41 C38 H41 44.445(6) 2_655 -1_667 n
H41 C38 C42 119.334(22) 2_655 2_655 n
H41 C38 H43 44.450(6) 2_655 3_565 n
H41 C38 H43 0.0 2_655 -4_557 n
H41 C38 C44 119.334(22) 2_655 -4_557 n
H41 C38 H45 0.0 2_655 1_555 n
H41 C38 H45 44.450(6) 2_655 -2_567 n
H41 C38 C46 119.334(22) 2_655 1_555 n
H41 C38 C42 139.051(26) -1_667 2_655 n
H41 C38 H43 0.0 -1_667 3_565 n
H41 C38 H43 44.443(6) -1_667 -4_557 n
H41 C38 C44 139.041(26) -1_667 -4_557 n
H41 C38 H45 44.443(6) -1_667 1_555 n
H41 C38 H45 0.0 -1_667 -2_567 n
H41 C38 C46 139.041(26) -1_667 1_555 n
C42 C38 H43 139.036(26) 2_655 3_565 n
C42 C38 H43 119.316(22) 2_655 -4_557 n
C42 C38 C44 0.0 2_655 -4_557 n
C42 C38 H45 119.316(22) 2_655 1_555 n
C42 C38 H45 139.036(26) 2_655 -2_567 n
C42 C38 C46 0.0 2_655 1_555 n
H43 C38 H43 44.449(6) 3_565 -4_557 n
H43 C38 C44 139.026(26) 3_565 -4_557 n
H43 C38 H45 44.449(6) 3_565 1_555 n
H43 C38 H45 0.0 3_565 -2_567 n
H43 C38 C46 139.026(26) 3_565 1_555 n
H43 C38 C44 119.317(22) -4_557 -4_557 n
H43 C38 H45 0.0 -4_557 1_555 n
H43 C38 H45 44.449(6) -4_557 -2_567 n
H43 C38 C46 119.317(22) -4_557 1_555 n
C44 C38 H45 119.317(22) -4_557 1_555 n
C44 C38 H45 139.026(26) -4_557 -2_567 n
C44 C38 C46 0.0 -4_557 1_555 n
H45 C38 H45 44.449(6) 1_555 -2_567 n
H45 C38 C46 119.317(22) 1_555 1_555 n
H45 C38 C46 139.026(26) -2_567 1_555 n
H27 H39 H29 0.0 -2_566 3_564 n
H27 H39 H30 0.0 -2_566 -1_666 n
H27 H39 H32 0.0 -2_566 4_664 n
H27 H39 C35 102.60(4) -2_566 1_555 n
H27 H39 C35 114.316(4) -2_566 -2_566 n
H27 H39 C36 114.317(4) -2_566 3_564 n
H27 H39 C36 102.60(4) -2_566 -4_557 n
H27 H39 C37 102.61(4) -2_566 2_655 n
H27 H39 C37 114.325(4) -2_566 -1_666 n
H27 H39 C38 114.325(4) -2_566 4_664 n
H27 H39 C38 102.61(4) -2_566 -3_657 n
H27 H39 H39 97.638(14) -2_566 -2_566 n
H27 H39 H41 97.638(14) -2_566 3_564 n
H27 H39 H43 168.501(15) -2_566 2_655 n
H27 H39 H43 97.661(14) -2_566 -1_666 n
H27 H39 H45 97.661(14) -2_566 4_664 n
H27 H39 H45 168.483(15) -2_566 -3_657 n
H29 H39 H30 0.0 3_564 -1_666 n
H29 H39 H32 0.0 3_564 4_664 n
H29 H39 C35 102.60(4) 3_564 1_555 n
H29 H39 C35 114.316(4) 3_564 -2_566 n
H29 H39 C36 114.317(4) 3_564 3_564 n
H29 H39 C36 102.60(4) 3_564 -4_557 n
H29 H39 C37 102.61(4) 3_564 2_655 n
H29 H39 C37 114.325(4) 3_564 -1_666 n
H29 H39 C38 114.325(4) 3_564 4_664 n
H29 H39 C38 102.61(4) 3_564 -3_657 n
H29 H39 H39 97.638(14) 3_564 -2_566 n
H29 H39 H41 97.638(14) 3_564 3_564 n
H29 H39 H43 168.501(15) 3_564 2_655 n
H29 H39 H43 97.661(14) 3_564 -1_666 n
H29 H39 H45 97.661(14) 3_564 4_664 n
H29 H39 H45 168.483(15) 3_564 -3_657 n
H30 H39 H32 0.0 -1_666 4_664 n
H30 H39 C35 102.60(4) -1_666 1_555 n
H30 H39 C35 114.320(4) -1_666 -2_566 n
H30 H39 C36 114.320(4) -1_666 3_564 n
H30 H39 C36 102.60(4) -1_666 -4_557 n
H30 H39 C37 102.61(4) -1_666 2_655 n
H30 H39 C37 114.328(4) -1_666 -1_666 n
H30 H39 C38 114.328(4) -1_666 4_664 n
H30 H39 C38 102.61(4) -1_666 -3_657 n
H30 H39 H39 97.640(14) -1_666 -2_566 n
H30 H39 H41 97.640(14) -1_666 3_564 n
H30 H39 H43 168.472(15) -1_666 2_655 n
H30 H39 H43 97.663(14) -1_666 -1_666 n
H30 H39 H45 97.663(14) -1_666 4_664 n
H30 H39 H45 168.454(15) -1_666 -3_657 n
H32 H39 C35 102.60(4) 4_664 1_555 n
H32 H39 C35 114.320(4) 4_664 -2_566 n
H32 H39 C36 114.320(4) 4_664 3_564 n
H32 H39 C36 102.60(4) 4_664 -4_557 n
H32 H39 C37 102.61(4) 4_664 2_655 n
H32 H39 C37 114.328(4) 4_664 -1_666 n
H32 H39 C38 114.328(4) 4_664 4_664 n
H32 H39 C38 102.61(4) 4_664 -3_657 n
H32 H39 H39 97.640(14) 4_664 -2_566 n
H32 H39 H41 97.640(14) 4_664 3_564 n
H32 H39 H43 168.472(15) 4_664 2_655 n
H32 H39 H43 97.663(14) 4_664 -1_666 n
H32 H39 H45 97.663(14) 4_664 4_664 n
H32 H39 H45 168.454(15) 4_664 -3_657 n
C35 H39 C35 122.599(25) 1_555 -2_566 n
C35 H39 C36 122.599(25) 1_555 3_564 n
C35 H39 C36 0.0 1_555 -4_557 n
C35 H39 C37 0.0 1_555 2_655 n
C35 H39 C37 122.594(25) 1_555 -1_666 n
C35 H39 C38 122.594(25) 1_555 4_664 n
C35 H39 C38 0.0 1_555 -3_657 n
C35 H39 H39 99.722(27) 1_555 -2_566 n
C35 H39 H41 99.722(27) 1_555 3_564 n
C35 H39 H43 67.417(25) 1_555 2_655 n
C35 H39 H43 99.713(27) 1_555 -1_666 n
C35 H39 H45 99.713(27) 1_555 4_664 n
C35 H39 H45 67.390(25) 1_555 -3_657 n
C35 H39 C36 0.0 -2_566 3_564 n
C35 H39 C36 122.599(25) -2_566 -4_557 n
C35 H39 C37 122.591(25) -2_566 2_655 n
C35 H39 C37 0.0 -2_566 -1_666 n
C35 H39 C38 0.0 -2_566 4_664 n
C35 H39 C38 122.591(25) -2_566 -3_657 n
C35 H39 H39 35.831(33) -2_566 -2_566 n
C35 H39 H41 35.831(33) -2_566 3_564 n
C35 H39 H43 76.815(19) -2_566 2_655 n
C35 H39 H43 35.822(33) -2_566 -1_666 n
C35 H39 H45 35.822(33) -2_566 4_664 n
C35 H39 H45 76.826(19) -2_566 -3_657 n
C36 H39 C36 122.599(25) 3_564 -4_557 n
C36 H39 C37 122.591(25) 3_564 2_655 n
C36 H39 C37 0.0 3_564 -1_666 n
C36 H39 C38 0.0 3_564 4_664 n
C36 H39 C38 122.591(25) 3_564 -3_657 n
C36 H39 H39 35.831(33) 3_564 -2_566 n
C36 H39 H41 35.831(33) 3_564 3_564 n
C36 H39 H43 76.822(19) 3_564 2_655 n
C36 H39 H43 35.822(33) 3_564 -1_666 n
C36 H39 H45 35.822(33) 3_564 4_664 n
C36 H39 H45 76.834(19) 3_564 -3_657 n
C36 H39 C37 0.0 -4_557 2_655 n
C36 H39 C37 122.594(25) -4_557 -1_666 n
C36 H39 C38 122.594(25) -4_557 4_664 n
C36 H39 C38 0.0 -4_557 -3_657 n
C36 H39 H39 99.722(27) -4_557 -2_566 n
C36 H39 H41 99.722(27) -4_557 3_564 n
C36 H39 H43 67.422(25) -4_557 2_655 n
C36 H39 H43 99.713(27) -4_557 -1_666 n
C36 H39 H45 99.713(27) -4_557 4_664 n
C36 H39 H45 67.396(25) -4_557 -3_657 n
C37 H39 C37 122.587(25) 2_655 -1_666 n
C37 H39 C38 122.587(25) 2_655 4_664 n
C37 H39 C38 0.0 2_655 -3_657 n
C37 H39 H39 99.721(27) 2_655 -2_566 n
C37 H39 H41 99.721(27) 2_655 3_564 n
C37 H39 H43 67.403(25) 2_655 2_655 n
C37 H39 H43 99.712(27) 2_655 -1_666 n
C37 H39 H45 99.712(27) 2_655 4_664 n
C37 H39 H45 67.376(25) 2_655 -3_657 n
C37 H39 C38 0.0 -1_666 4_664 n
C37 H39 C38 122.587(25) -1_666 -3_657 n
C37 H39 H39 35.834(33) -1_666 -2_566 n
C37 H39 H41 35.834(33) -1_666 3_564 n
C37 H39 H43 76.806(19) -1_666 2_655 n
C37 H39 H43 35.825(33) -1_666 -1_666 n
C37 H39 H45 35.825(33) -1_666 4_664 n
C37 H39 H45 76.818(19) -1_666 -3_657 n
C38 H39 C38 122.587(25) 4_664 -3_657 n
C38 H39 H39 35.834(33) 4_664 -2_566 n
C38 H39 H41 35.834(33) 4_664 3_564 n
C38 H39 H43 76.814(19) 4_664 2_655 n
C38 H39 H43 35.825(33) 4_664 -1_666 n
C38 H39 H45 35.825(33) 4_664 4_664 n
C38 H39 H45 76.826(19) 4_664 -3_657 n
C38 H39 H39 99.721(27) -3_657 -2_566 n
C38 H39 H41 99.721(27) -3_657 3_564 n
C38 H39 H43 67.408(25) -3_657 2_655 n
C38 H39 H43 99.712(27) -3_657 -1_666 n
C38 H39 H45 99.712(27) -3_657 4_664 n
C38 H39 H45 67.381(25) -3_657 -3_657 n
H39 H39 H41 0.0 -2_566 3_564 n
H39 H39 H43 89.92410(10) -2_566 2_655 n
H39 H39 H43 0.0 -2_566 -1_666 n
H39 H39 H45 0.0 -2_566 4_664 n
H39 H39 H45 89.91910(10) -2_566 -3_657 n
H41 H39 H43 89.92410(10) 3_564 2_655 n
H41 H39 H43 0.0 3_564 -1_666 n
H41 H39 H45 0.0 3_564 4_664 n
H41 H39 H45 89.91910(10) 3_564 -3_657 n
H43 H39 H43 89.89760(10) 2_655 -1_666 n
H43 H39 H45 89.89760(10) 2_655 4_664 n
H43 H39 H45 0.0 2_655 -3_657 n
H43 H39 H45 0.0 -1_666 4_664 n
H43 H39 H45 89.89260(10) -1_666 -3_657 n
H45 H39 H45 89.89260(10) 4_664 -3_657 n
C35 C40 C36 0.0 1_555 -4_557 n
C35 C40 C37 0.0 1_555 2_655 n
C35 C40 C38 0.0 1_555 -3_657 n
C35 C40 C44 138.62(5) 1_555 2_655 n
C35 C40 C46 138.62(5) 1_555 -3_657 n
C35 C40 H47 120.060(20) 1_555 1_555 n
C35 C40 C48 119.866(22) 1_555 1_555 n
C35 C40 H49 120.060(20) 1_555 -4_557 n
C35 C40 H50 120.078(20) 1_555 2_655 n
C35 C40 C51 119.878(22) 1_555 2_655 n
C35 C40 H52 120.078(20) 1_555 -3_657 n
C36 C40 C37 0.0 -4_557 2_655 n
C36 C40 C38 0.0 -4_557 -3_657 n
C36 C40 C44 138.62(5) -4_557 2_655 n
C36 C40 C46 138.62(5) -4_557 -3_657 n
C36 C40 H47 120.060(20) -4_557 1_555 n
C36 C40 C48 119.866(22) -4_557 1_555 n
C36 C40 H49 120.060(20) -4_557 -4_557 n
C36 C40 H50 120.078(20) -4_557 2_655 n
C36 C40 C51 119.878(22) -4_557 2_655 n
C36 C40 H52 120.078(20) -4_557 -3_657 n
C37 C40 C38 0.0 2_655 -3_657 n
C37 C40 C44 138.60(5) 2_655 2_655 n
C37 C40 C46 138.60(5) 2_655 -3_657 n
C37 C40 H47 120.060(20) 2_655 1_555 n
C37 C40 C48 119.866(22) 2_655 1_555 n
C37 C40 H49 120.060(20) 2_655 -4_557 n
C37 C40 H50 120.078(20) 2_655 2_655 n
C37 C40 C51 119.878(22) 2_655 2_655 n
C37 C40 H52 120.078(20) 2_655 -3_657 n
C38 C40 C44 138.60(5) -3_657 2_655 n
C38 C40 C46 138.60(5) -3_657 -3_657 n
C38 C40 H47 120.060(20) -3_657 1_555 n
C38 C40 C48 119.866(22) -3_657 1_555 n
C38 C40 H49 120.060(20) -3_657 -4_557 n
C38 C40 H50 120.078(20) -3_657 2_655 n
C38 C40 C51 119.878(22) -3_657 2_655 n
C38 C40 H52 120.078(20) -3_657 -3_657 n
C44 C40 C46 0.0 2_655 -3_657 n
C44 C40 H47 68.257(25) 2_655 1_555 n
C44 C40 C48 67.743(25) 2_655 1_555 n
C44 C40 H49 68.257(25) 2_655 -4_557 n
C44 C40 H50 68.231(25) 2_655 2_655 n
C44 C40 C51 67.719(25) 2_655 2_655 n
C44 C40 H52 68.231(25) 2_655 -3_657 n
C46 C40 H47 68.257(25) -3_657 1_555 n
C46 C40 C48 67.743(25) -3_657 1_555 n
C46 C40 H49 68.257(25) -3_657 -4_557 n
C46 C40 H50 68.231(25) -3_657 2_655 n
C46 C40 C51 67.719(25) -3_657 2_655 n
C46 C40 H52 68.231(25) -3_657 -3_657 n
H47 C40 C48 120.07(4) 1_555 1_555 n
H47 C40 H49 0.0 1_555 -4_557 n
H47 C40 H50 0.0 1_555 2_655 n
H47 C40 C51 120.06(4) 1_555 2_655 n
H47 C40 H52 0.0 1_555 -3_657 n
C48 C40 H49 120.07(4) 1_555 -4_557 n
C48 C40 H50 120.06(4) 1_555 2_655 n
C48 C40 C51 0.0 1_555 2_655 n
C48 C40 H52 120.06(4) 1_555 -3_657 n
H49 C40 H50 0.0 -4_557 2_655 n
H49 C40 C51 120.06(4) -4_557 2_655 n
H49 C40 H52 0.0 -4_557 -3_657 n
H50 C40 C51 120.04(4) 2_655 2_655 n
H50 C40 H52 0.0 2_655 -3_657 n
C51 C40 H52 120.04(4) 2_655 -3_657 n
H27 H41 H29 0.0 3_565 -2_567 n
H27 H41 H30 0.0 3_565 4_665 n
H27 H41 H32 0.0 3_565 -1_667 n
H27 H41 C35 114.316(4) 3_565 3_565 n
H27 H41 C35 102.60(4) 3_565 -4_557 n
H27 H41 C36 102.60(4) 3_565 1_555 n
H27 H41 C36 114.317(4) 3_565 -2_567 n
H27 H41 C37 114.325(4) 3_565 4_665 n
H27 H41 C37 102.61(4) 3_565 -3_657 n
H27 H41 C38 102.61(4) 3_565 2_655 n
H27 H41 C38 114.325(4) 3_565 -1_667 n
H27 H41 H39 97.638(14) 3_565 3_565 n
H27 H41 H41 97.638(14) 3_565 -2_567 n
H27 H41 H43 97.661(14) 3_565 4_665 n
H27 H41 H43 168.481(15) 3_565 -3_657 n
H27 H41 H45 168.481(15) 3_565 2_655 n
H27 H41 H45 97.661(14) 3_565 -1_667 n
H29 H41 H30 0.0 -2_567 4_665 n
H29 H41 H32 0.0 -2_567 -1_667 n
H29 H41 C35 114.316(4) -2_567 3_565 n
H29 H41 C35 102.60(4) -2_567 -4_557 n
H29 H41 C36 102.60(4) -2_567 1_555 n
H29 H41 C36 114.317(4) -2_567 -2_567 n
H29 H41 C37 114.325(4) -2_567 4_665 n
H29 H41 C37 102.61(4) -2_567 -3_657 n
H29 H41 C38 102.61(4) -2_567 2_655 n
H29 H41 C38 114.325(4) -2_567 -1_667 n
H29 H41 H39 97.638(14) -2_567 3_565 n
H29 H41 H41 97.638(14) -2_567 -2_567 n
H29 H41 H43 97.661(14) -2_567 4_665 n
H29 H41 H43 168.481(15) -2_567 -3_657 n
H29 H41 H45 168.481(15) -2_567 2_655 n
H29 H41 H45 97.661(14) -2_567 -1_667 n
H30 H41 H32 0.0 4_665 -1_667 n
H30 H41 C35 114.320(4) 4_665 3_565 n
H30 H41 C35 102.60(4) 4_665 -4_557 n
H30 H41 C36 102.60(4) 4_665 1_555 n
H30 H41 C36 114.320(4) 4_665 -2_567 n
H30 H41 C37 114.328(4) 4_665 4_665 n
H30 H41 C37 102.61(4) 4_665 -3_657 n
H30 H41 C38 102.61(4) 4_665 2_655 n
H30 H41 C38 114.328(4) 4_665 -1_667 n
H30 H41 H39 97.640(14) 4_665 3_565 n
H30 H41 H41 97.640(14) 4_665 -2_567 n
H30 H41 H43 97.663(14) 4_665 4_665 n
H30 H41 H43 168.452(15) 4_665 -3_657 n
H30 H41 H45 168.452(15) 4_665 2_655 n
H30 H41 H45 97.663(14) 4_665 -1_667 n
H32 H41 C35 114.320(4) -1_667 3_565 n
H32 H41 C35 102.60(4) -1_667 -4_557 n
H32 H41 C36 102.60(4) -1_667 1_555 n
H32 H41 C36 114.320(4) -1_667 -2_567 n
H32 H41 C37 114.328(4) -1_667 4_665 n
H32 H41 C37 102.61(4) -1_667 -3_657 n
H32 H41 C38 102.61(4) -1_667 2_655 n
H32 H41 C38 114.328(4) -1_667 -1_667 n
H32 H41 H39 97.640(14) -1_667 3_565 n
H32 H41 H41 97.640(14) -1_667 -2_567 n
H32 H41 H43 97.663(14) -1_667 4_665 n
H32 H41 H43 168.452(15) -1_667 -3_657 n
H32 H41 H45 168.452(15) -1_667 2_655 n
H32 H41 H45 97.663(14) -1_667 -1_667 n
C35 H41 C35 122.599(25) 3_565 -4_557 n
C35 H41 C36 122.599(25) 3_565 1_555 n
C35 H41 C36 0.0 3_565 -2_567 n
C35 H41 C37 0.0 3_565 4_665 n
C35 H41 C37 122.591(25) 3_565 -3_657 n
C35 H41 C38 122.591(25) 3_565 2_655 n
C35 H41 C38 0.0 3_565 -1_667 n
C35 H41 H39 35.831(33) 3_565 3_565 n
C35 H41 H41 35.831(33) 3_565 -2_567 n
C35 H41 H43 35.822(33) 3_565 4_665 n
C35 H41 H43 76.820(19) 3_565 -3_657 n
C35 H41 H45 76.820(19) 3_565 2_655 n
C35 H41 H45 35.822(33) 3_565 -1_667 n
C35 H41 C36 0.0 -4_557 1_555 n
C35 H41 C36 122.599(25) -4_557 -2_567 n
C35 H41 C37 122.594(25) -4_557 4_665 n
C35 H41 C37 0.0 -4_557 -3_657 n
C35 H41 C38 0.0 -4_557 2_655 n
C35 H41 C38 122.594(25) -4_557 -1_667 n
C35 H41 H39 99.722(27) -4_557 3_565 n
C35 H41 H41 99.722(27) -4_557 -2_567 n
C35 H41 H43 99.713(27) -4_557 4_665 n
C35 H41 H43 67.422(25) -4_557 -3_657 n
C35 H41 H45 67.422(25) -4_557 2_655 n
C35 H41 H45 99.713(27) -4_557 -1_667 n
C36 H41 C36 122.599(25) 1_555 -2_567 n
C36 H41 C37 122.594(25) 1_555 4_665 n
C36 H41 C37 0.0 1_555 -3_657 n
C36 H41 C38 0.0 1_555 2_655 n
C36 H41 C38 122.594(25) 1_555 -1_667 n
C36 H41 H39 99.722(27) 1_555 3_565 n
C36 H41 H41 99.722(27) 1_555 -2_567 n
C36 H41 H43 99.713(27) 1_555 4_665 n
C36 H41 H43 67.416(25) 1_555 -3_657 n
C36 H41 H45 67.416(25) 1_555 2_655 n
C36 H41 H45 99.713(27) 1_555 -1_667 n
C36 H41 C37 0.0 -2_567 4_665 n
C36 H41 C37 122.591(25) -2_567 -3_657 n
C36 H41 C38 122.591(25) -2_567 2_655 n
C36 H41 C38 0.0 -2_567 -1_667 n
C36 H41 H39 35.831(33) -2_567 3_565 n
C36 H41 H41 35.831(33) -2_567 -2_567 n
C36 H41 H43 35.822(33) -2_567 4_665 n
C36 H41 H43 76.835(19) -2_567 -3_657 n
C36 H41 H45 76.835(19) -2_567 2_655 n
C36 H41 H45 35.822(33) -2_567 -1_667 n
C37 H41 C37 122.587(25) 4_665 -3_657 n
C37 H41 C38 122.587(25) 4_665 2_655 n
C37 H41 C38 0.0 4_665 -1_667 n
C37 H41 H39 35.834(33) 4_665 3_565 n
C37 H41 H41 35.834(33) 4_665 -2_567 n
C37 H41 H43 35.825(33) 4_665 4_665 n
C37 H41 H43 76.812(19) 4_665 -3_657 n
C37 H41 H45 76.812(19) 4_665 2_655 n
C37 H41 H45 35.825(33) 4_665 -1_667 n
C37 H41 C38 0.0 -3_657 2_655 n
C37 H41 C38 122.587(25) -3_657 -1_667 n
C37 H41 H39 99.721(27) -3_657 3_565 n
C37 H41 H41 99.721(27) -3_657 -2_567 n
C37 H41 H43 99.712(27) -3_657 4_665 n
C37 H41 H43 67.407(25) -3_657 -3_657 n
C37 H41 H45 67.407(25) -3_657 2_655 n
C37 H41 H45 99.712(27) -3_657 -1_667 n
C38 H41 C38 122.587(25) 2_655 -1_667 n
C38 H41 H39 99.721(27) 2_655 3_565 n
C38 H41 H41 99.721(27) 2_655 -2_567 n
C38 H41 H43 99.712(27) 2_655 4_665 n
C38 H41 H43 67.410(25) 2_655 -3_657 n
C38 H41 H45 67.410(25) 2_655 2_655 n
C38 H41 H45 99.712(27) 2_655 -1_667 n
C38 H41 H39 35.834(33) -1_667 3_565 n
C38 H41 H41 35.834(33) -1_667 -2_567 n
C38 H41 H43 35.825(33) -1_667 4_665 n
C38 H41 H43 76.827(19) -1_667 -3_657 n
C38 H41 H45 76.827(19) -1_667 2_655 n
C38 H41 H45 35.825(33) -1_667 -1_667 n
H39 H41 H41 0.0 3_565 -2_567 n
H39 H41 H43 0.0 3_565 4_665 n
H39 H41 H43 89.91850(10) 3_565 -3_657 n
H39 H41 H45 89.91850(10) 3_565 2_655 n
H39 H41 H45 0.0 3_565 -1_667 n
H41 H41 H43 0.0 -2_567 4_665 n
H41 H41 H43 89.91850(10) -2_567 -3_657 n
H41 H41 H45 89.91850(10) -2_567 2_655 n
H41 H41 H45 0.0 -2_567 -1_667 n
H43 H41 H43 89.90690(10) 4_665 -3_657 n
H43 H41 H45 89.90690(10) 4_665 2_655 n
H43 H41 H45 0.0 4_665 -1_667 n
H43 H41 H45 0.0 -3_657 2_655 n
H43 H41 H45 89.90690(10) -3_657 -1_667 n
H45 H41 H45 89.90690(10) 2_655 -1_667 n
C35 C42 C36 0.0 -4_557 1_555 n
C35 C42 C37 0.0 -4_557 -3_657 n
C35 C42 C38 0.0 -4_557 2_655 n
C35 C42 C44 138.62(5) -4_557 -3_657 n
C35 C42 C46 138.62(5) -4_557 2_655 n
C35 C42 H47 120.060(20) -4_557 -4_557 n
C35 C42 C48 119.866(22) -4_557 1_555 n
C35 C42 H49 120.060(20) -4_557 1_555 n
C35 C42 H50 120.078(20) -4_557 -3_657 n
C35 C42 C51 119.878(22) -4_557 2_655 n
C35 C42 H52 120.078(20) -4_557 2_655 n
C36 C42 C37 0.0 1_555 -3_657 n
C36 C42 C38 0.0 1_555 2_655 n
C36 C42 C44 138.62(5) 1_555 -3_657 n
C36 C42 C46 138.62(5) 1_555 2_655 n
C36 C42 H47 120.060(20) 1_555 -4_557 n
C36 C42 C48 119.866(22) 1_555 1_555 n
C36 C42 H49 120.060(20) 1_555 1_555 n
C36 C42 H50 120.078(20) 1_555 -3_657 n
C36 C42 C51 119.878(22) 1_555 2_655 n
C36 C42 H52 120.078(20) 1_555 2_655 n
C37 C42 C38 0.0 -3_657 2_655 n
C37 C42 C44 138.60(5) -3_657 -3_657 n
C37 C42 C46 138.60(5) -3_657 2_655 n
C37 C42 H47 120.060(20) -3_657 -4_557 n
C37 C42 C48 119.866(22) -3_657 1_555 n
C37 C42 H49 120.060(20) -3_657 1_555 n
C37 C42 H50 120.078(20) -3_657 -3_657 n
C37 C42 C51 119.878(22) -3_657 2_655 n
C37 C42 H52 120.078(20) -3_657 2_655 n
C38 C42 C44 138.60(5) 2_655 -3_657 n
C38 C42 C46 138.60(5) 2_655 2_655 n
C38 C42 H47 120.060(20) 2_655 -4_557 n
C38 C42 C48 119.866(22) 2_655 1_555 n
C38 C42 H49 120.060(20) 2_655 1_555 n
C38 C42 H50 120.078(20) 2_655 -3_657 n
C38 C42 C51 119.878(22) 2_655 2_655 n
C38 C42 H52 120.078(20) 2_655 2_655 n
C44 C42 C46 0.0 -3_657 2_655 n
C44 C42 H47 68.255(25) -3_657 -4_557 n
C44 C42 C48 67.730(25) -3_657 1_555 n
C44 C42 H49 68.255(25) -3_657 1_555 n
C44 C42 H50 68.229(25) -3_657 -3_657 n
C44 C42 C51 67.722(25) -3_657 2_655 n
C44 C42 H52 68.229(25) -3_657 2_655 n
C46 C42 H47 68.255(25) 2_655 -4_557 n
C46 C42 C48 67.730(25) 2_655 1_555 n
C46 C42 H49 68.255(25) 2_655 1_555 n
C46 C42 H50 68.229(25) 2_655 -3_657 n
C46 C42 C51 67.722(25) 2_655 2_655 n
C46 C42 H52 68.229(25) 2_655 2_655 n
H47 C42 C48 120.07(4) -4_557 1_555 n
H47 C42 H49 0.0 -4_557 1_555 n
H47 C42 H50 0.0 -4_557 -3_657 n
H47 C42 C51 120.06(4) -4_557 2_655 n
H47 C42 H52 0.0 -4_557 2_655 n
C48 C42 H49 120.07(4) 1_555 1_555 n
C48 C42 H50 120.06(4) 1_555 -3_657 n
C48 C42 C51 0.0 1_555 2_655 n
C48 C42 H52 120.06(4) 1_555 2_655 n
H49 C42 H50 0.0 1_555 -3_657 n
H49 C42 C51 120.06(4) 1_555 2_655 n
H49 C42 H52 0.0 1_555 2_655 n
H50 C42 C51 120.04(4) -3_657 2_655 n
H50 C42 H52 0.0 -3_657 2_655 n
C51 C42 H52 120.04(4) 2_655 2_655 n
H27 H43 H29 0.0 -1_666 4_664 n
H27 H43 H30 0.0 -1_666 -2_566 n
H27 H43 H32 0.0 -1_666 3_564 n
H27 H43 C35 102.58(4) -1_666 2_655 n
H27 H43 C35 114.297(4) -1_666 -1_666 n
H27 H43 C36 114.297(4) -1_666 4_664 n
H27 H43 C36 102.58(4) -1_666 -3_657 n
H27 H43 C37 102.59(4) -1_666 1_555 n
H27 H43 C37 114.305(4) -1_666 -2_566 n
H27 H43 C38 114.305(4) -1_666 3_564 n
H27 H43 C38 102.59(4) -1_666 -4_557 n
H27 H43 H39 11.964(15) -1_666 2_655 n
H27 H43 H39 97.613(14) -1_666 -1_666 n
H27 H43 H41 97.613(14) -1_666 4_664 n
H27 H43 H41 11.946(15) -1_666 -3_657 n
H27 H43 H43 97.636(14) -1_666 -2_566 n
H27 H43 H45 97.636(14) -1_666 3_564 n
H29 H43 H30 0.0 4_664 -2_566 n
H29 H43 H32 0.0 4_664 3_564 n
H29 H43 C35 102.58(4) 4_664 2_655 n
H29 H43 C35 114.297(4) 4_664 -1_666 n
H29 H43 C36 114.297(4) 4_664 4_664 n
H29 H43 C36 102.58(4) 4_664 -3_657 n
H29 H43 C37 102.59(4) 4_664 1_555 n
H29 H43 C37 114.305(4) 4_664 -2_566 n
H29 H43 C38 114.305(4) 4_664 3_564 n
H29 H43 C38 102.59(4) 4_664 -4_557 n
H29 H43 H39 11.964(15) 4_664 2_655 n
H29 H43 H39 97.613(14) 4_664 -1_666 n
H29 H43 H41 97.613(14) 4_664 4_664 n
H29 H43 H41 11.946(15) 4_664 -3_657 n
H29 H43 H43 97.636(14) 4_664 -2_566 n
H29 H43 H45 97.636(14) 4_664 3_564 n
H30 H43 H32 0.0 -2_566 3_564 n
H30 H43 C35 102.58(4) -2_566 2_655 n
H30 H43 C35 114.301(4) -2_566 -1_666 n
H30 H43 C36 114.301(4) -2_566 4_664 n
H30 H43 C36 102.58(4) -2_566 -3_657 n
H30 H43 C37 102.59(4) -2_566 1_555 n
H30 H43 C37 114.309(4) -2_566 -2_566 n
H30 H43 C38 114.309(4) -2_566 3_564 n
H30 H43 C38 102.59(4) -2_566 -4_557 n
H30 H43 H39 11.939(15) -2_566 2_655 n
H30 H43 H39 97.615(14) -2_566 -1_666 n
H30 H43 H41 97.615(14) -2_566 4_664 n
H30 H43 H41 11.922(15) -2_566 -3_657 n
H30 H43 H43 97.638(14) -2_566 -2_566 n
H30 H43 H45 97.638(14) -2_566 3_564 n
H32 H43 C35 102.58(4) 3_564 2_655 n
H32 H43 C35 114.301(4) 3_564 -1_666 n
H32 H43 C36 114.301(4) 3_564 4_664 n
H32 H43 C36 102.58(4) 3_564 -3_657 n
H32 H43 C37 102.59(4) 3_564 1_555 n
H32 H43 C37 114.309(4) 3_564 -2_566 n
H32 H43 C38 114.309(4) 3_564 3_564 n
H32 H43 C38 102.59(4) 3_564 -4_557 n
H32 H43 H39 11.939(15) 3_564 2_655 n
H32 H43 H39 97.615(14) 3_564 -1_666 n
H32 H43 H41 97.615(14) 3_564 4_664 n
H32 H43 H41 11.922(15) 3_564 -3_657 n
H32 H43 H43 97.638(14) 3_564 -2_566 n
H32 H43 H45 97.638(14) 3_564 3_564 n
C35 H43 C35 122.623(24) 2_655 -1_666 n
C35 H43 C36 122.623(24) 2_655 4_664 n
C35 H43 C36 0.0 2_655 -3_657 n
C35 H43 C37 0.0 2_655 1_555 n
C35 H43 C37 122.618(25) 2_655 -2_566 n
C35 H43 C38 122.618(25) 2_655 3_564 n
C35 H43 C38 0.0 2_655 -4_557 n
C35 H43 H39 112.486(25) 2_655 2_655 n
C35 H43 H39 99.733(27) 2_655 -1_666 n
C35 H43 H41 99.733(27) 2_655 4_664 n
C35 H43 H41 112.460(25) 2_655 -3_657 n
C35 H43 H43 99.724(27) 2_655 -2_566 n
C35 H43 H45 99.724(27) 2_655 3_564 n
C35 H43 C36 0.0 -1_666 4_664 n
C35 H43 C36 122.623(24) -1_666 -3_657 n
C35 H43 C37 122.616(25) -1_666 1_555 n
C35 H43 C37 0.0 -1_666 -2_566 n
C35 H43 C38 0.0 -1_666 3_564 n
C35 H43 C38 122.616(25) -1_666 -4_557 n
C35 H43 H39 103.133(19) -1_666 2_655 n
C35 H43 H39 35.835(33) -1_666 -1_666 n
C35 H43 H41 35.835(33) -1_666 4_664 n
C35 H43 H41 103.145(19) -1_666 -3_657 n
C35 H43 H43 35.826(33) -1_666 -2_566 n
C35 H43 H45 35.826(33) -1_666 3_564 n
C36 H43 C36 122.623(24) 4_664 -3_657 n
C36 H43 C37 122.616(25) 4_664 1_555 n
C36 H43 C37 0.0 4_664 -2_566 n
C36 H43 C38 0.0 4_664 3_564 n
C36 H43 C38 122.616(25) 4_664 -4_557 n
C36 H43 H39 103.126(19) 4_664 2_655 n
C36 H43 H39 35.835(33) 4_664 -1_666 n
C36 H43 H41 35.835(33) 4_664 4_664 n
C36 H43 H41 103.137(19) 4_664 -3_657 n
C36 H43 H43 35.826(33) 4_664 -2_566 n
C36 H43 H45 35.826(33) 4_664 3_564 n
C36 H43 C37 0.0 -3_657 1_555 n
C36 H43 C37 122.618(25) -3_657 -2_566 n
C36 H43 C38 122.618(25) -3_657 3_564 n
C36 H43 C38 0.0 -3_657 -4_557 n
C36 H43 H39 112.484(25) -3_657 2_655 n
C36 H43 H39 99.732(27) -3_657 -1_666 n
C36 H43 H41 99.732(27) -3_657 4_664 n
C36 H43 H41 112.457(25) -3_657 -3_657 n
C36 H43 H43 99.724(27) -3_657 -2_566 n
C36 H43 H45 99.724(27) -3_657 3_564 n
C37 H43 C37 122.611(25) 1_555 -2_566 n
C37 H43 C38 122.611(25) 1_555 3_564 n
C37 H43 C38 0.0 1_555 -4_557 n
C37 H43 H39 112.536(25) 1_555 2_655 n
C37 H43 H39 99.732(27) 1_555 -1_666 n
C37 H43 H41 99.732(27) 1_555 4_664 n
C37 H43 H41 112.510(25) 1_555 -3_657 n
C37 H43 H43 99.723(27) 1_555 -2_566 n
C37 H43 H45 99.723(27) 1_555 3_564 n
C37 H43 C38 0.0 -2_566 3_564 n
C37 H43 C38 122.611(25) -2_566 -4_557 n
C37 H43 H39 103.153(19) -2_566 2_655 n
C37 H43 H39 35.838(33) -2_566 -1_666 n
C37 H43 H41 35.838(33) -2_566 4_664 n
C37 H43 H41 103.165(19) -2_566 -3_657 n
C37 H43 H43 35.829(33) -2_566 -2_566 n
C37 H43 H45 35.829(33) -2_566 3_564 n
C38 H43 C38 122.611(25) 3_564 -4_557 n
C38 H43 H39 103.161(19) 3_564 2_655 n
C38 H43 H39 35.838(33) 3_564 -1_666 n
C38 H43 H41 35.838(33) 3_564 4_664 n
C38 H43 H41 103.172(19) 3_564 -3_657 n
C38 H43 H43 35.829(33) 3_564 -2_566 n
C38 H43 H45 35.829(33) 3_564 3_564 n
C38 H43 H39 112.534(25) -4_557 2_655 n
C38 H43 H39 99.732(27) -4_557 -1_666 n
C38 H43 H41 99.732(27) -4_557 4_664 n
C38 H43 H41 112.507(25) -4_557 -3_657 n
C38 H43 H43 99.723(27) -4_557 -2_566 n
C38 H43 H45 99.723(27) -4_557 3_564 n
H39 H43 H39 89.89760(10) 2_655 -1_666 n
H39 H43 H41 89.89760(10) 2_655 4_664 n
H39 H43 H41 0.0 2_655 -3_657 n
H39 H43 H43 89.92400(10) 2_655 -2_566 n
H39 H43 H45 89.92400(10) 2_655 3_564 n
H39 H43 H41 0.0 -1_666 4_664 n
H39 H43 H41 89.89260(10) -1_666 -3_657 n
H39 H43 H43 0.0 -1_666 -2_566 n
H39 H43 H45 0.0 -1_666 3_564 n
H41 H43 H41 89.89260(10) 4_664 -3_657 n
H41 H43 H43 0.0 4_664 -2_566 n
H41 H43 H45 0.0 4_664 3_564 n
H41 H43 H43 89.91900(10) -3_657 -2_566 n
H41 H43 H45 89.91900(10) -3_657 3_564 n
H43 H43 H45 0.0 -2_566 3_564 n
C35 C44 C36 0.0 2_655 -3_657 n
C35 C44 C37 0.0 2_655 1_555 n
C35 C44 C38 0.0 2_655 -4_557 n
C35 C44 C40 41.53(4) 2_655 2_655 n
C35 C44 C42 41.53(4) 2_655 -3_657 n
C35 C44 H47 120.041(20) 2_655 2_655 n
C35 C44 C48 119.854(22) 2_655 2_655 n
C35 C44 H49 120.041(20) 2_655 -3_657 n
C35 C44 H50 120.060(20) 2_655 1_555 n
C35 C44 C51 119.866(22) 2_655 1_555 n
C35 C44 H52 120.060(20) 2_655 -4_557 n
C36 C44 C37 0.0 -3_657 1_555 n
C36 C44 C38 0.0 -3_657 -4_557 n
C36 C44 C40 41.53(4) -3_657 2_655 n
C36 C44 C42 41.53(4) -3_657 -3_657 n
C36 C44 H47 120.041(20) -3_657 2_655 n
C36 C44 C48 119.854(22) -3_657 2_655 n
C36 C44 H49 120.041(20) -3_657 -3_657 n
C36 C44 H50 120.060(20) -3_657 1_555 n
C36 C44 C51 119.866(22) -3_657 1_555 n
C36 C44 H52 120.060(20) -3_657 -4_557 n
C37 C44 C38 0.0 1_555 -4_557 n
C37 C44 C40 41.42(5) 1_555 2_655 n
C37 C44 C42 41.42(5) 1_555 -3_657 n
C37 C44 H47 120.041(20) 1_555 2_655 n
C37 C44 C48 119.854(22) 1_555 2_655 n
C37 C44 H49 120.041(20) 1_555 -3_657 n
C37 C44 H50 120.060(20) 1_555 1_555 n
C37 C44 C51 119.866(22) 1_555 1_555 n
C37 C44 H52 120.060(20) 1_555 -4_557 n
C38 C44 C40 41.43(5) -4_557 2_655 n
C38 C44 C42 41.43(5) -4_557 -3_657 n
C38 C44 H47 120.041(20) -4_557 2_655 n
C38 C44 C48 119.854(22) -4_557 2_655 n
C38 C44 H49 120.041(20) -4_557 -3_657 n
C38 C44 H50 120.060(20) -4_557 1_555 n
C38 C44 C51 119.866(22) -4_557 1_555 n
C38 C44 H52 120.060(20) -4_557 -4_557 n
C40 C44 C42 0.0 2_655 -3_657 n
C40 C44 H47 111.673(24) 2_655 2_655 n
C40 C44 C48 112.231(25) 2_655 2_655 n
C40 C44 H49 111.673(24) 2_655 -3_657 n
C40 C44 H50 111.730(25) 2_655 1_555 n
C40 C44 C51 112.240(25) 2_655 1_555 n
C40 C44 H52 111.730(25) 2_655 -4_557 n
C42 C44 H47 111.673(24) -3_657 2_655 n
C42 C44 C48 112.231(25) -3_657 2_655 n
C42 C44 H49 111.673(24) -3_657 -3_657 n
C42 C44 H50 111.730(25) -3_657 1_555 n
C42 C44 C51 112.240(25) -3_657 1_555 n
C42 C44 H52 111.730(25) -3_657 -4_557 n
H47 C44 C48 120.10(4) 2_655 2_655 n
H47 C44 H49 0.0 2_655 -3_657 n
H47 C44 H50 0.0 2_655 1_555 n
H47 C44 C51 120.09(4) 2_655 1_555 n
H47 C44 H52 0.0 2_655 -4_557 n
C48 C44 H49 120.10(4) 2_655 -3_657 n
C48 C44 H50 120.09(4) 2_655 1_555 n
C48 C44 C51 0.0 2_655 1_555 n
C48 C44 H52 120.09(4) 2_655 -4_557 n
H49 C44 H50 0.0 -3_657 1_555 n
H49 C44 C51 120.09(4) -3_657 1_555 n
H49 C44 H52 0.0 -3_657 -4_557 n
H50 C44 C51 120.07(4) 1_555 1_555 n
H50 C44 H52 0.0 1_555 -4_557 n
C51 C44 H52 120.07(4) 1_555 -4_557 n
H27 H45 H29 0.0 4_665 -1_667 n
H27 H45 H30 0.0 4_665 3_565 n
H27 H45 H32 0.0 4_665 -2_567 n
H27 H45 C35 114.297(4) 4_665 4_665 n
H27 H45 C35 102.58(4) 4_665 -3_657 n
H27 H45 C36 102.58(4) 4_665 2_655 n
H27 H45 C36 114.297(4) 4_665 -1_667 n
H27 H45 C37 114.305(4) 4_665 3_565 n
H27 H45 C37 102.59(4) 4_665 -4_557 n
H27 H45 C38 102.59(4) 4_665 1_555 n
H27 H45 C38 114.305(4) 4_665 -2_567 n
H27 H45 H39 97.613(14) 4_665 4_665 n
H27 H45 H39 11.950(15) 4_665 -3_657 n
H27 H45 H41 11.950(15) 4_665 2_655 n
H27 H45 H41 97.613(14) 4_665 -1_667 n
H27 H45 H43 97.636(14) 4_665 3_565 n
H27 H45 H45 97.636(14) 4_665 -2_567 n
H29 H45 H30 0.0 -1_667 3_565 n
H29 H45 H32 0.0 -1_667 -2_567 n
H29 H45 C35 114.297(4) -1_667 4_665 n
H29 H45 C35 102.58(4) -1_667 -3_657 n
H29 H45 C36 102.58(4) -1_667 2_655 n
H29 H45 C36 114.297(4) -1_667 -1_667 n
H29 H45 C37 114.305(4) -1_667 3_565 n
H29 H45 C37 102.59(4) -1_667 -4_557 n
H29 H45 C38 102.59(4) -1_667 1_555 n
H29 H45 C38 114.305(4) -1_667 -2_567 n
H29 H45 H39 97.613(14) -1_667 4_665 n
H29 H45 H39 11.950(15) -1_667 -3_657 n
H29 H45 H41 11.950(15) -1_667 2_655 n
H29 H45 H41 97.613(14) -1_667 -1_667 n
H29 H45 H43 97.636(14) -1_667 3_565 n
H29 H45 H45 97.636(14) -1_667 -2_567 n
H30 H45 H32 0.0 3_565 -2_567 n
H30 H45 C35 114.301(4) 3_565 4_665 n
H30 H45 C35 102.58(4) 3_565 -3_657 n
H30 H45 C36 102.58(4) 3_565 2_655 n
H30 H45 C36 114.301(4) 3_565 -1_667 n
H30 H45 C37 114.309(4) 3_565 3_565 n
H30 H45 C37 102.59(4) 3_565 -4_557 n
H30 H45 C38 102.59(4) 3_565 1_555 n
H30 H45 C38 114.309(4) 3_565 -2_567 n
H30 H45 H39 97.615(14) 3_565 4_665 n
H30 H45 H39 11.925(15) 3_565 -3_657 n
H30 H45 H41 11.925(15) 3_565 2_655 n
H30 H45 H41 97.615(14) 3_565 -1_667 n
H30 H45 H43 97.638(14) 3_565 3_565 n
H30 H45 H45 97.638(14) 3_565 -2_567 n
H32 H45 C35 114.301(4) -2_567 4_665 n
H32 H45 C35 102.58(4) -2_567 -3_657 n
H32 H45 C36 102.58(4) -2_567 2_655 n
H32 H45 C36 114.301(4) -2_567 -1_667 n
H32 H45 C37 114.309(4) -2_567 3_565 n
H32 H45 C37 102.59(4) -2_567 -4_557 n
H32 H45 C38 102.59(4) -2_567 1_555 n
H32 H45 C38 114.309(4) -2_567 -2_567 n
H32 H45 H39 97.615(14) -2_567 4_665 n
H32 H45 H39 11.925(15) -2_567 -3_657 n
H32 H45 H41 11.925(15) -2_567 2_655 n
H32 H45 H41 97.615(14) -2_567 -1_667 n
H32 H45 H43 97.638(14) -2_567 3_565 n
H32 H45 H45 97.638(14) -2_567 -2_567 n
C35 H45 C35 122.623(24) 4_665 -3_657 n
C35 H45 C36 122.623(24) 4_665 2_655 n
C35 H45 C36 0.0 4_665 -1_667 n
C35 H45 C37 0.0 4_665 3_565 n
C35 H45 C37 122.616(25) 4_665 -4_557 n
C35 H45 C38 122.616(25) 4_665 1_555 n
C35 H45 C38 0.0 4_665 -2_567 n
C35 H45 H39 35.835(33) 4_665 4_665 n
C35 H45 H39 103.124(19) 4_665 -3_657 n
C35 H45 H41 103.124(19) 4_665 2_655 n
C35 H45 H41 35.835(33) 4_665 -1_667 n
C35 H45 H43 35.826(33) 4_665 3_565 n
C35 H45 H45 35.826(33) 4_665 -2_567 n
C35 H45 C36 0.0 -3_657 2_655 n
C35 H45 C36 122.623(24) -3_657 -1_667 n
C35 H45 C37 122.618(25) -3_657 3_565 n
C35 H45 C37 0.0 -3_657 -4_557 n
C35 H45 C38 0.0 -3_657 1_555 n
C35 H45 C38 122.618(25) -3_657 -2_567 n
C35 H45 H39 99.733(27) -3_657 4_665 n
C35 H45 H39 112.481(25) -3_657 -3_657 n
C35 H45 H41 112.481(25) -3_657 2_655 n
C35 H45 H41 99.733(27) -3_657 -1_667 n
C35 H45 H43 99.724(27) -3_657 3_565 n
C35 H45 H45 99.724(27) -3_657 -2_567 n
C36 H45 C36 122.623(24) 2_655 -1_667 n
C36 H45 C37 122.618(25) 2_655 3_565 n
C36 H45 C37 0.0 2_655 -4_557 n
C36 H45 C38 0.0 2_655 1_555 n
C36 H45 C38 122.618(25) 2_655 -2_567 n
C36 H45 H39 99.733(27) 2_655 4_665 n
C36 H45 H39 112.483(25) 2_655 -3_657 n
C36 H45 H41 112.483(25) 2_655 2_655 n
C36 H45 H41 99.733(27) 2_655 -1_667 n
C36 H45 H43 99.724(27) 2_655 3_565 n
C36 H45 H45 99.724(27) 2_655 -2_567 n
C36 H45 C37 0.0 -1_667 3_565 n
C36 H45 C37 122.616(25) -1_667 -4_557 n
C36 H45 C38 122.616(25) -1_667 1_555 n
C36 H45 C38 0.0 -1_667 -2_567 n
C36 H45 H39 35.835(33) -1_667 4_665 n
C36 H45 H39 103.155(19) -1_667 -3_657 n
C36 H45 H41 103.155(19) -1_667 2_655 n
C36 H45 H41 35.835(33) -1_667 -1_667 n
C36 H45 H43 35.826(33) -1_667 3_565 n
C36 H45 H45 35.826(33) -1_667 -2_567 n
C37 H45 C37 122.611(25) 3_565 -4_557 n
C37 H45 C38 122.611(25) 3_565 1_555 n
C37 H45 C38 0.0 3_565 -2_567 n
C37 H45 H39 35.838(33) 3_565 4_665 n
C37 H45 H39 103.159(19) 3_565 -3_657 n
C37 H45 H41 103.159(19) 3_565 2_655 n
C37 H45 H41 35.838(33) 3_565 -1_667 n
C37 H45 H43 35.829(33) 3_565 3_565 n
C37 H45 H45 35.829(33) 3_565 -2_567 n
C37 H45 C38 0.0 -4_557 1_555 n
C37 H45 C38 122.611(25) -4_557 -2_567 n
C37 H45 H39 99.732(27) -4_557 4_665 n
C37 H45 H39 112.531(25) -4_557 -3_657 n
C37 H45 H41 112.531(25) -4_557 2_655 n
C37 H45 H41 99.732(27) -4_557 -1_667 n
C37 H45 H43 99.723(27) -4_557 3_565 n
C37 H45 H45 99.723(27) -4_557 -2_567 n
C38 H45 C38 122.611(25) 1_555 -2_567 n
C38 H45 H39 99.732(27) 1_555 4_665 n
C38 H45 H39 112.534(25) 1_555 -3_657 n
C38 H45 H41 112.534(25) 1_555 2_655 n
C38 H45 H41 99.732(27) 1_555 -1_667 n
C38 H45 H43 99.723(27) 1_555 3_565 n
C38 H45 H45 99.723(27) 1_555 -2_567 n
C38 H45 H39 35.838(33) -2_567 4_665 n
C38 H45 H39 103.175(19) -2_567 -3_657 n
C38 H45 H41 103.175(19) -2_567 2_655 n
C38 H45 H41 35.838(33) -2_567 -1_667 n
C38 H45 H43 35.829(33) -2_567 3_565 n
C38 H45 H45 35.829(33) -2_567 -2_567 n
H39 H45 H39 89.90690(10) 4_665 -3_657 n
H39 H45 H41 89.90690(10) 4_665 2_655 n
H39 H45 H41 0.0 4_665 -1_667 n
H39 H45 H43 0.0 4_665 3_565 n
H39 H45 H45 0.0 4_665 -2_567 n
H39 H45 H41 0.0 -3_657 2_655 n
H39 H45 H41 89.90690(10) -3_657 -1_667 n
H39 H45 H43 89.91840(10) -3_657 3_565 n
H39 H45 H45 89.91840(10) -3_657 -2_567 n
H41 H45 H41 89.90690(10) 2_655 -1_667 n
H41 H45 H43 89.91840(10) 2_655 3_565 n
H41 H45 H45 89.91840(10) 2_655 -2_567 n
H41 H45 H43 0.0 -1_667 3_565 n
H41 H45 H45 0.0 -1_667 -2_567 n
H43 H45 H45 0.0 3_565 -2_567 n
C35 C46 C36 0.0 -3_657 2_655 n
C35 C46 C37 0.0 -3_657 -4_557 n
C35 C46 C38 0.0 -3_657 1_555 n
C35 C46 C40 41.53(4) -3_657 -3_657 n
C35 C46 C42 41.53(4) -3_657 2_655 n
C35 C46 H47 120.041(20) -3_657 -3_657 n
C35 C46 C48 119.854(22) -3_657 2_655 n
C35 C46 H49 120.041(20) -3_657 2_655 n
C35 C46 H50 120.060(20) -3_657 -4_557 n
C35 C46 C51 119.866(22) -3_657 1_555 n
C35 C46 H52 120.060(20) -3_657 1_555 n
C36 C46 C37 0.0 2_655 -4_557 n
C36 C46 C38 0.0 2_655 1_555 n
C36 C46 C40 41.53(4) 2_655 -3_657 n
C36 C46 C42 41.53(4) 2_655 2_655 n
C36 C46 H47 120.041(20) 2_655 -3_657 n
C36 C46 C48 119.854(22) 2_655 2_655 n
C36 C46 H49 120.041(20) 2_655 2_655 n
C36 C46 H50 120.060(20) 2_655 -4_557 n
C36 C46 C51 119.866(22) 2_655 1_555 n
C36 C46 H52 120.060(20) 2_655 1_555 n
C37 C46 C38 0.0 -4_557 1_555 n
C37 C46 C40 41.43(5) -4_557 -3_657 n
C37 C46 C42 41.43(5) -4_557 2_655 n
C37 C46 H47 120.041(20) -4_557 -3_657 n
C37 C46 C48 119.854(22) -4_557 2_655 n
C37 C46 H49 120.041(20) -4_557 2_655 n
C37 C46 H50 120.060(20) -4_557 -4_557 n
C37 C46 C51 119.866(22) -4_557 1_555 n
C37 C46 H52 120.060(20) -4_557 1_555 n
C38 C46 C40 41.42(5) 1_555 -3_657 n
C38 C46 C42 41.42(5) 1_555 2_655 n
C38 C46 H47 120.041(20) 1_555 -3_657 n
C38 C46 C48 119.854(22) 1_555 2_655 n
C38 C46 H49 120.041(20) 1_555 2_655 n
C38 C46 H50 120.060(20) 1_555 -4_557 n
C38 C46 C51 119.866(22) 1_555 1_555 n
C38 C46 H52 120.060(20) 1_555 1_555 n
C40 C46 C42 0.0 -3_657 2_655 n
C40 C46 H47 111.673(24) -3_657 -3_657 n
C40 C46 C48 112.231(25) -3_657 2_655 n
C40 C46 H49 111.673(24) -3_657 2_655 n
C40 C46 H50 111.731(25) -3_657 -4_557 n
C40 C46 C51 112.240(25) -3_657 1_555 n
C40 C46 H52 111.731(25) -3_657 1_555 n
C42 C46 H47 111.673(24) 2_655 -3_657 n
C42 C46 C48 112.231(25) 2_655 2_655 n
C42 C46 H49 111.673(24) 2_655 2_655 n
C42 C46 H50 111.731(25) 2_655 -4_557 n
C42 C46 C51 112.240(25) 2_655 1_555 n
C42 C46 H52 111.731(25) 2_655 1_555 n
H47 C46 C48 120.10(4) -3_657 2_655 n
H47 C46 H49 0.0 -3_657 2_655 n
H47 C46 H50 0.0 -3_657 -4_557 n
H47 C46 C51 120.09(4) -3_657 1_555 n
H47 C46 H52 0.0 -3_657 1_555 n
C48 C46 H49 120.10(4) 2_655 2_655 n
C48 C46 H50 120.09(4) 2_655 -4_557 n
C48 C46 C51 0.0 2_655 1_555 n
C48 C46 H52 120.09(4) 2_655 1_555 n
H49 C46 H50 0.0 2_655 -4_557 n
H49 C46 C51 120.09(4) 2_655 1_555 n
H49 C46 H52 0.0 2_655 1_555 n
H50 C46 C51 120.07(4) -4_557 1_555 n
H50 C46 H52 0.0 -4_557 1_555 n
C51 C46 H52 120.07(4) 1_555 1_555 n
C40 H47 C42 0.0 1_555 -4_557 n
C40 H47 C44 0.0 1_555 2_655 n
C40 H47 C46 0.0 1_555 -3_657 n
C40 H47 H50 111.748(25) 1_555 2_655 n
C40 H47 H52 111.748(25) 1_555 -3_657 n
C42 H47 C44 0.0 -4_557 2_655 n
C42 H47 C46 0.0 -4_557 -3_657 n
C42 H47 H50 111.748(25) -4_557 2_655 n
C42 H47 H52 111.748(25) -4_557 -3_657 n
C44 H47 C46 0.0 2_655 -3_657 n
C44 H47 H50 111.717(25) 2_655 2_655 n
C44 H47 H52 111.717(25) 2_655 -3_657 n
C46 H47 H50 111.717(25) -3_657 2_655 n
C46 H47 H52 111.717(25) -3_657 -3_657 n
H50 H47 H52 0.0 2_655 -3_657 n
C40 C48 C40 118.52(4) 1_555 -4_557 n
C40 C48 C42 118.52(4) 1_555 1_555 n
C40 C48 C42 0.0 1_555 -4_557 n
C40 C48 C44 0.0 1_555 2_655 n
C40 C48 C44 118.53(4) 1_555 -3_657 n
C40 C48 C46 118.53(4) 1_555 2_655 n
C40 C48 C46 0.0 1_555 -3_657 n
C40 C48 C51 112.268(25) 1_555 2_655 n
C40 C48 C53 120.739(21) 1_555 1_555 n
C40 C48 C54 120.739(21) 1_555 2_655 n
C40 C48 C42 0.0 -4_557 1_555 n
C40 C48 C42 118.52(4) -4_557 -4_557 n
C40 C48 C44 118.53(4) -4_557 2_655 n
C40 C48 C44 0.0 -4_557 -3_657 n
C40 C48 C46 0.0 -4_557 2_655 n
C40 C48 C46 118.53(4) -4_557 -3_657 n
C40 C48 C51 112.255(25) -4_557 2_655 n
C40 C48 C53 120.739(21) -4_557 1_555 n
C40 C48 C54 120.739(21) -4_557 2_655 n
C42 C48 C42 118.52(4) 1_555 -4_557 n
C42 C48 C44 118.53(4) 1_555 2_655 n
C42 C48 C44 0.0 1_555 -3_657 n
C42 C48 C46 0.0 1_555 2_655 n
C42 C48 C46 118.53(4) 1_555 -3_657 n
C42 C48 C51 112.255(25) 1_555 2_655 n
C42 C48 C53 120.739(21) 1_555 1_555 n
C42 C48 C54 120.739(21) 1_555 2_655 n
C42 C48 C44 0.0 -4_557 2_655 n
C42 C48 C44 118.53(4) -4_557 -3_657 n
C42 C48 C46 118.53(4) -4_557 2_655 n
C42 C48 C46 0.0 -4_557 -3_657 n
C42 C48 C51 112.268(25) -4_557 2_655 n
C42 C48 C53 120.739(21) -4_557 1_555 n
C42 C48 C54 120.739(21) -4_557 2_655 n
C44 C48 C44 118.54(4) 2_655 -3_657 n
C44 C48 C46 118.54(4) 2_655 2_655 n
C44 C48 C46 0.0 2_655 -3_657 n
C44 C48 C51 112.247(25) 2_655 2_655 n
C44 C48 C53 120.728(21) 2_655 1_555 n
C44 C48 C54 120.728(21) 2_655 2_655 n
C44 C48 C46 0.0 -3_657 2_655 n
C44 C48 C46 118.54(4) -3_657 -3_657 n
C44 C48 C51 112.250(25) -3_657 2_655 n
C44 C48 C53 120.728(21) -3_657 1_555 n
C44 C48 C54 120.728(21) -3_657 2_655 n
C46 C48 C46 118.54(4) 2_655 -3_657 n
C46 C48 C51 112.250(25) 2_655 2_655 n
C46 C48 C53 120.728(21) 2_655 1_555 n
C46 C48 C54 120.728(21) 2_655 2_655 n
C46 C48 C51 112.247(25) -3_657 2_655 n
C46 C48 C53 120.728(21) -3_657 1_555 n
C46 C48 C54 120.728(21) -3_657 2_655 n
C51 C48 C53 41.85(5) 2_655 1_555 n
C51 C48 C54 41.85(5) 2_655 2_655 n
C53 C48 C54 0.0 1_555 2_655 n
C40 H49 C42 0.0 -4_557 1_555 n
C40 H49 C44 0.0 -4_557 -3_657 n
C40 H49 C46 0.0 -4_557 2_655 n
C40 H49 H50 111.746(25) -4_557 -3_657 n
C40 H49 H52 111.746(25) -4_557 2_655 n
C42 H49 C44 0.0 1_555 -3_657 n
C42 H49 C46 0.0 1_555 2_655 n
C42 H49 H50 111.746(25) 1_555 -3_657 n
C42 H49 H52 111.746(25) 1_555 2_655 n
C44 H49 C46 0.0 -3_657 2_655 n
C44 H49 H50 111.723(25) -3_657 -3_657 n
C44 H49 H52 111.723(25) -3_657 2_655 n
C46 H49 H50 111.723(25) 2_655 -3_657 n
C46 H49 H52 111.723(25) 2_655 2_655 n
H50 H49 H52 0.0 -3_657 2_655 n
C40 H50 C42 0.0 2_655 -3_657 n
C40 H50 C44 0.0 2_655 1_555 n
C40 H50 C46 0.0 2_655 -4_557 n
C40 H50 H47 68.178(25) 2_655 2_655 n
C40 H50 H49 68.178(25) 2_655 -3_657 n
C42 H50 C44 0.0 -3_657 1_555 n
C42 H50 C46 0.0 -3_657 -4_557 n
C42 H50 H47 68.178(25) -3_657 2_655 n
C42 H50 H49 68.178(25) -3_657 -3_657 n
C44 H50 C46 0.0 1_555 -4_557 n
C44 H50 H47 68.222(25) 1_555 2_655 n
C44 H50 H49 68.222(25) 1_555 -3_657 n
C46 H50 H47 68.222(25) -4_557 2_655 n
C46 H50 H49 68.222(25) -4_557 -3_657 n
H47 H50 H49 0.0 2_655 -3_657 n
C40 C51 C40 118.50(4) 2_655 -3_657 n
C40 C51 C42 118.50(4) 2_655 2_655 n
C40 C51 C42 0.0 2_655 -3_657 n
C40 C51 C44 0.0 2_655 1_555 n
C40 C51 C44 118.51(4) 2_655 -4_557 n
C40 C51 C46 118.51(4) 2_655 1_555 n
C40 C51 C46 0.0 2_655 -4_557 n
C40 C51 C48 67.702(25) 2_655 2_655 n
C40 C51 C53 120.751(21) 2_655 2_655 n
C40 C51 C54 120.751(21) 2_655 1_555 n
C40 C51 C42 0.0 -3_657 2_655 n
C40 C51 C42 118.50(4) -3_657 -3_657 n
C40 C51 C44 118.51(4) -3_657 1_555 n
C40 C51 C44 0.0 -3_657 -4_557 n
C40 C51 C46 0.0 -3_657 1_555 n
C40 C51 C46 118.51(4) -3_657 -4_557 n
C40 C51 C48 67.702(25) -3_657 2_655 n
C40 C51 C53 120.751(21) -3_657 2_655 n
C40 C51 C54 120.751(21) -3_657 1_555 n
C42 C51 C42 118.50(4) 2_655 -3_657 n
C42 C51 C44 118.51(4) 2_655 1_555 n
C42 C51 C44 0.0 2_655 -4_557 n
C42 C51 C46 0.0 2_655 1_555 n
C42 C51 C46 118.51(4) 2_655 -4_557 n
C42 C51 C48 67.702(25) 2_655 2_655 n
C42 C51 C53 120.751(21) 2_655 2_655 n
C42 C51 C54 120.751(21) 2_655 1_555 n
C42 C51 C44 0.0 -3_657 1_555 n
C42 C51 C44 118.51(4) -3_657 -4_557 n
C42 C51 C46 118.51(4) -3_657 1_555 n
C42 C51 C46 0.0 -3_657 -4_557 n
C42 C51 C48 67.702(25) -3_657 2_655 n
C42 C51 C53 120.751(21) -3_657 2_655 n
C42 C51 C54 120.751(21) -3_657 1_555 n
C44 C51 C44 118.52(4) 1_555 -4_557 n
C44 C51 C46 118.52(4) 1_555 1_555 n
C44 C51 C46 0.0 1_555 -4_557 n
C44 C51 C48 67.732(25) 1_555 2_655 n
C44 C51 C53 120.739(21) 1_555 2_655 n
C44 C51 C54 120.739(21) 1_555 1_555 n
C44 C51 C46 0.0 -4_557 1_555 n
C44 C51 C46 118.52(4) -4_557 -4_557 n
C44 C51 C48 67.732(25) -4_557 2_655 n
C44 C51 C53 120.739(21) -4_557 2_655 n
C44 C51 C54 120.739(21) -4_557 1_555 n
C46 C51 C46 118.52(4) 1_555 -4_557 n
C46 C51 C48 67.732(25) 1_555 2_655 n
C46 C51 C53 120.739(21) 1_555 2_655 n
C46 C51 C54 120.739(21) 1_555 1_555 n
C46 C51 C48 67.732(25) -4_557 2_655 n
C46 C51 C53 120.739(21) -4_557 2_655 n
C46 C51 C54 120.739(21) -4_557 1_555 n
C48 C51 C53 138.14(5) 2_655 2_655 n
C48 C51 C54 138.13(5) 2_655 1_555 n
C53 C51 C54 0.0 2_655 1_555 n
C40 H52 C42 0.0 -3_657 2_655 n
C40 H52 C44 0.0 -3_657 -4_557 n
C40 H52 C46 0.0 -3_657 1_555 n
C40 H52 H47 68.178(25) -3_657 -3_657 n
C40 H52 H49 68.178(25) -3_657 2_655 n
C42 H52 C44 0.0 2_655 -4_557 n
C42 H52 C46 0.0 2_655 1_555 n
C42 H52 H47 68.178(25) 2_655 -3_657 n
C42 H52 H49 68.178(25) 2_655 2_655 n
C44 H52 C46 0.0 -4_557 1_555 n
C44 H52 H47 68.222(25) -4_557 -3_657 n
C44 H52 H49 68.222(25) -4_557 2_655 n
C46 H52 H47 68.222(25) 1_555 -3_657 n
C46 H52 H49 68.222(25) 1_555 2_655 n
H47 H52 H49 0.0 -3_657 2_655 n
C48 C53 C51 0.0 1_555 2_655 n
C48 C53 C54 138.14(5) 1_555 2_655 n
C48 C53 C55 122.108(22) 1_555 1_555 n
C48 C53 C55 122.108(22) 1_555 -4_557 n
C48 C53 C56 122.108(22) 1_555 1_555 n
C48 C53 C56 122.108(22) 1_555 -4_557 n
C48 C53 C57 122.120(22) 1_555 2_655 n
C48 C53 C57 122.120(22) 1_555 -3_657 n
C48 C53 C58 122.120(22) 1_555 2_655 n
C48 C53 C58 122.120(22) 1_555 -3_657 n
C51 C53 C54 138.14(5) 2_655 2_655 n
C51 C53 C55 122.108(22) 2_655 1_555 n
C51 C53 C55 122.108(22) 2_655 -4_557 n
C51 C53 C56 122.108(22) 2_655 1_555 n
C51 C53 C56 122.108(22) 2_655 -4_557 n
C51 C53 C57 122.120(22) 2_655 2_655 n
C51 C53 C57 122.120(22) 2_655 -3_657 n
C51 C53 C58 122.120(22) 2_655 2_655 n
C51 C53 C58 122.120(22) 2_655 -3_657 n
C54 C53 C55 66.727(26) 2_655 1_555 n
C54 C53 C55 66.740(26) 2_655 -4_557 n
C54 C53 C56 66.740(26) 2_655 1_555 n
C54 C53 C56 66.727(26) 2_655 -4_557 n
C54 C53 C57 66.716(26) 2_655 2_655 n
C54 C53 C57 66.713(26) 2_655 -3_657 n
C54 C53 C58 66.713(26) 2_655 2_655 n
C54 C53 C58 66.716(26) 2_655 -3_657 n
C55 C53 C55 115.78(4) 1_555 -4_557 n
C55 C53 C56 115.78(4) 1_555 1_555 n
C55 C53 C56 0.0 1_555 -4_557 n
C55 C53 C57 0.0 1_555 2_655 n
C55 C53 C57 115.77(4) 1_555 -3_657 n
C55 C53 C58 115.77(4) 1_555 2_655 n
C55 C53 C58 0.0 1_555 -3_657 n
C55 C53 C56 0.0 -4_557 1_555 n
C55 C53 C56 115.78(4) -4_557 -4_557 n
C55 C53 C57 115.77(4) -4_557 2_655 n
C55 C53 C57 0.0 -4_557 -3_657 n
C55 C53 C58 0.0 -4_557 2_655 n
C55 C53 C58 115.77(4) -4_557 -3_657 n
C56 C53 C56 115.78(4) 1_555 -4_557 n
C56 C53 C57 115.77(4) 1_555 2_655 n
C56 C53 C57 0.0 1_555 -3_657 n
C56 C53 C58 0.0 1_555 2_655 n
C56 C53 C58 115.77(4) 1_555 -3_657 n
C56 C53 C57 0.0 -4_557 2_655 n
C56 C53 C57 115.77(4) -4_557 -3_657 n
C56 C53 C58 115.77(4) -4_557 2_655 n
C56 C53 C58 0.0 -4_557 -3_657 n
C57 C53 C57 115.76(4) 2_655 -3_657 n
C57 C53 C58 115.76(4) 2_655 2_655 n
C57 C53 C58 0.0 2_655 -3_657 n
C57 C53 C58 0.0 -3_657 2_655 n
C57 C53 C58 115.76(4) -3_657 -3_657 n
C58 C53 C58 115.76(4) 2_655 -3_657 n
C48 C54 C51 0.0 2_655 1_555 n
C48 C54 C53 41.85(5) 2_655 2_655 n
C48 C54 C55 122.096(22) 2_655 2_655 n
C48 C54 C55 122.096(22) 2_655 -3_657 n
C48 C54 C56 122.096(22) 2_655 2_655 n
C48 C54 C56 122.096(22) 2_655 -3_657 n
C48 C54 C57 122.108(22) 2_655 1_555 n
C48 C54 C57 122.108(22) 2_655 -4_557 n
C48 C54 C58 122.108(22) 2_655 1_555 n
C48 C54 C58 122.108(22) 2_655 -4_557 n
C51 C54 C53 41.85(5) 1_555 2_655 n
C51 C54 C55 122.096(22) 1_555 2_655 n
C51 C54 C55 122.096(22) 1_555 -3_657 n
C51 C54 C56 122.096(22) 1_555 2_655 n
C51 C54 C56 122.096(22) 1_555 -3_657 n
C51 C54 C57 122.108(22) 1_555 1_555 n
C51 C54 C57 122.108(22) 1_555 -4_557 n
C51 C54 C58 122.108(22) 1_555 1_555 n
C51 C54 C58 122.108(22) 1_555 -4_557 n
C53 C54 C55 113.264(26) 2_655 2_655 n
C53 C54 C55 113.264(26) 2_655 -3_657 n
C53 C54 C56 113.264(26) 2_655 2_655 n
C53 C54 C56 113.264(26) 2_655 -3_657 n
C53 C54 C57 113.268(26) 2_655 1_555 n
C53 C54 C57 113.269(26) 2_655 -4_557 n
C53 C54 C58 113.269(26) 2_655 1_555 n
C53 C54 C58 113.268(26) 2_655 -4_557 n
C55 C54 C55 115.81(4) 2_655 -3_657 n
C55 C54 C56 115.81(4) 2_655 2_655 n
C55 C54 C56 0.0 2_655 -3_657 n
C55 C54 C57 0.0 2_655 1_555 n
C55 C54 C57 115.79(4) 2_655 -4_557 n
C55 C54 C58 115.79(4) 2_655 1_555 n
C55 C54 C58 0.0 2_655 -4_557 n
C55 C54 C56 0.0 -3_657 2_655 n
C55 C54 C56 115.81(4) -3_657 -3_657 n
C55 C54 C57 115.79(4) -3_657 1_555 n
C55 C54 C57 0.0 -3_657 -4_557 n
C55 C54 C58 0.0 -3_657 1_555 n
C55 C54 C58 115.79(4) -3_657 -4_557 n
C56 C54 C56 115.81(4) 2_655 -3_657 n
C56 C54 C57 115.79(4) 2_655 1_555 n
C56 C54 C57 0.0 2_655 -4_557 n
C56 C54 C58 0.0 2_655 1_555 n
C56 C54 C58 115.79(4) 2_655 -4_557 n
C56 C54 C57 0.0 -3_657 1_555 n
C56 C54 C57 115.79(4) -3_657 -4_557 n
C56 C54 C58 115.79(4) -3_657 1_555 n
C56 C54 C58 0.0 -3_657 -4_557 n
C57 C54 C57 115.78(4) 1_555 -4_557 n
C57 C54 C58 115.78(4) 1_555 1_555 n
C57 C54 C58 0.0 1_555 -4_557 n
C57 C54 C58 0.0 -4_557 1_555 n
C57 C54 C58 115.78(4) -4_557 -4_557 n
C58 C54 C58 115.78(4) 1_555 -4_557 n
C53 C55 C54 0.0 1_555 2_655 n
C53 C55 C57 113.261(26) 1_555 2_655 n
C53 C55 C58 113.261(26) 1_555 -3_657 n
C53 C55 H59 119.67(4) 1_555 1_555 n
C53 C55 C60 120.683(23) 1_555 1_555 n
C53 C55 H61 119.67(4) 1_555 -4_557 n
C53 C55 C62 120.683(23) 1_555 -4_557 n
C53 C55 H63 119.68(4) 1_555 2_655 n
C53 C55 C64 120.683(23) 1_555 2_655 n
C53 C55 H65 119.68(4) 1_555 -3_657 n
C53 C55 C66 120.683(23) 1_555 -3_657 n
C54 C55 C57 113.248(26) 2_655 2_655 n
C54 C55 C58 113.248(26) 2_655 -3_657 n
C54 C55 H59 119.68(4) 2_655 1_555 n
C54 C55 C60 120.671(23) 2_655 1_555 n
C54 C55 H61 119.68(4) 2_655 -4_557 n
C54 C55 C62 120.671(23) 2_655 -4_557 n
C54 C55 H63 119.70(4) 2_655 2_655 n
C54 C55 C64 120.671(23) 2_655 2_655 n
C54 C55 H65 119.70(4) 2_655 -3_657 n
C54 C55 C66 120.671(23) 2_655 -3_657 n
C57 C55 C58 0.0 2_655 -3_657 n
C57 C55 H59 110.621(23) 2_655 1_555 n
C57 C55 C60 41.97(5) 2_655 1_555 n
C57 C55 H61 110.616(23) 2_655 -4_557 n
C57 C55 C62 41.97(5) 2_655 -4_557 n
C57 C55 H63 110.597(23) 2_655 2_655 n
C57 C55 C64 41.96(5) 2_655 2_655 n
C57 C55 H65 110.592(23) 2_655 -3_657 n
C57 C55 C66 41.96(5) 2_655 -3_657 n
C58 C55 H59 110.621(23) -3_657 1_555 n
C58 C55 C60 41.97(5) -3_657 1_555 n
C58 C55 H61 110.616(23) -3_657 -4_557 n
C58 C55 C62 41.97(5) -3_657 -4_557 n
C58 C55 H63 110.597(23) -3_657 2_655 n
C58 C55 C64 41.96(5) -3_657 2_655 n
C58 C55 H65 110.592(23) -3_657 -3_657 n
C58 C55 C66 41.96(5) -3_657 -3_657 n
H59 C55 C60 119.652(19) 1_555 1_555 n
H59 C55 H61 0.0 1_555 -4_557 n
H59 C55 C62 119.652(19) 1_555 -4_557 n
H59 C55 H63 0.0 1_555 2_655 n
H59 C55 C64 119.651(19) 1_555 2_655 n
H59 C55 H65 0.0 1_555 -3_657 n
H59 C55 C66 119.651(19) 1_555 -3_657 n
C60 C55 H61 119.652(19) 1_555 -4_557 n
C60 C55 C62 0.0 1_555 -4_557 n
C60 C55 H63 119.634(19) 1_555 2_655 n
C60 C55 C64 0.0 1_555 2_655 n
C60 C55 H65 119.634(19) 1_555 -3_657 n
C60 C55 C66 0.0 1_555 -3_657 n
H61 C55 C62 119.652(19) -4_557 -4_557 n
H61 C55 H63 0.0 -4_557 2_655 n
H61 C55 C64 119.651(19) -4_557 2_655 n
H61 C55 H65 0.0 -4_557 -3_657 n
H61 C55 C66 119.651(19) -4_557 -3_657 n
C62 C55 H63 119.634(19) -4_557 2_655 n
C62 C55 C64 0.0 -4_557 2_655 n
C62 C55 H65 119.634(19) -4_557 -3_657 n
C62 C55 C66 0.0 -4_557 -3_657 n
H63 C55 C64 119.633(19) 2_655 2_655 n
H63 C55 H65 0.0 2_655 -3_657 n
H63 C55 C66 119.633(19) 2_655 -3_657 n
C64 C55 H65 119.633(19) 2_655 -3_657 n
C64 C55 C66 0.0 2_655 -3_657 n
H65 C55 C66 119.633(19) -3_657 -3_657 n
C53 C56 C54 0.0 1_555 2_655 n
C53 C56 C57 113.274(26) 1_555 -3_657 n
C53 C56 C58 113.274(26) 1_555 2_655 n
C53 C56 H59 119.67(4) 1_555 -4_557 n
C53 C56 C60 120.683(23) 1_555 -4_557 n
C53 C56 H61 119.67(4) 1_555 1_555 n
C53 C56 C62 120.683(23) 1_555 1_555 n
C53 C56 H63 119.68(4) 1_555 -3_657 n
C53 C56 C64 120.683(23) 1_555 -3_657 n
C53 C56 H65 119.68(4) 1_555 2_655 n
C53 C56 C66 120.683(23) 1_555 2_655 n
C54 C56 C57 113.245(26) 2_655 -3_657 n
C54 C56 C58 113.245(26) 2_655 2_655 n
C54 C56 H59 119.68(4) 2_655 -4_557 n
C54 C56 C60 120.671(23) 2_655 -4_557 n
C54 C56 H61 119.68(4) 2_655 1_555 n
C54 C56 C62 120.671(23) 2_655 1_555 n
C54 C56 H63 119.70(4) 2_655 -3_657 n
C54 C56 C64 120.671(23) 2_655 -3_657 n
C54 C56 H65 119.70(4) 2_655 2_655 n
C54 C56 C66 120.671(23) 2_655 2_655 n
C57 C56 C58 0.0 -3_657 2_655 n
C57 C56 H59 110.618(23) -3_657 -4_557 n
C57 C56 C60 41.97(5) -3_657 -4_557 n
C57 C56 H61 110.618(23) -3_657 1_555 n
C57 C56 C62 41.97(5) -3_657 1_555 n
C57 C56 H63 110.594(23) -3_657 -3_657 n
C57 C56 C64 41.96(5) -3_657 -3_657 n
C57 C56 H65 110.594(23) -3_657 2_655 n
C57 C56 C66 41.96(5) -3_657 2_655 n
C58 C56 H59 110.618(23) 2_655 -4_557 n
C58 C56 C60 41.97(5) 2_655 -4_557 n
C58 C56 H61 110.618(23) 2_655 1_555 n
C58 C56 C62 41.97(5) 2_655 1_555 n
C58 C56 H63 110.594(23) 2_655 -3_657 n
C58 C56 C64 41.96(5) 2_655 -3_657 n
C58 C56 H65 110.594(23) 2_655 2_655 n
C58 C56 C66 41.96(5) 2_655 2_655 n
H59 C56 C60 119.652(19) -4_557 -4_557 n
H59 C56 H61 0.0 -4_557 1_555 n
H59 C56 C62 119.652(19) -4_557 1_555 n
H59 C56 H63 0.0 -4_557 -3_657 n
H59 C56 C64 119.651(19) -4_557 -3_657 n
H59 C56 H65 0.0 -4_557 2_655 n
H59 C56 C66 119.651(19) -4_557 2_655 n
C60 C56 H61 119.652(19) -4_557 1_555 n
C60 C56 C62 0.0 -4_557 1_555 n
C60 C56 H63 119.634(19) -4_557 -3_657 n
C60 C56 C64 0.0 -4_557 -3_657 n
C60 C56 H65 119.634(19) -4_557 2_655 n
C60 C56 C66 0.0 -4_557 2_655 n
H61 C56 C62 119.652(19) 1_555 1_555 n
H61 C56 H63 0.0 1_555 -3_657 n
H61 C56 C64 119.651(19) 1_555 -3_657 n
H61 C56 H65 0.0 1_555 2_655 n
H61 C56 C66 119.651(19) 1_555 2_655 n
C62 C56 H63 119.634(19) 1_555 -3_657 n
C62 C56 C64 0.0 1_555 -3_657 n
C62 C56 H65 119.634(19) 1_555 2_655 n
C62 C56 C66 0.0 1_555 2_655 n
H63 C56 C64 119.633(19) -3_657 -3_657 n
H63 C56 H65 0.0 -3_657 2_655 n
H63 C56 C66 119.633(19) -3_657 2_655 n
C64 C56 H65 119.633(19) -3_657 2_655 n
C64 C56 C66 0.0 -3_657 2_655 n
H65 C56 C66 119.633(19) 2_655 2_655 n
C53 C57 C54 0.0 2_655 1_555 n
C53 C57 C55 66.732(26) 2_655 2_655 n
C53 C57 C56 66.732(26) 2_655 -3_657 n
C53 C57 H59 119.64(4) 2_655 2_655 n
C53 C57 C60 120.694(23) 2_655 2_655 n
C53 C57 H61 119.64(4) 2_655 -3_657 n
C53 C57 C62 120.694(23) 2_655 -3_657 n
C53 C57 H63 119.65(4) 2_655 1_555 n
C53 C57 C64 120.694(23) 2_655 1_555 n
C53 C57 H65 119.65(4) 2_655 -4_557 n
C53 C57 C66 120.694(23) 2_655 -4_557 n
C54 C57 C55 66.753(26) 1_555 2_655 n
C54 C57 C56 66.753(26) 1_555 -3_657 n
C54 C57 H59 119.65(4) 1_555 2_655 n
C54 C57 C60 120.682(23) 1_555 2_655 n
C54 C57 H61 119.65(4) 1_555 -3_657 n
C54 C57 C62 120.682(23) 1_555 -3_657 n
C54 C57 H63 119.67(4) 1_555 1_555 n
C54 C57 C64 120.683(23) 1_555 1_555 n
C54 C57 H65 119.67(4) 1_555 -4_557 n
C54 C57 C66 120.683(23) 1_555 -4_557 n
C55 C57 C56 0.0 2_655 -3_657 n
C55 C57 H59 69.357(24) 2_655 2_655 n
C55 C57 C60 137.92(5) 2_655 2_655 n
C55 C57 H61 69.352(24) 2_655 -3_657 n
C55 C57 C62 137.92(5) 2_655 -3_657 n
C55 C57 H63 69.399(23) 2_655 1_555 n
C55 C57 C64 137.98(5) 2_655 1_555 n
C55 C57 H65 69.394(23) 2_655 -4_557 n
C55 C57 C66 137.98(5) 2_655 -4_557 n
C56 C57 H59 69.357(24) -3_657 2_655 n
C56 C57 C60 137.92(5) -3_657 2_655 n
C56 C57 H61 69.352(24) -3_657 -3_657 n
C56 C57 C62 137.92(5) -3_657 -3_657 n
C56 C57 H63 69.399(23) -3_657 1_555 n
C56 C57 C64 137.98(5) -3_657 1_555 n
C56 C57 H65 69.394(23) -3_657 -4_557 n
C56 C57 C66 137.98(5) -3_657 -4_557 n
H59 C57 C60 119.670(19) 2_655 2_655 n
H59 C57 H61 0.0 2_655 -3_657 n
H59 C57 C62 119.670(19) 2_655 -3_657 n
H59 C57 H63 0.0 2_655 1_555 n
H59 C57 C64 119.670(19) 2_655 1_555 n
H59 C57 H65 0.0 2_655 -4_557 n
H59 C57 C66 119.670(19) 2_655 -4_557 n
C60 C57 H61 119.670(19) 2_655 -3_657 n
C60 C57 C62 0.0 2_655 -3_657 n
C60 C57 H63 119.652(19) 2_655 1_555 n
C60 C57 C64 0.0 2_655 1_555 n
C60 C57 H65 119.652(19) 2_655 -4_557 n
C60 C57 C66 0.0 2_655 -4_557 n
H61 C57 C62 119.670(19) -3_657 -3_657 n
H61 C57 H63 0.0 -3_657 1_555 n
H61 C57 C64 119.670(19) -3_657 1_555 n
H61 C57 H65 0.0 -3_657 -4_557 n
H61 C57 C66 119.670(19) -3_657 -4_557 n
C62 C57 H63 119.652(19) -3_657 1_555 n
C62 C57 C64 0.0 -3_657 1_555 n
C62 C57 H65 119.652(19) -3_657 -4_557 n
C62 C57 C66 0.0 -3_657 -4_557 n
H63 C57 C64 119.652(19) 1_555 1_555 n
H63 C57 H65 0.0 1_555 -4_557 n
H63 C57 C66 119.652(19) 1_555 -4_557 n
C64 C57 H65 119.652(19) 1_555 -4_557 n
C64 C57 C66 0.0 1_555 -4_557 n
H65 C57 C66 119.652(19) -4_557 -4_557 n
C53 C58 C54 0.0 2_655 1_555 n
C53 C58 C55 66.732(26) 2_655 -3_657 n
C53 C58 C56 66.732(26) 2_655 2_655 n
C53 C58 H59 119.64(4) 2_655 -3_657 n
C53 C58 C60 120.694(23) 2_655 -3_657 n
C53 C58 H61 119.64(4) 2_655 2_655 n
C53 C58 C62 120.694(23) 2_655 2_655 n
C53 C58 H63 119.65(4) 2_655 -4_557 n
C53 C58 C64 120.694(23) 2_655 -4_557 n
C53 C58 H65 119.65(4) 2_655 1_555 n
C53 C58 C66 120.694(23) 2_655 1_555 n
C54 C58 C55 66.753(26) 1_555 -3_657 n
C54 C58 C56 66.753(26) 1_555 2_655 n
C54 C58 H59 119.65(4) 1_555 -3_657 n
C54 C58 C60 120.682(23) 1_555 -3_657 n
C54 C58 H61 119.65(4) 1_555 2_655 n
C54 C58 C62 120.682(23) 1_555 2_655 n
C54 C58 H63 119.67(4) 1_555 -4_557 n
C54 C58 C64 120.683(23) 1_555 -4_557 n
C54 C58 H65 119.67(4) 1_555 1_555 n
C54 C58 C66 120.683(23) 1_555 1_555 n
C55 C58 C56 0.0 -3_657 2_655 n
C55 C58 H59 69.352(24) -3_657 -3_657 n
C55 C58 C60 137.92(5) -3_657 -3_657 n
C55 C58 H61 69.352(24) -3_657 2_655 n
C55 C58 C62 137.92(5) -3_657 2_655 n
C55 C58 H63 69.394(23) -3_657 -4_557 n
C55 C58 C64 137.98(5) -3_657 -4_557 n
C55 C58 H65 69.394(23) -3_657 1_555 n
C55 C58 C66 137.98(5) -3_657 1_555 n
C56 C58 H59 69.352(24) 2_655 -3_657 n
C56 C58 C60 137.92(5) 2_655 -3_657 n
C56 C58 H61 69.352(24) 2_655 2_655 n
C56 C58 C62 137.92(5) 2_655 2_655 n
C56 C58 H63 69.394(23) 2_655 -4_557 n
C56 C58 C64 137.98(5) 2_655 -4_557 n
C56 C58 H65 69.394(23) 2_655 1_555 n
C56 C58 C66 137.98(5) 2_655 1_555 n
H59 C58 C60 119.670(19) -3_657 -3_657 n
H59 C58 H61 0.0 -3_657 2_655 n
H59 C58 C62 119.670(19) -3_657 2_655 n
H59 C58 H63 0.0 -3_657 -4_557 n
H59 C58 C64 119.670(19) -3_657 -4_557 n
H59 C58 H65 0.0 -3_657 1_555 n
H59 C58 C66 119.670(19) -3_657 1_555 n
C60 C58 H61 119.670(19) -3_657 2_655 n
C60 C58 C62 0.0 -3_657 2_655 n
C60 C58 H63 119.652(19) -3_657 -4_557 n
C60 C58 C64 0.0 -3_657 -4_557 n
C60 C58 H65 119.652(19) -3_657 1_555 n
C60 C58 C66 0.0 -3_657 1_555 n
H61 C58 C62 119.670(19) 2_655 2_655 n
H61 C58 H63 0.0 2_655 -4_557 n
H61 C58 C64 119.670(19) 2_655 -4_557 n
H61 C58 H65 0.0 2_655 1_555 n
H61 C58 C66 119.670(19) 2_655 1_555 n
C62 C58 H63 119.652(19) 2_655 -4_557 n
C62 C58 C64 0.0 2_655 -4_557 n
C62 C58 H65 119.652(19) 2_655 1_555 n
C62 C58 C66 0.0 2_655 1_555 n
H63 C58 C64 119.652(19) -4_557 -4_557 n
H63 C58 H65 0.0 -4_557 1_555 n
H63 C58 C66 119.652(19) -4_557 1_555 n
C64 C58 H65 119.652(19) -4_557 1_555 n
C64 C58 C66 0.0 -4_557 1_555 n
H65 C58 C66 119.652(19) 1_555 1_555 n
C55 H59 C56 0.0 1_555 -4_557 n
C55 H59 C57 0.0 1_555 2_655 n
C55 H59 C58 0.0 1_555 -3_657 n
C55 H59 H63 69.382(23) 1_555 2_655 n
C55 H59 H65 69.409(24) 1_555 -3_657 n
C56 H59 C57 0.0 -4_557 2_655 n
C56 H59 C58 0.0 -4_557 -3_657 n
C56 H59 H63 69.382(23) -4_557 2_655 n
C56 H59 H65 69.409(24) -4_557 -3_657 n
C57 H59 C58 0.0 2_655 -3_657 n
C57 H59 H63 69.356(24) 2_655 2_655 n
C57 H59 H65 69.383(24) 2_655 -3_657 n
C58 H59 H63 69.356(24) -3_657 2_655 n
C58 H59 H65 69.383(24) -3_657 -3_657 n
H63 H59 H65 0.0 2_655 -3_657 n
N6 C60 N7 0.0 101_445 102_545 n
N6 C60 C55 123.147(21) 101_445 1_555 n
N6 C60 C56 123.147(21) 101_445 -4_557 n
N6 C60 C57 123.147(21) 101_445 2_655 n
N6 C60 C58 123.147(21) 101_445 -3_657 n
N6 C60 C64 66.816(26) 101_445 2_655 n
N6 C60 C66 66.816(26) 101_445 -3_657 n
N6 C60 N67 0.0 101_445 1_555 n
N6 C60 H68 118.43(4) 101_445 1_555 n
N6 C60 H69 118.43(4) 101_445 -4_557 n
N6 C60 N70 0.0 101_445 2_655 n
N6 C60 H71 118.41(4) 101_445 2_655 n
N6 C60 H72 118.41(4) 101_445 -3_657 n
N7 C60 C55 123.147(21) 102_545 1_555 n
N7 C60 C56 123.147(21) 102_545 -4_557 n
N7 C60 C57 123.147(21) 102_545 2_655 n
N7 C60 C58 123.147(21) 102_545 -3_657 n
N7 C60 C64 66.816(26) 102_545 2_655 n
N7 C60 C66 66.816(26) 102_545 -3_657 n
N7 C60 N67 0.0 102_545 1_555 n
N7 C60 H68 118.43(4) 102_545 1_555 n
N7 C60 H69 118.43(4) 102_545 -4_557 n
N7 C60 N70 0.0 102_545 2_655 n
N7 C60 H71 118.41(4) 102_545 2_655 n
N7 C60 H72 118.41(4) 102_545 -3_657 n
C55 C60 C56 0.0 1_555 -4_557 n
C55 C60 C57 0.0 1_555 2_655 n
C55 C60 C58 0.0 1_555 -3_657 n
C55 C60 C64 138.03(5) 1_555 2_655 n
C55 C60 C66 138.03(5) 1_555 -3_657 n
C55 C60 N67 123.147(21) 1_555 1_555 n
C55 C60 H68 118.422(22) 1_555 1_555 n
C55 C60 H69 118.422(22) 1_555 -4_557 n
C55 C60 N70 123.159(21) 1_555 2_655 n
C55 C60 H71 118.439(22) 1_555 2_655 n
C55 C60 H72 118.439(22) 1_555 -3_657 n
C56 C60 C57 0.0 -4_557 2_655 n
C56 C60 C58 0.0 -4_557 -3_657 n
C56 C60 C64 138.03(5) -4_557 2_655 n
C56 C60 C66 138.03(5) -4_557 -3_657 n
C56 C60 N67 123.147(21) -4_557 1_555 n
C56 C60 H68 118.422(22) -4_557 1_555 n
C56 C60 H69 118.422(22) -4_557 -4_557 n
C56 C60 N70 123.159(21) -4_557 2_655 n
C56 C60 H71 118.439(22) -4_557 2_655 n
C56 C60 H72 118.439(22) -4_557 -3_657 n
C57 C60 C58 0.0 2_655 -3_657 n
C57 C60 C64 138.02(5) 2_655 2_655 n
C57 C60 C66 138.02(5) 2_655 -3_657 n
C57 C60 N67 123.147(21) 2_655 1_555 n
C57 C60 H68 118.421(22) 2_655 1_555 n
C57 C60 H69 118.421(22) 2_655 -4_557 n
C57 C60 N70 123.159(21) 2_655 2_655 n
C57 C60 H71 118.439(22) 2_655 2_655 n
C57 C60 H72 118.439(22) 2_655 -3_657 n
C58 C60 C64 138.02(5) -3_657 2_655 n
C58 C60 C66 138.02(5) -3_657 -3_657 n
C58 C60 N67 123.147(21) -3_657 1_555 n
C58 C60 H68 118.421(22) -3_657 1_555 n
C58 C60 H69 118.421(22) -3_657 -4_557 n
C58 C60 N70 123.159(21) -3_657 2_655 n
C58 C60 H71 118.439(22) -3_657 2_655 n
C58 C60 H72 118.439(22) -3_657 -3_657 n
C64 C60 C66 0.0 2_655 -3_657 n
C64 C60 N67 66.816(26) 2_655 1_555 n
C64 C60 H68 68.447(24) 2_655 1_555 n
C64 C60 H69 68.444(24) 2_655 -4_557 n
C64 C60 N70 66.799(26) 2_655 2_655 n
C64 C60 H71 68.422(24) 2_655 2_655 n
C64 C60 H72 68.420(24) 2_655 -3_657 n
C66 C60 N67 66.816(26) -3_657 1_555 n
C66 C60 H68 68.447(24) -3_657 1_555 n
C66 C60 H69 68.444(24) -3_657 -4_557 n
C66 C60 N70 66.799(26) -3_657 2_655 n
C66 C60 H71 68.422(24) -3_657 2_655 n
C66 C60 H72 68.420(24) -3_657 -3_657 n
N67 C60 H68 118.43(4) 1_555 1_555 n
N67 C60 H69 118.43(4) 1_555 -4_557 n
N67 C60 N70 0.0 1_555 2_655 n
N67 C60 H71 118.41(4) 1_555 2_655 n
N67 C60 H72 118.41(4) 1_555 -3_657 n
H68 C60 H69 0.0 1_555 -4_557 n
H68 C60 N70 118.42(4) 1_555 2_655 n
H68 C60 H71 0.0 1_555 2_655 n
H68 C60 H72 0.0 1_555 -3_657 n
H69 C60 N70 118.42(4) -4_557 2_655 n
H69 C60 H71 0.0 -4_557 2_655 n
H69 C60 H72 0.0 -4_557 -3_657 n
N70 C60 H71 118.40(4) 2_655 2_655 n
N70 C60 H72 118.40(4) 2_655 -3_657 n
H71 C60 H72 0.0 2_655 -3_657 n
C55 H61 C56 0.0 -4_557 1_555 n
C55 H61 C57 0.0 -4_557 -3_657 n
C55 H61 C58 0.0 -4_557 2_655 n
C55 H61 H63 69.379(23) -4_557 -3_657 n
C55 H61 H65 69.379(23) -4_557 2_655 n
C56 H61 C57 0.0 1_555 -3_657 n
C56 H61 C58 0.0 1_555 2_655 n
C56 H61 H63 69.379(23) 1_555 -3_657 n
C56 H61 H65 69.379(23) 1_555 2_655 n
C57 H61 C58 0.0 -3_657 2_655 n
C57 H61 H63 69.353(24) -3_657 -3_657 n
C57 H61 H65 69.353(24) -3_657 2_655 n
C58 H61 H63 69.353(24) 2_655 -3_657 n
C58 H61 H65 69.353(24) 2_655 2_655 n
H63 H61 H65 0.0 -3_657 2_655 n
N6 C62 N7 0.0 101_445 102_545 n
N6 C62 C55 123.147(21) 101_445 -4_557 n
N6 C62 C56 123.147(21) 101_445 1_555 n
N6 C62 C57 123.147(21) 101_445 -3_657 n
N6 C62 C58 123.147(21) 101_445 2_655 n
N6 C62 C64 66.819(26) 101_445 -3_657 n
N6 C62 C66 66.819(26) 101_445 2_655 n
N6 C62 N67 0.0 101_445 1_555 n
N6 C62 H68 118.43(4) 101_445 -4_557 n
N6 C62 H69 118.43(4) 101_445 1_555 n
N6 C62 N70 0.0 101_445 2_655 n
N6 C62 H71 118.41(4) 101_445 -3_657 n
N6 C62 H72 118.41(4) 101_445 2_655 n
N7 C62 C55 123.147(21) 102_545 -4_557 n
N7 C62 C56 123.147(21) 102_545 1_555 n
N7 C62 C57 123.147(21) 102_545 -3_657 n
N7 C62 C58 123.147(21) 102_545 2_655 n
N7 C62 C64 66.819(26) 102_545 -3_657 n
N7 C62 C66 66.819(26) 102_545 2_655 n
N7 C62 N67 0.0 102_545 1_555 n
N7 C62 H68 118.43(4) 102_545 -4_557 n
N7 C62 H69 118.43(4) 102_545 1_555 n
N7 C62 N70 0.0 102_545 2_655 n
N7 C62 H71 118.41(4) 102_545 -3_657 n
N7 C62 H72 118.41(4) 102_545 2_655 n
C55 C62 C56 0.0 -4_557 1_555 n
C55 C62 C57 0.0 -4_557 -3_657 n
C55 C62 C58 0.0 -4_557 2_655 n
C55 C62 C64 138.03(5) -4_557 -3_657 n
C55 C62 C66 138.03(5) -4_557 2_655 n
C55 C62 N67 123.147(21) -4_557 1_555 n
C55 C62 H68 118.422(22) -4_557 -4_557 n
C55 C62 H69 118.422(22) -4_557 1_555 n
C55 C62 N70 123.159(21) -4_557 2_655 n
C55 C62 H71 118.439(22) -4_557 -3_657 n
C55 C62 H72 118.439(22) -4_557 2_655 n
C56 C62 C57 0.0 1_555 -3_657 n
C56 C62 C58 0.0 1_555 2_655 n
C56 C62 C64 138.03(5) 1_555 -3_657 n
C56 C62 C66 138.03(5) 1_555 2_655 n
C56 C62 N67 123.147(21) 1_555 1_555 n
C56 C62 H68 118.422(22) 1_555 -4_557 n
C56 C62 H69 118.422(22) 1_555 1_555 n
C56 C62 N70 123.159(21) 1_555 2_655 n
C56 C62 H71 118.439(22) 1_555 -3_657 n
C56 C62 H72 118.439(22) 1_555 2_655 n
C57 C62 C58 0.0 -3_657 2_655 n
C57 C62 C64 138.02(5) -3_657 -3_657 n
C57 C62 C66 138.02(5) -3_657 2_655 n
C57 C62 N67 123.147(21) -3_657 1_555 n
C57 C62 H68 118.421(22) -3_657 -4_557 n
C57 C62 H69 118.421(22) -3_657 1_555 n
C57 C62 N70 123.159(21) -3_657 2_655 n
C57 C62 H71 118.439(22) -3_657 -3_657 n
C57 C62 H72 118.439(22) -3_657 2_655 n
C58 C62 C64 138.02(5) 2_655 -3_657 n
C58 C62 C66 138.02(5) 2_655 2_655 n
C58 C62 N67 123.147(21) 2_655 1_555 n
C58 C62 H68 118.421(22) 2_655 -4_557 n
C58 C62 H69 118.421(22) 2_655 1_555 n
C58 C62 N70 123.159(21) 2_655 2_655 n
C58 C62 H71 118.439(22) 2_655 -3_657 n
C58 C62 H72 118.439(22) 2_655 2_655 n
C64 C62 C66 0.0 -3_657 2_655 n
C64 C62 N67 66.819(26) -3_657 1_555 n
C64 C62 H68 68.450(24) -3_657 -4_557 n
C64 C62 H69 68.450(24) -3_657 1_555 n
C64 C62 N70 66.802(26) -3_657 2_655 n
C64 C62 H71 68.418(24) -3_657 -3_657 n
C64 C62 H72 68.418(24) -3_657 2_655 n
C66 C62 N67 66.819(26) 2_655 1_555 n
C66 C62 H68 68.450(24) 2_655 -4_557 n
C66 C62 H69 68.450(24) 2_655 1_555 n
C66 C62 N70 66.802(26) 2_655 2_655 n
C66 C62 H71 68.418(24) 2_655 -3_657 n
C66 C62 H72 68.418(24) 2_655 2_655 n
N67 C62 H68 118.43(4) 1_555 -4_557 n
N67 C62 H69 118.43(4) 1_555 1_555 n
N67 C62 N70 0.0 1_555 2_655 n
N67 C62 H71 118.41(4) 1_555 -3_657 n
N67 C62 H72 118.41(4) 1_555 2_655 n
H68 C62 H69 0.0 -4_557 1_555 n
H68 C62 N70 118.42(4) -4_557 2_655 n
H68 C62 H71 0.0 -4_557 -3_657 n
H68 C62 H72 0.0 -4_557 2_655 n
H69 C62 N70 118.42(4) 1_555 2_655 n
H69 C62 H71 0.0 1_555 -3_657 n
H69 C62 H72 0.0 1_555 2_655 n
N70 C62 H71 118.40(4) 2_655 -3_657 n
N70 C62 H72 118.40(4) 2_655 2_655 n
H71 C62 H72 0.0 -3_657 2_655 n
C55 H63 C56 0.0 2_655 -3_657 n
C55 H63 C57 0.0 2_655 1_555 n
C55 H63 C58 0.0 2_655 -4_557 n
C55 H63 H59 110.598(23) 2_655 2_655 n
C55 H63 H61 110.625(23) 2_655 -3_657 n
C56 H63 C57 0.0 -3_657 1_555 n
C56 H63 C58 0.0 -3_657 -4_557 n
C56 H63 H59 110.598(23) -3_657 2_655 n
C56 H63 H61 110.625(23) -3_657 -3_657 n
C57 H63 C58 0.0 1_555 -4_557 n
C57 H63 H59 110.605(23) 1_555 2_655 n
C57 H63 H61 110.633(23) 1_555 -3_657 n
C58 H63 H59 110.605(23) -4_557 2_655 n
C58 H63 H61 110.633(23) -4_557 -3_657 n
H59 H63 H61 0.0 2_655 -3_657 n
N6 C64 N7 0.0 102_645 101_545 n
N6 C64 C55 123.134(21) 102_645 2_655 n
N6 C64 C56 123.134(21) 102_645 -3_657 n
N6 C64 C57 123.134(21) 102_645 1_555 n
N6 C64 C58 123.134(21) 102_645 -4_557 n
N6 C64 C60 113.176(26) 102_645 2_655 n
N6 C64 C62 113.176(26) 102_645 -3_657 n
N6 C64 N67 0.0 102_645 2_655 n
N6 C64 H68 118.46(4) 102_645 2_655 n
N6 C64 H69 118.46(4) 102_645 -3_657 n
N6 C64 N70 0.0 102_645 1_555 n
N6 C64 H71 118.44(4) 102_645 1_555 n
N6 C64 H72 118.44(4) 102_645 -4_557 n
N7 C64 C55 123.134(21) 101_545 2_655 n
N7 C64 C56 123.134(21) 101_545 -3_657 n
N7 C64 C57 123.134(21) 101_545 1_555 n
N7 C64 C58 123.134(21) 101_545 -4_557 n
N7 C64 C60 113.176(26) 101_545 2_655 n
N7 C64 C62 113.176(26) 101_545 -3_657 n
N7 C64 N67 0.0 101_545 2_655 n
N7 C64 H68 118.46(4) 101_545 2_655 n
N7 C64 H69 118.46(4) 101_545 -3_657 n
N7 C64 N70 0.0 101_545 1_555 n
N7 C64 H71 118.44(4) 101_545 1_555 n
N7 C64 H72 118.44(4) 101_545 -4_557 n
C55 C64 C56 0.0 2_655 -3_657 n
C55 C64 C57 0.0 2_655 1_555 n
C55 C64 C58 0.0 2_655 -4_557 n
C55 C64 C60 41.87(5) 2_655 2_655 n
C55 C64 C62 41.87(5) 2_655 -3_657 n
C55 C64 N67 123.134(21) 2_655 2_655 n
C55 C64 H68 118.404(22) 2_655 2_655 n
C55 C64 H69 118.404(22) 2_655 -3_657 n
C55 C64 N70 123.146(21) 2_655 1_555 n
C55 C64 H71 118.422(22) 2_655 1_555 n
C55 C64 H72 118.422(22) 2_655 -4_557 n
C56 C64 C57 0.0 -3_657 1_555 n
C56 C64 C58 0.0 -3_657 -4_557 n
C56 C64 C60 41.87(5) -3_657 2_655 n
C56 C64 C62 41.87(5) -3_657 -3_657 n
C56 C64 N67 123.134(21) -3_657 2_655 n
C56 C64 H68 118.404(22) -3_657 2_655 n
C56 C64 H69 118.404(22) -3_657 -3_657 n
C56 C64 N70 123.146(21) -3_657 1_555 n
C56 C64 H71 118.422(22) -3_657 1_555 n
C56 C64 H72 118.422(22) -3_657 -4_557 n
C57 C64 C58 0.0 1_555 -4_557 n
C57 C64 C60 41.92(5) 1_555 2_655 n
C57 C64 C62 41.92(5) 1_555 -3_657 n
C57 C64 N67 123.134(21) 1_555 2_655 n
C57 C64 H68 118.404(22) 1_555 2_655 n
C57 C64 H69 118.404(22) 1_555 -3_657 n
C57 C64 N70 123.147(21) 1_555 1_555 n
C57 C64 H71 118.422(22) 1_555 1_555 n
C57 C64 H72 118.422(22) 1_555 -4_557 n
C58 C64 C60 41.92(5) -4_557 2_655 n
C58 C64 C62 41.92(5) -4_557 -3_657 n
C58 C64 N67 123.134(21) -4_557 2_655 n
C58 C64 H68 118.404(22) -4_557 2_655 n
C58 C64 H69 118.404(22) -4_557 -3_657 n
C58 C64 N70 123.147(21) -4_557 1_555 n
C58 C64 H71 118.422(22) -4_557 1_555 n
C58 C64 H72 118.422(22) -4_557 -4_557 n
C60 C64 C62 0.0 2_655 -3_657 n
C60 C64 N67 113.176(26) 2_655 2_655 n
C60 C64 H68 111.536(24) 2_655 2_655 n
C60 C64 H69 111.533(24) 2_655 -3_657 n
C60 C64 N70 113.194(26) 2_655 1_555 n
C60 C64 H71 111.570(24) 2_655 1_555 n
C60 C64 H72 111.567(24) 2_655 -4_557 n
C62 C64 N67 113.176(26) -3_657 2_655 n
C62 C64 H68 111.536(24) -3_657 2_655 n
C62 C64 H69 111.533(24) -3_657 -3_657 n
C62 C64 N70 113.194(26) -3_657 1_555 n
C62 C64 H71 111.570(24) -3_657 1_555 n
C62 C64 H72 111.567(24) -3_657 -4_557 n
N67 C64 H68 118.46(4) 2_655 2_655 n
N67 C64 H69 118.46(4) 2_655 -3_657 n
N67 C64 N70 0.0 2_655 1_555 n
N67 C64 H71 118.44(4) 2_655 1_555 n
N67 C64 H72 118.44(4) 2_655 -4_557 n
H68 C64 H69 0.0 2_655 -3_657 n
H68 C64 N70 118.45(4) 2_655 1_555 n
H68 C64 H71 0.0 2_655 1_555 n
H68 C64 H72 0.0 2_655 -4_557 n
H69 C64 N70 118.45(4) -3_657 1_555 n
H69 C64 H71 0.0 -3_657 1_555 n
H69 C64 H72 0.0 -3_657 -4_557 n
N70 C64 H71 118.43(4) 1_555 1_555 n
N70 C64 H72 118.43(4) 1_555 -4_557 n
H71 C64 H72 0.0 1_555 -4_557 n
C55 H65 C56 0.0 -3_657 2_655 n
C55 H65 C57 0.0 -3_657 -4_557 n
C55 H65 C58 0.0 -3_657 1_555 n
C55 H65 H59 110.593(23) -3_657 -3_657 n
C55 H65 H61 110.593(23) -3_657 2_655 n
C56 H65 C57 0.0 2_655 -4_557 n
C56 H65 C58 0.0 2_655 1_555 n
C56 H65 H59 110.593(23) 2_655 -3_657 n
C56 H65 H61 110.593(23) 2_655 2_655 n
C57 H65 C58 0.0 -4_557 1_555 n
C57 H65 H59 110.601(23) -4_557 -3_657 n
C57 H65 H61 110.601(23) -4_557 2_655 n
C58 H65 H59 110.601(23) 1_555 -3_657 n
C58 H65 H61 110.601(23) 1_555 2_655 n
H59 H65 H61 0.0 -3_657 2_655 n
N6 C66 N7 0.0 102_645 101_545 n
N6 C66 C55 123.134(21) 102_645 -3_657 n
N6 C66 C56 123.134(21) 102_645 2_655 n
N6 C66 C57 123.134(21) 102_645 -4_557 n
N6 C66 C58 123.134(21) 102_645 1_555 n
N6 C66 C60 113.176(26) 102_645 -3_657 n
N6 C66 C62 113.176(26) 102_645 2_655 n
N6 C66 N67 0.0 102_645 2_655 n
N6 C66 H68 118.46(4) 102_645 -3_657 n
N6 C66 H69 118.46(4) 102_645 2_655 n
N6 C66 N70 0.0 102_645 1_555 n
N6 C66 H71 118.44(4) 102_645 -4_557 n
N6 C66 H72 118.44(4) 102_645 1_555 n
N7 C66 C55 123.134(21) 101_545 -3_657 n
N7 C66 C56 123.134(21) 101_545 2_655 n
N7 C66 C57 123.134(21) 101_545 -4_557 n
N7 C66 C58 123.134(21) 101_545 1_555 n
N7 C66 C60 113.176(26) 101_545 -3_657 n
N7 C66 C62 113.176(26) 101_545 2_655 n
N7 C66 N67 0.0 101_545 2_655 n
N7 C66 H68 118.46(4) 101_545 -3_657 n
N7 C66 H69 118.46(4) 101_545 2_655 n
N7 C66 N70 0.0 101_545 1_555 n
N7 C66 H71 118.44(4) 101_545 -4_557 n
N7 C66 H72 118.44(4) 101_545 1_555 n
C55 C66 C56 0.0 -3_657 2_655 n
C55 C66 C57 0.0 -3_657 -4_557 n
C55 C66 C58 0.0 -3_657 1_555 n
C55 C66 C60 41.87(5) -3_657 -3_657 n
C55 C66 C62 41.87(5) -3_657 2_655 n
C55 C66 N67 123.134(21) -3_657 2_655 n
C55 C66 H68 118.404(22) -3_657 -3_657 n
C55 C66 H69 118.404(22) -3_657 2_655 n
C55 C66 N70 123.146(21) -3_657 1_555 n
C55 C66 H71 118.422(22) -3_657 -4_557 n
C55 C66 H72 118.422(22) -3_657 1_555 n
C56 C66 C57 0.0 2_655 -4_557 n
C56 C66 C58 0.0 2_655 1_555 n
C56 C66 C60 41.87(5) 2_655 -3_657 n
C56 C66 C62 41.87(5) 2_655 2_655 n
C56 C66 N67 123.134(21) 2_655 2_655 n
C56 C66 H68 118.404(22) 2_655 -3_657 n
C56 C66 H69 118.404(22) 2_655 2_655 n
C56 C66 N70 123.146(21) 2_655 1_555 n
C56 C66 H71 118.422(22) 2_655 -4_557 n
C56 C66 H72 118.422(22) 2_655 1_555 n
C57 C66 C58 0.0 -4_557 1_555 n
C57 C66 C60 41.92(5) -4_557 -3_657 n
C57 C66 C62 41.92(5) -4_557 2_655 n
C57 C66 N67 123.134(21) -4_557 2_655 n
C57 C66 H68 118.404(22) -4_557 -3_657 n
C57 C66 H69 118.404(22) -4_557 2_655 n
C57 C66 N70 123.147(21) -4_557 1_555 n
C57 C66 H71 118.422(22) -4_557 -4_557 n
C57 C66 H72 118.422(22) -4_557 1_555 n
C58 C66 C60 41.92(5) 1_555 -3_657 n
C58 C66 C62 41.92(5) 1_555 2_655 n
C58 C66 N67 123.134(21) 1_555 2_655 n
C58 C66 H68 118.404(22) 1_555 -3_657 n
C58 C66 H69 118.404(22) 1_555 2_655 n
C58 C66 N70 123.147(21) 1_555 1_555 n
C58 C66 H71 118.422(22) 1_555 -4_557 n
C58 C66 H72 118.422(22) 1_555 1_555 n
C60 C66 C62 0.0 -3_657 2_655 n
C60 C66 N67 113.176(26) -3_657 2_655 n
C60 C66 H68 111.533(24) -3_657 -3_657 n
C60 C66 H69 111.533(24) -3_657 2_655 n
C60 C66 N70 113.194(26) -3_657 1_555 n
C60 C66 H71 111.567(24) -3_657 -4_557 n
C60 C66 H72 111.567(24) -3_657 1_555 n
C62 C66 N67 113.176(26) 2_655 2_655 n
C62 C66 H68 111.533(24) 2_655 -3_657 n
C62 C66 H69 111.533(24) 2_655 2_655 n
C62 C66 N70 113.194(26) 2_655 1_555 n
C62 C66 H71 111.567(24) 2_655 -4_557 n
C62 C66 H72 111.567(24) 2_655 1_555 n
N67 C66 H68 118.46(4) 2_655 -3_657 n
N67 C66 H69 118.46(4) 2_655 2_655 n
N67 C66 N70 0.0 2_655 1_555 n
N67 C66 H71 118.44(4) 2_655 -4_557 n
N67 C66 H72 118.44(4) 2_655 1_555 n
H68 C66 H69 0.0 -3_657 2_655 n
H68 C66 N70 118.45(4) -3_657 1_555 n
H68 C66 H71 0.0 -3_657 -4_557 n
H68 C66 H72 0.0 -3_657 1_555 n
H69 C66 N70 118.45(4) 2_655 1_555 n
H69 C66 H71 0.0 2_655 -4_557 n
H69 C66 H72 0.0 2_655 1_555 n
N70 C66 H71 118.43(4) 1_555 -4_557 n
N70 C66 H72 118.43(4) 1_555 1_555 n
H71 C66 H72 0.0 -4_557 1_555 n
Cu1 N67 Cu26 0.0 101_445 101_446 n
Cu1 N67 C60 121.716(22) 101_445 1_555 n
Cu1 N67 C60 121.716(22) 101_445 -4_557 n
Cu1 N67 C62 121.716(22) 101_445 1_555 n
Cu1 N67 C62 121.716(22) 101_445 -4_557 n
Cu1 N67 C64 121.704(22) 101_445 2_655 n
Cu1 N67 C64 121.704(22) 101_445 -3_657 n
Cu1 N67 C66 121.704(22) 101_445 2_655 n
Cu1 N67 C66 121.704(22) 101_445 -3_657 n
Cu1 N67 N70 42.58(5) 101_445 2_655 n
Cu1 N67 Cu73 0.0 101_445 1_555 n
Cu1 N67 Cu74 0.0 101_445 1_455 n
Cu26 N67 C60 121.716(22) 101_446 1_555 n
Cu26 N67 C60 121.716(22) 101_446 -4_557 n
Cu26 N67 C62 121.716(22) 101_446 1_555 n
Cu26 N67 C62 121.716(22) 101_446 -4_557 n
Cu26 N67 C64 121.703(22) 101_446 2_655 n
Cu26 N67 C64 121.703(22) 101_446 -3_657 n
Cu26 N67 C66 121.703(22) 101_446 2_655 n
Cu26 N67 C66 121.703(22) 101_446 -3_657 n
Cu26 N67 N70 42.60(5) 101_446 2_655 n
Cu26 N67 Cu73 0.0 101_446 1_555 n
Cu26 N67 Cu74 0.0 101_446 1_455 n
C60 N67 C60 116.56(4) 1_555 -4_557 n
C60 N67 C62 116.56(4) 1_555 1_555 n
C60 N67 C62 0.0 1_555 -4_557 n
C60 N67 C64 0.0 1_555 2_655 n
C60 N67 C64 116.57(4) 1_555 -3_657 n
C60 N67 C66 116.57(4) 1_555 2_655 n
C60 N67 C66 0.0 1_555 -3_657 n
C60 N67 N70 113.181(26) 1_555 2_655 n
C60 N67 Cu73 121.716(22) 1_555 1_555 n
C60 N67 Cu74 121.716(22) 1_555 1_455 n
C60 N67 C62 0.0 -4_557 1_555 n
C60 N67 C62 116.56(4) -4_557 -4_557 n
C60 N67 C64 116.57(4) -4_557 2_655 n
C60 N67 C64 0.0 -4_557 -3_657 n
C60 N67 C66 0.0 -4_557 2_655 n
C60 N67 C66 116.57(4) -4_557 -3_657 n
C60 N67 N70 113.184(26) -4_557 2_655 n
C60 N67 Cu73 121.716(22) -4_557 1_555 n
C60 N67 Cu74 121.716(22) -4_557 1_455 n
C62 N67 C62 116.56(4) 1_555 -4_557 n
C62 N67 C64 116.57(4) 1_555 2_655 n
C62 N67 C64 0.0 1_555 -3_657 n
C62 N67 C66 0.0 1_555 2_655 n
C62 N67 C66 116.57(4) 1_555 -3_657 n
C62 N67 N70 113.184(26) 1_555 2_655 n
C62 N67 Cu73 121.716(22) 1_555 1_555 n
C62 N67 Cu74 121.716(22) 1_555 1_455 n
C62 N67 C64 0.0 -4_557 2_655 n
C62 N67 C64 116.57(4) -4_557 -3_657 n
C62 N67 C66 116.57(4) -4_557 2_655 n
C62 N67 C66 0.0 -4_557 -3_657 n
C62 N67 N70 113.181(26) -4_557 2_655 n
C62 N67 Cu73 121.716(22) -4_557 1_555 n
C62 N67 Cu74 121.716(22) -4_557 1_455 n
C64 N67 C64 116.58(4) 2_655 -3_657 n
C64 N67 C66 116.58(4) 2_655 2_655 n
C64 N67 C66 0.0 2_655 -3_657 n
C64 N67 N70 113.157(26) 2_655 2_655 n
C64 N67 Cu73 121.704(22) 2_655 1_555 n
C64 N67 Cu74 121.703(22) 2_655 1_455 n
C64 N67 C66 0.0 -3_657 2_655 n
C64 N67 C66 116.58(4) -3_657 -3_657 n
C64 N67 N70 113.160(26) -3_657 2_655 n
C64 N67 Cu73 121.704(22) -3_657 1_555 n
C64 N67 Cu74 121.703(22) -3_657 1_455 n
C66 N67 C66 116.58(4) 2_655 -3_657 n
C66 N67 N70 113.160(26) 2_655 2_655 n
C66 N67 Cu73 121.704(22) 2_655 1_555 n
C66 N67 Cu74 121.703(22) 2_655 1_455 n
C66 N67 N70 113.157(26) -3_657 2_655 n
C66 N67 Cu73 121.704(22) -3_657 1_555 n
C66 N67 Cu74 121.703(22) -3_657 1_455 n
N70 N67 Cu73 42.57(5) 2_655 1_555 n
N70 N67 Cu74 42.60(5) 2_655 1_455 n
Cu73 N67 Cu74 0.0 1_555 1_455 n
C60 H68 C62 0.0 1_555 -4_557 n
C60 H68 C64 0.0 1_555 2_655 n
C60 H68 C66 0.0 1_555 -3_657 n
C60 H68 H71 111.553(24) 1_555 2_655 n
C60 H68 H72 111.527(24) 1_555 -3_657 n
C62 H68 C64 0.0 -4_557 2_655 n
C62 H68 C66 0.0 -4_557 -3_657 n
C62 H68 H71 111.553(24) -4_557 2_655 n
C62 H68 H72 111.527(24) -4_557 -3_657 n
C64 H68 C66 0.0 2_655 -3_657 n
C64 H68 H71 111.529(24) 2_655 2_655 n
C64 H68 H72 111.502(24) 2_655 -3_657 n
C66 H68 H71 111.529(24) -3_657 2_655 n
C66 H68 H72 111.502(24) -3_657 -3_657 n
H71 H68 H72 0.0 2_655 -3_657 n
C60 H69 C62 0.0 -4_557 1_555 n
C60 H69 C64 0.0 -4_557 -3_657 n
C60 H69 C66 0.0 -4_557 2_655 n
C60 H69 H71 111.557(24) -4_557 -3_657 n
C60 H69 H72 111.557(24) -4_557 2_655 n
C62 H69 C64 0.0 1_555 -3_657 n
C62 H69 C66 0.0 1_555 2_655 n
C62 H69 H71 111.557(24) 1_555 -3_657 n
C62 H69 H72 111.557(24) 1_555 2_655 n
C64 H69 C66 0.0 -3_657 2_655 n
C64 H69 H71 111.524(24) -3_657 -3_657 n
C64 H69 H72 111.524(24) -3_657 2_655 n
C66 H69 H71 111.524(24) 2_655 -3_657 n
C66 H69 H72 111.524(24) 2_655 2_655 n
H71 H69 H72 0.0 -3_657 2_655 n
Cu1 N70 N6 137.43(5) 101_545 102_645 n
Cu1 N70 N7 137.43(5) 101_545 101_545 n
Cu1 N70 Cu26 0.0 101_545 101_546 n
Cu1 N70 C60 121.728(22) 101_545 2_655 n
Cu1 N70 C60 121.728(22) 101_545 -3_657 n
Cu1 N70 C62 121.728(22) 101_545 2_655 n
Cu1 N70 C62 121.728(22) 101_545 -3_657 n
Cu1 N70 C64 121.716(22) 101_545 1_555 n
Cu1 N70 C64 121.716(22) 101_545 -4_557 n
Cu1 N70 C66 121.716(22) 101_545 1_555 n
Cu1 N70 C66 121.716(22) 101_545 -4_557 n
Cu1 N70 N67 137.43(5) 101_545 2_655 n
Cu1 N70 Cu73 0.0 101_545 1_655 n
Cu1 N70 Cu74 0.0 101_545 1_555 n
N6 N70 N7 0.0 102_645 101_545 n
N6 N70 Cu26 137.39(5) 102_645 101_546 n
N6 N70 C60 66.819(26) 102_645 2_655 n
N6 N70 C60 66.818(26) 102_645 -3_657 n
N6 N70 C62 66.818(26) 102_645 2_655 n
N6 N70 C62 66.819(26) 102_645 -3_657 n
N6 N70 C64 66.811(26) 102_645 1_555 n
N6 N70 C64 66.810(26) 102_645 -4_557 n
N6 N70 C66 66.810(26) 102_645 1_555 n
N6 N70 C66 66.811(26) 102_645 -4_557 n
N6 N70 N67 0.0 102_645 2_655 n
N6 N70 Cu73 137.41(5) 102_645 1_655 n
N6 N70 Cu74 137.42(5) 102_645 1_555 n
N7 N70 Cu26 137.39(5) 101_545 101_546 n
N7 N70 C60 66.819(26) 101_545 2_655 n
N7 N70 C60 66.818(26) 101_545 -3_657 n
N7 N70 C62 66.818(26) 101_545 2_655 n
N7 N70 C62 66.819(26) 101_545 -3_657 n
N7 N70 C64 66.811(26) 101_545 1_555 n
N7 N70 C64 66.810(26) 101_545 -4_557 n
N7 N70 C66 66.810(26) 101_545 1_555 n
N7 N70 C66 66.811(26) 101_545 -4_557 n
N7 N70 N67 0.0 101_545 2_655 n
N7 N70 Cu73 137.41(5) 101_545 1_655 n
N7 N70 Cu74 137.42(5) 101_545 1_555 n
Cu26 N70 C60 121.728(22) 101_546 2_655 n
Cu26 N70 C60 121.728(22) 101_546 -3_657 n
Cu26 N70 C62 121.728(22) 101_546 2_655 n
Cu26 N70 C62 121.728(22) 101_546 -3_657 n
Cu26 N70 C64 121.715(22) 101_546 1_555 n
Cu26 N70 C64 121.715(22) 101_546 -4_557 n
Cu26 N70 C66 121.715(22) 101_546 1_555 n
Cu26 N70 C66 121.715(22) 101_546 -4_557 n
Cu26 N70 N67 137.39(5) 101_546 2_655 n
Cu26 N70 Cu73 0.0 101_546 1_655 n
Cu26 N70 Cu74 0.0 101_546 1_555 n
C60 N70 C60 116.53(4) 2_655 -3_657 n
C60 N70 C62 116.53(4) 2_655 2_655 n
C60 N70 C62 0.0 2_655 -3_657 n
C60 N70 C64 0.0 2_655 1_555 n
C60 N70 C64 116.54(4) 2_655 -4_557 n
C60 N70 C66 116.54(4) 2_655 1_555 n
C60 N70 C66 0.0 2_655 -4_557 n
C60 N70 N67 66.819(26) 2_655 2_655 n
C60 N70 Cu73 121.728(22) 2_655 1_655 n
C60 N70 Cu74 121.728(22) 2_655 1_555 n
C60 N70 C62 0.0 -3_657 2_655 n
C60 N70 C62 116.53(4) -3_657 -3_657 n
C60 N70 C64 116.54(4) -3_657 1_555 n
C60 N70 C64 0.0 -3_657 -4_557 n
C60 N70 C66 0.0 -3_657 1_555 n
C60 N70 C66 116.54(4) -3_657 -4_557 n
C60 N70 N67 66.818(26) -3_657 2_655 n
C60 N70 Cu73 121.728(22) -3_657 1_655 n
C60 N70 Cu74 121.728(22) -3_657 1_555 n
C62 N70 C62 116.53(4) 2_655 -3_657 n
C62 N70 C64 116.54(4) 2_655 1_555 n
C62 N70 C64 0.0 2_655 -4_557 n
C62 N70 C66 0.0 2_655 1_555 n
C62 N70 C66 116.54(4) 2_655 -4_557 n
C62 N70 N67 66.818(26) 2_655 2_655 n
C62 N70 Cu73 121.728(22) 2_655 1_655 n
C62 N70 Cu74 121.728(22) 2_655 1_555 n
C62 N70 C64 0.0 -3_657 1_555 n
C62 N70 C64 116.54(4) -3_657 -4_557 n
C62 N70 C66 116.54(4) -3_657 1_555 n
C62 N70 C66 0.0 -3_657 -4_557 n
C62 N70 N67 66.819(26) -3_657 2_655 n
C62 N70 Cu73 121.728(22) -3_657 1_655 n
C62 N70 Cu74 121.728(22) -3_657 1_555 n
C64 N70 C64 116.56(4) 1_555 -4_557 n
C64 N70 C66 116.56(4) 1_555 1_555 n
C64 N70 C66 0.0 1_555 -4_557 n
C64 N70 N67 66.811(26) 1_555 2_655 n
C64 N70 Cu73 121.716(22) 1_555 1_655 n
C64 N70 Cu74 121.716(22) 1_555 1_555 n
C64 N70 C66 0.0 -4_557 1_555 n
C64 N70 C66 116.56(4) -4_557 -4_557 n
C64 N70 N67 66.810(26) -4_557 2_655 n
C64 N70 Cu73 121.716(22) -4_557 1_655 n
C64 N70 Cu74 121.716(22) -4_557 1_555 n
C66 N70 C66 116.56(4) 1_555 -4_557 n
C66 N70 N67 66.810(26) 1_555 2_655 n
C66 N70 Cu73 121.716(22) 1_555 1_655 n
C66 N70 Cu74 121.716(22) 1_555 1_555 n
C66 N70 N67 66.811(26) -4_557 2_655 n
C66 N70 Cu73 121.716(22) -4_557 1_655 n
C66 N70 Cu74 121.716(22) -4_557 1_555 n
N67 N70 Cu73 137.41(5) 2_655 1_655 n
N67 N70 Cu74 137.42(5) 2_655 1_555 n
Cu73 N70 Cu74 0.0 1_655 1_555 n
C60 H71 C62 0.0 2_655 -3_657 n
C60 H71 C64 0.0 2_655 1_555 n
C60 H71 C66 0.0 2_655 -4_557 n
C60 H71 H68 68.429(24) 2_655 2_655 n
C60 H71 H69 68.403(24) 2_655 -3_657 n
C62 H71 C64 0.0 -3_657 1_555 n
C62 H71 C66 0.0 -3_657 -4_557 n
C62 H71 H68 68.429(24) -3_657 2_655 n
C62 H71 H69 68.403(24) -3_657 -3_657 n
C64 H71 C66 0.0 1_555 -4_557 n
C64 H71 H68 68.438(24) 1_555 2_655 n
C64 H71 H69 68.411(24) 1_555 -3_657 n
C66 H71 H68 68.438(24) -4_557 2_655 n
C66 H71 H69 68.411(24) -4_557 -3_657 n
H68 H71 H69 0.0 2_655 -3_657 n
C60 H72 C62 0.0 -3_657 2_655 n
C60 H72 C64 0.0 -3_657 -4_557 n
C60 H72 C66 0.0 -3_657 1_555 n
C60 H72 H68 68.427(24) -3_657 -3_657 n
C60 H72 H69 68.427(24) -3_657 2_655 n
C62 H72 C64 0.0 2_655 -4_557 n
C62 H72 C66 0.0 2_655 1_555 n
C62 H72 H68 68.427(24) 2_655 -3_657 n
C62 H72 H69 68.427(24) 2_655 2_655 n
C64 H72 C66 0.0 -4_557 1_555 n
C64 H72 H68 68.435(24) -4_557 -3_657 n
C64 H72 H69 68.435(24) -4_557 2_655 n
C66 H72 H68 68.435(24) 1_555 -3_657 n
C66 H72 H69 68.435(24) 1_555 2_655 n
H68 H72 H69 0.0 -3_657 2_655 n
Cu1 Cu73 F2 89.93750(10) 101_445 101_445 n
Cu1 Cu73 F2 89.93990(10) 101_445 -103_546 n
Cu1 Cu73 N3 131.12(5) 101_445 101_445 n
Cu1 Cu73 N3 131.11(5) 101_445 102_545 n
Cu1 Cu73 N4 131.11(5) 101_445 101_445 n
Cu1 Cu73 N4 131.12(5) 101_445 102_545 n
Cu1 Cu73 F5 89.93990(10) 101_445 101_445 n
Cu1 Cu73 F5 89.93990(10) 101_445 -103_436 n
Cu1 Cu73 N6 47.38(5) 101_445 101_445 n
Cu1 Cu73 N6 47.46(5) 101_445 102_545 n
Cu1 Cu73 N7 47.46(5) 101_445 101_445 n
Cu1 Cu73 N7 47.38(5) 101_445 102_545 n
Cu1 Cu73 F15 89.8735 101_445 101_446 n
Cu1 Cu73 F15 89.93990(10) 101_445 -103_546 n
Cu1 Cu73 Cu26 180.0 101_445 101_446 n
Cu1 Cu73 N67 47.38(5) 101_445 1_555 n
Cu1 Cu73 N67 47.46(5) 101_445 2_555 n
Cu1 Cu73 N70 47.41(5) 101_445 1_455 n
Cu1 Cu73 N70 47.42(5) 101_445 2_655 n
Cu1 Cu73 Cu74 65.871(34) 101_445 1_455 n
F2 Cu73 F2 180.0 101_445 -103_546 n
F2 Cu73 N3 90.04630(10) 101_445 101_445 n
F2 Cu73 N3 90.04630(10) 101_445 102_545 n
F2 Cu73 N4 90.04630(10) 101_445 101_445 n
F2 Cu73 N4 90.04630(10) 101_445 102_545 n
F2 Cu73 F5 180.0 101_445 101_445 n
F2 Cu73 F5 0.0 101_445 -103_436 n
F2 Cu73 N6 89.95230(10) 101_445 101_445 n
F2 Cu73 N6 89.95230(10) 101_445 102_545 n
F2 Cu73 N7 89.95230(10) 101_445 101_445 n
F2 Cu73 N7 89.95230(10) 101_445 102_545 n
F2 Cu73 F15 180.0 101_445 101_446 n
F2 Cu73 F15 0.0 101_445 -103_546 n
F2 Cu73 Cu26 90.07850(10) 101_445 101_446 n
F2 Cu73 N67 89.95230(10) 101_445 1_555 n
F2 Cu73 N67 89.95230(10) 101_445 2_555 n
F2 Cu73 N70 89.95230(10) 101_445 1_455 n
F2 Cu73 N70 89.95230(10) 101_445 2_655 n
F2 Cu73 Cu74 89.97440(10) 101_445 1_455 n
F2 Cu73 N3 90.04630(10) -103_437 101_445 n
F2 Cu73 N3 90.04630(10) -103_437 102_545 n
F2 Cu73 N4 90.04630(10) -103_437 101_445 n
F2 Cu73 N4 90.04630(10) -103_437 102_545 n
F2 Cu73 F5 0.0 -103_436 101_445 n
F2 Cu73 F5 180.0 -103_436 -103_436 n
F2 Cu73 N6 89.95230(10) -103_436 101_445 n
F2 Cu73 N6 89.95230(10) -103_436 102_545 n
F2 Cu73 N7 89.95230(10) -103_547 101_445 n
F2 Cu73 N7 89.95230(10) -103_547 102_545 n
F2 Cu73 F15 0.0 -103_547 101_446 n
F2 Cu73 F15 180.0 -103_547 -103_546 n
F2 Cu73 Cu26 90.08080(10) -103_547 101_446 n
F2 Cu73 N67 89.95230(10) -103_547 1_555 n
F2 Cu73 N67 89.95230(10) -103_547 2_555 n
F2 Cu73 N70 89.95230(10) -103_547 1_455 n
F2 Cu73 N70 89.95230(10) -103_547 2_655 n
F2 Cu73 Cu74 89.97540(10) -103_547 1_455 n
N3 Cu73 N3 97.78(9) 101_445 102_545 n
N3 Cu73 N4 97.78(9) 101_445 101_445 n
N3 Cu73 N4 0.0 101_445 102_545 n
N3 Cu73 F5 90.04630(10) 101_445 101_445 n
N3 Cu73 F5 90.04630(10) 101_445 -103_436 n
N3 Cu73 N6 178.52550(30) 101_445 101_445 n
N3 Cu73 N6 83.70(9) 101_445 102_545 n
N3 Cu73 N7 83.70(9) 101_445 101_445 n
N3 Cu73 N7 178.52550(30) 101_445 102_545 n
N3 Cu73 F15 90.04630(10) 101_445 101_446 n
N3 Cu73 F15 90.04630(10) 101_445 -103_546 n
N3 Cu73 Cu26 48.90(5) 101_445 101_446 n
N3 Cu73 N67 178.52550(30) 101_445 1_555 n
N3 Cu73 N67 83.70(9) 101_445 2_555 n
N3 Cu73 N70 83.71(9) 101_445 1_455 n
N3 Cu73 N70 178.51711(30) 101_445 2_655 n
N3 Cu73 Cu74 163.031(11) 101_445 1_455 n
N3 Cu73 N4 0.0 102_545 101_445 n
N3 Cu73 N4 97.78(9) 102_545 102_545 n
N3 Cu73 F5 90.04630(10) 102_545 101_445 n
N3 Cu73 F5 90.04630(10) 102_545 -103_436 n
N3 Cu73 N6 83.70(9) 102_545 101_445 n
N3 Cu73 N6 178.52589(30) 102_545 102_545 n
N3 Cu73 N7 178.52589(30) 102_545 101_445 n
N3 Cu73 N7 83.70(9) 102_545 102_545 n
N3 Cu73 F15 90.04630(10) 102_545 101_446 n
N3 Cu73 F15 90.04630(10) 102_545 -103_546 n
N3 Cu73 Cu26 48.89(5) 102_545 101_446 n
N3 Cu73 N67 83.70(9) 102_545 1_555 n
N3 Cu73 N67 178.52589(30) 102_545 2_555 n
N3 Cu73 N70 178.51691(30) 102_545 1_455 n
N3 Cu73 N70 83.71(9) 102_545 2_655 n
N3 Cu73 Cu74 65.24(8) 102_545 1_455 n
N4 Cu73 N4 97.78(9) 101_445 102_545 n
N4 Cu73 F5 90.04630(10) 101_445 101_445 n
N4 Cu73 F5 90.04630(10) 101_445 -103_436 n
N4 Cu73 N6 83.70(9) 101_445 101_445 n
N4 Cu73 N6 178.52589(30) 101_445 102_545 n
N4 Cu73 N7 178.52589(30) 101_445 101_445 n
N4 Cu73 N7 83.70(9) 101_445 102_545 n
N4 Cu73 F15 90.04630(10) 101_445 101_446 n
N4 Cu73 F15 90.04630(10) 101_445 -103_546 n
N4 Cu73 Cu26 48.89(5) 101_445 101_446 n
N4 Cu73 N67 83.70(9) 101_445 1_555 n
N4 Cu73 N67 178.52589(30) 101_445 2_555 n
N4 Cu73 N70 178.51691(30) 101_445 1_455 n
N4 Cu73 N70 83.71(9) 101_445 2_655 n
N4 Cu73 Cu74 65.24(8) 101_445 1_455 n
N4 Cu73 F5 90.04630(10) 102_545 101_445 n
N4 Cu73 F5 90.04630(10) 102_545 -103_436 n
N4 Cu73 N6 178.52550(30) 102_545 101_445 n
N4 Cu73 N6 83.70(9) 102_545 102_545 n
N4 Cu73 N7 83.70(9) 102_545 101_445 n
N4 Cu73 N7 178.52550(30) 102_545 102_545 n
N4 Cu73 F15 90.04630(10) 102_545 101_446 n
N4 Cu73 F15 90.04630(10) 102_545 -103_546 n
N4 Cu73 Cu26 48.90(5) 102_545 101_446 n
N4 Cu73 N67 178.52550(30) 102_545 1_555 n
N4 Cu73 N67 83.70(9) 102_545 2_555 n
N4 Cu73 N70 83.71(9) 102_545 1_455 n
N4 Cu73 N70 178.51711(30) 102_545 2_655 n
N4 Cu73 Cu74 163.031(11) 102_545 1_455 n
F5 Cu73 F5 180.0 101_445 -103_436 n
F5 Cu73 N6 89.95230(10) 101_445 101_445 n
F5 Cu73 N6 89.95230(10) 101_445 102_545 n
F5 Cu73 N7 89.95230(10) 101_445 101_445 n
F5 Cu73 N7 89.95230(10) 101_445 102_545 n
F5 Cu73 F15 0.0 101_445 101_446 n
F5 Cu73 F15 180.0 101_445 -103_546 n
F5 Cu73 Cu26 90.08080(10) 101_445 101_446 n
F5 Cu73 N67 89.95230(10) 101_445 1_555 n
F5 Cu73 N67 89.95230(10) 101_445 2_555 n
F5 Cu73 N70 89.95230(10) 101_445 1_455 n
F5 Cu73 N70 89.95230(10) 101_445 2_655 n
F5 Cu73 Cu74 89.97540(10) 101_445 1_455 n
F5 Cu73 N6 89.95230(10) -103_436 101_445 n
F5 Cu73 N6 89.95230(10) -103_436 102_545 n
F5 Cu73 N7 89.95230(10) -103_547 101_445 n
F5 Cu73 N7 89.95230(10) -103_547 102_545 n
F5 Cu73 F15 180.0 -103_547 101_446 n
F5 Cu73 F15 0.0 -103_547 -103_546 n
F5 Cu73 Cu26 90.08080(10) -103_547 101_446 n
F5 Cu73 N67 89.95230(10) -103_547 1_555 n
F5 Cu73 N67 89.95230(10) -103_547 2_555 n
F5 Cu73 N70 89.95230(10) -103_547 1_455 n
F5 Cu73 N70 89.95230(10) -103_547 2_655 n
F5 Cu73 Cu74 89.97540(10) -103_547 1_455 n
N6 Cu73 N6 94.83(9) 101_445 102_545 n
N6 Cu73 N7 94.83(9) 101_445 101_445 n
N6 Cu73 N7 0.0 101_445 102_545 n
N6 Cu73 F15 89.95230(10) 101_445 101_446 n
N6 Cu73 F15 89.95230(10) 101_445 -103_546 n
N6 Cu73 Cu26 132.55(5) 101_445 101_446 n
N6 Cu73 N67 0.0 101_445 1_555 n
N6 Cu73 N67 94.83(9) 101_445 2_555 n
N6 Cu73 N70 94.82(9) 101_445 1_455 n
N6 Cu73 N70 0.0 101_445 2_655 n
N6 Cu73 Cu74 18.422(11) 101_445 1_455 n
N6 Cu73 N7 0.0 102_545 101_445 n
N6 Cu73 N7 94.83(9) 102_545 102_545 n
N6 Cu73 F15 89.95230(10) 102_545 101_446 n
N6 Cu73 F15 89.95230(10) 102_545 -103_546 n
N6 Cu73 Cu26 132.63(5) 102_545 101_446 n
N6 Cu73 N67 94.83(9) 102_545 1_555 n
N6 Cu73 N67 0.0 102_545 2_555 n
N6 Cu73 N70 0.0 102_545 1_455 n
N6 Cu73 N70 94.82(9) 102_545 2_655 n
N6 Cu73 Cu74 113.30(8) 102_545 1_455 n
N7 Cu73 N7 94.83(9) 101_445 102_545 n
N7 Cu73 F15 89.95230(10) 101_445 101_446 n
N7 Cu73 F15 89.95230(10) 101_445 -103_546 n
N7 Cu73 Cu26 132.63(5) 101_445 101_446 n
N7 Cu73 N67 94.83(9) 101_445 1_555 n
N7 Cu73 N67 0.0 101_445 2_555 n
N7 Cu73 N70 0.0 101_445 1_455 n
N7 Cu73 N70 94.82(9) 101_445 2_655 n
N7 Cu73 Cu74 113.30(8) 101_445 1_455 n
N7 Cu73 F15 89.95230(10) 102_545 101_446 n
N7 Cu73 F15 89.95230(10) 102_545 -103_546 n
N7 Cu73 Cu26 132.55(5) 102_545 101_446 n
N7 Cu73 N67 0.0 102_545 1_555 n
N7 Cu73 N67 94.83(9) 102_545 2_555 n
N7 Cu73 N70 94.82(9) 102_545 1_455 n
N7 Cu73 N70 0.0 102_545 2_655 n
N7 Cu73 Cu74 18.422(11) 102_545 1_455 n
F15 Cu73 F15 180.0 101_446 -103_546 n
F15 Cu73 Cu26 90.01440(10) 101_446 101_446 n
F15 Cu73 N67 89.95230(10) 101_446 1_555 n
F15 Cu73 N67 89.95230(10) 101_446 2_555 n
F15 Cu73 N70 89.95230(10) 101_446 1_455 n
F15 Cu73 N70 89.95230(10) 101_446 2_655 n
F15 Cu73 Cu74 89.94830(10) 101_446 1_455 n
F15 Cu73 Cu26 90.08080(10) -103_546 101_446 n
F15 Cu73 N67 89.95230(10) -103_546 1_555 n
F15 Cu73 N67 89.95230(10) -103_546 2_555 n
F15 Cu73 N70 89.95230(10) -103_546 1_455 n
F15 Cu73 N70 89.95230(10) -103_546 2_655 n
F15 Cu73 Cu74 89.97540(10) -103_546 1_455 n
Cu26 Cu73 N67 132.55(5) 101_446 1_555 n
Cu26 Cu73 N67 132.63(5) 101_446 2_555 n
Cu26 Cu73 N70 132.60(5) 101_446 1_455 n
Cu26 Cu73 N70 132.61(5) 101_446 2_655 n
Cu26 Cu73 Cu74 114.129(34) 101_446 1_455 n
N67 Cu73 N67 94.83(9) 1_555 2_555 n
N67 Cu73 N70 94.82(9) 1_555 1_455 n
N67 Cu73 N70 0.0 1_555 2_655 n
N67 Cu73 Cu74 18.422(11) 1_555 1_455 n
N67 Cu73 N70 0.0 2_555 1_455 n
N67 Cu73 N70 94.82(9) 2_555 2_655 n
N67 Cu73 Cu74 113.30(8) 2_555 1_455 n
N70 Cu73 N70 94.81(9) 1_455 2_655 n
N70 Cu73 Cu74 113.28(8) 1_455 1_455 n
N70 Cu73 Cu74 18.480(11) 2_655 1_455 n
Cu1 Cu74 F2 89.9965 101_545 101_545 n
Cu1 Cu74 F2 89.9976 101_545 -103_646 n
Cu1 Cu74 N3 41.11(5) 101_545 101_545 n
Cu1 Cu74 N3 138.86(5) 101_545 102_645 n
Cu1 Cu74 N4 138.86(5) 101_545 101_545 n
Cu1 Cu74 N4 41.11(5) 101_545 102_645 n
Cu1 Cu74 F5 89.9976 101_545 101_545 n
Cu1 Cu74 F5 89.9976 101_545 -103_536 n
Cu1 Cu74 N6 137.42(5) 101_545 101_545 n
Cu1 Cu74 N6 42.56(5) 101_545 102_645 n
Cu1 Cu74 N7 42.56(5) 101_545 101_545 n
Cu1 Cu74 N7 137.42(5) 101_545 102_645 n
Cu1 Cu74 F15 89.9678 101_545 101_546 n
Cu1 Cu74 F15 89.9976 101_545 -103_646 n
Cu1 Cu74 Cu26 41.86(5) 101_545 101_546 n
Cu1 Cu74 N67 137.42(5) 101_545 1_655 n
Cu1 Cu74 N67 42.56(5) 101_545 2_655 n
Cu1 Cu74 N70 42.59(5) 101_545 1_555 n
Cu1 Cu74 N70 137.21(5) 101_545 2_755 n
Cu1 Cu74 Cu73 24.129(34) 101_545 1_655 n
F2 Cu74 F2 180.0 101_545 -103_646 n
F2 Cu74 N3 90.03260(10) 101_545 101_545 n
F2 Cu74 N3 90.05240(10) 101_545 102_645 n
F2 Cu74 N4 90.05240(10) 101_545 101_545 n
F2 Cu74 N4 90.03260(10) 101_545 102_645 n
F2 Cu74 F5 180.0 101_545 101_545 n
F2 Cu74 F5 0.0 101_545 -103_536 n
F2 Cu74 N6 89.96600(10) 101_545 101_545 n
F2 Cu74 N6 89.94660(10) 101_545 102_645 n
F2 Cu74 N7 89.94660(10) 101_545 101_545 n
F2 Cu74 N7 89.96600(10) 101_545 102_645 n
F2 Cu74 F15 180.0 101_545 101_546 n
F2 Cu74 F15 0.0 101_545 -103_646 n
F2 Cu74 Cu26 90.04050(10) 101_545 101_546 n
F2 Cu74 N67 89.96600(10) 101_545 1_655 n
F2 Cu74 N67 89.94660(10) 101_545 2_655 n
F2 Cu74 N70 89.94660(10) 101_545 1_555 n
F2 Cu74 N70 89.96590(10) 101_545 2_755 n
F2 Cu74 Cu73 90.02320(10) 101_545 1_655 n
F2 Cu74 N3 90.03260(10) -103_537 101_545 n
F2 Cu74 N3 90.05240(10) -103_537 102_645 n
F2 Cu74 N4 90.05240(10) -103_537 101_545 n
F2 Cu74 N4 90.03260(10) -103_537 102_645 n
F2 Cu74 F5 0.0 -103_536 101_545 n
F2 Cu74 F5 180.0 -103_536 -103_536 n
F2 Cu74 N6 89.96600(10) -103_536 101_545 n
F2 Cu74 N6 89.94660(10) -103_536 102_645 n
F2 Cu74 N7 89.94660(10) -103_647 101_545 n
F2 Cu74 N7 89.96600(10) -103_647 102_645 n
F2 Cu74 F15 0.0 -103_647 101_546 n
F2 Cu74 F15 180.0 -103_647 -103_646 n
F2 Cu74 Cu26 90.04130(10) -103_647 101_546 n
F2 Cu74 N67 89.96600(10) -103_647 1_655 n
F2 Cu74 N67 89.94660(10) -103_647 2_655 n
F2 Cu74 N70 89.94660(10) -103_647 1_555 n
F2 Cu74 N70 89.96590(10) -103_647 2_755 n
F2 Cu74 Cu73 90.02420(10) -103_647 1_655 n
N3 Cu74 N3 97.77(9) 101_545 102_645 n
N3 Cu74 N4 97.77(9) 101_545 101_545 n
N3 Cu74 N4 0.0 101_545 102_645 n
N3 Cu74 F5 90.03260(10) 101_545 101_545 n
N3 Cu74 F5 90.03260(10) 101_545 -103_536 n
N3 Cu74 N6 178.51711(30) 101_545 101_545 n
N3 Cu74 N6 83.68(9) 101_545 102_645 n
N3 Cu74 N7 83.68(9) 101_545 101_545 n
N3 Cu74 N7 178.51711(30) 101_545 102_645 n
N3 Cu74 F15 90.03260(10) 101_545 101_546 n
N3 Cu74 F15 90.03260(10) 101_545 -103_646 n
N3 Cu74 Cu26 0.8765(4) 101_545 101_546 n
N3 Cu74 N67 178.51711(30) 101_545 1_655 n
N3 Cu74 N67 83.68(9) 101_545 2_655 n
N3 Cu74 N70 83.69(9) 101_545 1_555 n
N3 Cu74 N70 178.50591(30) 101_545 2_755 n
N3 Cu74 Cu73 16.986(11) 101_545 1_655 n
N3 Cu74 N4 0.0 102_645 101_545 n
N3 Cu74 N4 97.77(9) 102_645 102_645 n
N3 Cu74 F5 90.05240(10) 102_645 101_545 n
N3 Cu74 F5 90.05240(10) 102_645 -103_536 n
N3 Cu74 N6 83.71(9) 102_645 101_545 n
N3 Cu74 N6 178.55150(30) 102_645 102_645 n
N3 Cu74 N7 178.55150(30) 102_645 101_545 n
N3 Cu74 N7 83.71(9) 102_645 102_645 n
N3 Cu74 F15 90.05240(10) 102_645 101_546 n
N3 Cu74 F15 90.05240(10) 102_645 -103_646 n
N3 Cu74 Cu26 97.01(9) 102_645 101_546 n
N3 Cu74 N67 83.71(9) 102_645 1_655 n
N3 Cu74 N67 178.55150(30) 102_645 2_655 n
N3 Cu74 N70 178.54280(30) 102_645 1_555 n
N3 Cu74 N70 83.72(9) 102_645 2_755 n
N3 Cu74 Cu73 114.73(8) 102_645 1_655 n
N4 Cu74 N4 97.77(9) 101_545 102_645 n
N4 Cu74 F5 90.05240(10) 101_545 101_545 n
N4 Cu74 F5 90.05240(10) 101_545 -103_536 n
N4 Cu74 N6 83.71(9) 101_545 101_545 n
N4 Cu74 N6 178.55150(30) 101_545 102_645 n
N4 Cu74 N7 178.55150(30) 101_545 101_545 n
N4 Cu74 N7 83.71(9) 101_545 102_645 n
N4 Cu74 F15 90.05240(10) 101_545 101_546 n
N4 Cu74 F15 90.05240(10) 101_545 -103_646 n
N4 Cu74 Cu26 97.01(9) 101_545 101_546 n
N4 Cu74 N67 83.71(9) 101_545 1_655 n
N4 Cu74 N67 178.55150(30) 101_545 2_655 n
N4 Cu74 N70 178.54280(30) 101_545 1_555 n
N4 Cu74 N70 83.72(9) 101_545 2_755 n
N4 Cu74 Cu73 114.73(8) 101_545 1_655 n
N4 Cu74 F5 90.03260(10) 102_645 101_545 n
N4 Cu74 F5 90.03260(10) 102_645 -103_536 n
N4 Cu74 N6 178.51711(30) 102_645 101_545 n
N4 Cu74 N6 83.68(9) 102_645 102_645 n
N4 Cu74 N7 83.68(9) 102_645 101_545 n
N4 Cu74 N7 178.51711(30) 102_645 102_645 n
N4 Cu74 F15 90.03260(10) 102_645 101_546 n
N4 Cu74 F15 90.03260(10) 102_645 -103_646 n
N4 Cu74 Cu26 0.8765(4) 102_645 101_546 n
N4 Cu74 N67 178.51711(30) 102_645 1_655 n
N4 Cu74 N67 83.68(9) 102_645 2_655 n
N4 Cu74 N70 83.69(9) 102_645 1_555 n
N4 Cu74 N70 178.50591(30) 102_645 2_755 n
N4 Cu74 Cu73 16.986(11) 102_645 1_655 n
F5 Cu74 F5 180.0 101_545 -103_536 n
F5 Cu74 N6 89.96600(10) 101_545 101_545 n
F5 Cu74 N6 89.94660(10) 101_545 102_645 n
F5 Cu74 N7 89.94660(10) 101_545 101_545 n
F5 Cu74 N7 89.96600(10) 101_545 102_645 n
F5 Cu74 F15 0.0 101_545 101_546 n
F5 Cu74 F15 180.0 101_545 -103_646 n
F5 Cu74 Cu26 90.04130(10) 101_545 101_546 n
F5 Cu74 N67 89.96600(10) 101_545 1_655 n
F5 Cu74 N67 89.94660(10) 101_545 2_655 n
F5 Cu74 N70 89.94660(10) 101_545 1_555 n
F5 Cu74 N70 89.96590(10) 101_545 2_755 n
F5 Cu74 Cu73 90.02420(10) 101_545 1_655 n
F5 Cu74 N6 89.96600(10) -103_536 101_545 n
F5 Cu74 N6 89.94660(10) -103_536 102_645 n
F5 Cu74 N7 89.94660(10) -103_647 101_545 n
F5 Cu74 N7 89.96600(10) -103_647 102_645 n
F5 Cu74 F15 180.0 -103_647 101_546 n
F5 Cu74 F15 0.0 -103_647 -103_646 n
F5 Cu74 Cu26 90.04130(10) -103_647 101_546 n
F5 Cu74 N67 89.96600(10) -103_647 1_655 n
F5 Cu74 N67 89.94660(10) -103_647 2_655 n
F5 Cu74 N70 89.94660(10) -103_647 1_555 n
F5 Cu74 N70 89.96590(10) -103_647 2_755 n
F5 Cu74 Cu73 90.02420(10) -103_647 1_655 n
N6 Cu74 N6 94.84(9) 101_545 102_645 n
N6 Cu74 N7 94.84(9) 101_545 101_545 n
N6 Cu74 N7 0.0 101_545 102_645 n
N6 Cu74 F15 89.96590(10) 101_545 101_546 n
N6 Cu74 F15 89.96600(10) 101_545 -103_646 n
N6 Cu74 Cu26 180.0 101_545 101_546 n
N6 Cu74 N67 0.0 101_545 1_655 n
N6 Cu74 N67 94.84(9) 101_545 2_655 n
N6 Cu74 N70 94.83(9) 101_545 1_555 n
N6 Cu74 N70 0.0 101_545 2_755 n
N6 Cu74 Cu73 161.559(11) 101_545 1_655 n
N6 Cu74 N7 0.0 102_645 101_545 n
N6 Cu74 N7 94.84(9) 102_645 102_645 n
N6 Cu74 F15 89.94660(10) 102_645 101_546 n
N6 Cu74 F15 89.94660(10) 102_645 -103_646 n
N6 Cu74 Cu26 84.42(9) 102_645 101_546 n
N6 Cu74 N67 94.84(9) 102_645 1_655 n
N6 Cu74 N67 0.0 102_645 2_655 n
N6 Cu74 N70 0.0 102_645 1_555 n
N6 Cu74 N70 94.83(9) 102_645 2_755 n
N6 Cu74 Cu73 66.70(8) 102_645 1_655 n
N7 Cu74 N7 94.84(9) 101_545 102_645 n
N7 Cu74 F15 89.94660(10) 101_545 101_546 n
N7 Cu74 F15 89.94660(10) 101_545 -103_646 n
N7 Cu74 Cu26 84.42(9) 101_545 101_546 n
N7 Cu74 N67 94.84(9) 101_545 1_655 n
N7 Cu74 N67 0.0 101_545 2_655 n
N7 Cu74 N70 0.0 101_545 1_555 n
N7 Cu74 N70 94.83(9) 101_545 2_755 n
N7 Cu74 Cu73 66.70(8) 101_545 1_655 n
N7 Cu74 F15 89.96590(10) 102_645 101_546 n
N7 Cu74 F15 89.96600(10) 102_645 -103_646 n
N7 Cu74 Cu26 180.0 102_645 101_546 n
N7 Cu74 N67 0.0 102_645 1_655 n
N7 Cu74 N67 94.84(9) 102_645 2_655 n
N7 Cu74 N70 94.83(9) 102_645 1_555 n
N7 Cu74 N70 0.0 102_645 2_755 n
N7 Cu74 Cu73 161.559(11) 102_645 1_655 n
F15 Cu74 F15 180.0 101_546 -103_646 n
F15 Cu74 Cu26 90.01910(10) 101_546 101_546 n
F15 Cu74 N67 89.96590(10) 101_546 1_655 n
F15 Cu74 N67 89.94660(10) 101_546 2_655 n
F15 Cu74 N70 89.94660(10) 101_546 1_555 n
F15 Cu74 N70 89.96590(10) 101_546 2_755 n
F15 Cu74 Cu73 89.99700(10) 101_546 1_655 n
F15 Cu74 Cu26 90.04130(10) -103_646 101_546 n
F15 Cu74 N67 89.96600(10) -103_646 1_655 n
F15 Cu74 N67 89.94660(10) -103_646 2_655 n
F15 Cu74 N70 89.94660(10) -103_646 1_555 n
F15 Cu74 N70 89.96590(10) -103_646 2_755 n
F15 Cu74 Cu73 90.02420(10) -103_646 1_655 n
Cu26 Cu74 N67 180.0 101_546 1_655 n
Cu26 Cu74 N67 84.42(9) 101_546 2_655 n
Cu26 Cu74 N70 84.44(9) 101_546 1_555 n
Cu26 Cu74 N70 176.6069(21) 101_546 2_755 n
Cu26 Cu74 Cu73 17.727(11) 101_546 1_655 n
N67 Cu74 N67 94.84(9) 1_655 2_655 n
N67 Cu74 N70 94.83(9) 1_655 1_555 n
N67 Cu74 N70 0.0 1_655 2_755 n
N67 Cu74 Cu73 161.559(11) 1_655 1_655 n
N67 Cu74 N70 0.0 2_655 1_555 n
N67 Cu74 N70 94.83(9) 2_655 2_755 n
N67 Cu74 Cu73 66.70(8) 2_655 1_655 n
N70 Cu74 N70 94.82(9) 1_555 2_755 n
N70 Cu74 Cu73 66.71(8) 1_555 1_655 n
N70 Cu74 Cu73 161.164(11) 2_755 1_655 n

loop_
_geom_bond_atom_site_label_1
_geom_bond_atom_site_label_2
_geom_bond_distance
_geom_bond_site_symmetry_2
_geom_bond_publ_flag
Cu1 F2 2.0040(4) 1_555 n
Cu1 F2 2.0040(4) -3_656 n
Cu1 N3 2.0137(16) 1_555 n
Cu1 N3 2.0137(16) 2_655 n
Cu1 N4 2.0137(16) 1_555 n
Cu1 N4 2.0137(16) 2_655 n
Cu1 F5 2.0040(4) 1_555 n
Cu1 F5 2.0040(4) -3_656 n
Cu1 N6 2.0168(16) 1_555 n
Cu1 N6 2.0168(16) 2_655 n
Cu1 N7 2.0168(16) 1_555 n
Cu1 N7 2.0168(16) 2_655 n
Cu1 F15 2.0040(4) 1_556 n
Cu1 F15 2.0040(4) -3_655 n
Cu1 Cu26 0.00041 1_556 n
Cu1 N67 2.0168(16) 101_555 n
Cu1 N67 2.0168(16) 102_555 n
Cu1 N70 2.0164(16) 101_455 n
Cu1 N70 2.0164(16) 102_655 n
Cu1 Cu73 0.00021 101_555 n
Cu1 Cu74 0.00046 101_455 n
F2 Cu1 2.0040(4) 1_555 n
F2 Ti8 1.8539(4) 1_555 n
F2 H18 2.1962(18) 1_555 n
F2 H18 2.1962(18) 2_655 n
F2 H20 2.1962(18) -3_656 n
F2 H20 2.1962(18) -4_556 n
F2 H22 2.1964(18) 1_555 n
F2 H22 2.1964(18) 2_655 n
F2 H24 2.1964(18) -3_656 n
F2 H24 2.1964(18) -4_556 n
F2 Cu26 2.0040(4) 1_556 n
F2 H68 2.2521(18) 101_555 n
F2 H68 2.2521(18) 102_555 n
F2 H69 2.2521(18) -103_446 n
F2 H69 2.2521(18) -104_446 n
F2 H71 2.2517(18) 101_455 n
F2 H71 2.2517(18) 102_655 n
F2 H72 2.2517(18) -103_546 n
F2 H72 2.2517(18) -104_346 n
F2 Cu73 2.0040(4) 101_555 n
F2 Cu74 2.0040(4) 101_455 n
N3 Cu1 2.0137(16) 1_555 n
N3 C9 1.32854(35) 1_555 n
N3 C9 1.32854(35) -4_556 n
N3 C10 1.32854(35) 1_555 n
N3 C10 1.32854(35) -4_556 n
N3 C11 1.32854(35) 2_655 n
N3 C11 1.32854(35) -3_656 n
N3 C12 1.32854(35) 2_655 n
N3 C12 1.32854(35) -3_656 n
N3 H18 1.9772(4) 1_555 n
N3 H18 1.9772(4) -4_556 n
N3 H20 1.9772(4) 1_555 n
N3 H20 1.9772(4) -4_556 n
N3 H22 1.9772(4) 2_655 n
N3 H22 1.9772(4) -3_656 n
N3 H24 1.9772(4) 2_655 n
N3 H24 1.9772(4) -3_656 n
N3 Cu26 2.0134(16) 1_556 n
N3 Cu73 2.0136(16) 101_555 n
N3 Cu74 2.0140(16) 101_455 n
N4 Cu1 2.0137(16) 1_555 n
N4 C9 1.32854(35) 2_655 n
N4 C9 1.32854(35) -3_656 n
N4 C10 1.32854(35) 2_655 n
N4 C10 1.32854(35) -3_656 n
N4 C11 1.32854(35) 1_555 n
N4 C11 1.32854(35) -4_556 n
N4 C12 1.32854(35) 1_555 n
N4 C12 1.32854(35) -4_556 n
N4 H18 1.9772(4) 2_655 n
N4 H18 1.9772(4) -3_656 n
N4 H20 1.9772(4) 2_655 n
N4 H20 1.9772(4) -3_656 n
N4 H22 1.9772(4) 1_555 n
N4 H22 1.9772(4) -4_556 n
N4 H24 1.9772(4) 1_555 n
N4 H24 1.9772(4) -4_556 n
N4 Cu26 2.0134(16) 1_556 n
N4 Cu73 2.0136(16) 101_555 n
N4 Cu74 2.0133(16) 101_455 n
F5 Cu1 2.0040(4) 1_555 n
F5 Ti8 1.8539(4) 1_556 n
F5 H18 2.1962(18) -3_656 n
F5 H18 2.1962(18) -4_556 n
F5 H20 2.1962(18) 1_555 n
F5 H20 2.1962(18) 2_655 n
F5 H22 2.1964(18) -3_656 n
F5 H22 2.1964(18) -4_556 n
F5 H24 2.1964(18) 1_555 n
F5 H24 2.1964(18) 2_655 n
F5 Cu26 2.0040(4) 1_556 n
F5 H68 2.2521(18) -103_446 n
F5 H68 2.2521(18) -104_446 n
F5 H69 2.2521(18) 101_555 n
F5 H69 2.2521(18) 102_555 n
F5 H71 2.2517(18) -103_546 n
F5 H71 2.2517(18) -104_346 n
F5 H72 2.2517(18) 101_455 n
F5 H72 2.2517(18) 102_655 n
F5 Cu73 2.0040(4) 101_555 n
F5 Cu74 2.0040(4) 101_455 n
N6 Cu1 2.0168(16) 1_555 n
N6 Cu26 2.0171(16) 1_556 n
N6 C60 1.3504(4) 101_555 n
N6 C60 1.3504(4) -104_446 n
N6 C62 1.3504(4) 101_555 n
N6 C62 1.3504(4) -104_446 n
N6 C64 1.3502(4) 102_655 n
N6 C64 1.3502(4) -103_546 n
N6 C66 1.3502(4) 102_655 n
N6 C66 1.3502(4) -103_546 n
N6 H68 1.9876(4) 101_555 n
N6 H68 1.9876(4) -104_446 n
N6 H69 1.9876(4) 101_555 n
N6 H69 1.9876(4) -104_446 n
N6 N70 0.00046 102_655 n
N6 H71 1.9876(4) 102_655 n
N6 H71 1.9876(4) -103_546 n
N6 H72 1.9876(4) 102_655 n
N6 H72 1.9876(4) -103_546 n
N6 Cu73 2.0169(16) 101_555 n
N6 Cu74 2.0164(16) 101_455 n
N7 Cu1 2.0168(16) 1_555 n
N7 Cu26 2.0171(16) 1_556 n
N7 C60 1.3504(4) 102_555 n
N7 C60 1.3504(4) -103_446 n
N7 C62 1.3504(4) 102_555 n
N7 C62 1.3504(4) -103_446 n
N7 C64 1.3502(4) 101_455 n
N7 C64 1.3502(4) -104_346 n
N7 C66 1.3502(4) 101_455 n
N7 C66 1.3502(4) -104_346 n
N7 H68 1.9876(4) 102_555 n
N7 H68 1.9876(4) -103_446 n
N7 H69 1.9876(4) 102_555 n
N7 H69 1.9876(4) -103_446 n
N7 N70 0.00046 101_455 n
N7 H71 1.9876(4) 101_455 n
N7 H71 1.9876(4) -104_346 n
N7 H72 1.9876(4) 101_455 n
N7 H72 1.9876(4) -104_346 n
N7 Cu73 2.0169(16) 101_555 n
N7 Cu74 2.0171(16) 101_455 n
Ti8 F2 1.8539(4) 1_555 n
Ti8 F2 1.8539(4) -3_655 n
Ti8 F5 1.8539(4) 1_554 n
Ti8 F5 1.8539(4) -3_656 n
Ti8 F13 1.8681(15) 1_555 n
Ti8 F13 1.8681(15) 2_655 n
Ti8 F14 1.8481(15) 1_555 n
Ti8 F14 1.8481(15) 2_655 n
Ti8 F15 1.8539(4) 1_555 n
Ti8 F15 1.8539(4) -3_655 n
Ti8 F16 1.8479(15) 1_555 n
Ti8 F16 1.8479(15) 2_655 n
Ti8 F17 1.8481(15) 1_555 n
Ti8 F17 1.8481(15) 2_655 n
C9 N3 1.32854(35) 1_555 n
C9 N4 1.32854(35) 2_655 n
C9 H18 0.95117(26) 1_555 n
C9 C19 1.3663(11) 1_555 n
C9 H20 0.95117(26) -4_556 n
C9 C21 1.3663(11) -4_556 n
C9 H22 0.95107(26) 2_655 n
C9 C23 1.3665(11) 2_655 n
C9 H24 0.95107(26) -3_656 n
C9 C25 1.3665(11) -3_656 n
C9 H27 2.0151(14) 1_555 n
C9 H29 2.0151(14) -4_556 n
C9 H30 2.0154(14) 2_655 n
C9 H32 2.0154(14) -3_656 n
C10 N3 1.32854(35) 1_555 n
C10 N4 1.32854(35) 2_655 n
C10 H18 0.95117(26) -4_556 n
C10 C19 1.3663(11) -4_556 n
C10 H20 0.95117(26) 1_555 n
C10 C21 1.3663(11) 1_555 n
C10 H22 0.95107(26) -3_656 n
C10 C23 1.3665(11) -3_656 n
C10 H24 0.95107(26) 2_655 n
C10 C25 1.3665(11) 2_655 n
C10 H27 2.0151(14) -4_556 n
C10 H29 2.0151(14) 1_555 n
C10 H30 2.0154(14) -3_656 n
C10 H32 2.0154(14) 2_655 n
C11 N3 1.32854(35) 2_655 n
C11 N4 1.32854(35) 1_555 n
C11 H18 0.95117(26) 2_655 n
C11 C19 1.3663(11) 2_655 n
C11 H20 0.95117(26) -3_656 n
C11 C21 1.3663(11) -3_656 n
C11 H22 0.95107(26) 1_555 n
C11 C23 1.3665(11) 1_555 n
C11 H24 0.95107(26) -4_556 n
C11 C25 1.3665(11) -4_556 n
C11 H27 2.0151(14) 2_655 n
C11 H29 2.0151(14) -3_656 n
C11 H30 2.0154(14) 1_555 n
C11 H32 2.0154(14) -4_556 n
C12 N3 1.32854(35) 2_655 n
C12 N4 1.32854(35) 1_555 n
C12 H18 0.95117(26) -3_656 n
C12 C19 1.3663(11) -3_656 n
C12 H20 0.95117(26) 2_655 n
C12 C21 1.3663(11) 2_655 n
C12 H22 0.95107(26) -4_556 n
C12 C23 1.3665(11) -4_556 n
C12 H24 0.95107(26) 1_555 n
C12 C25 1.3665(11) 1_555 n
C12 H27 2.0151(14) -3_656 n
C12 H29 2.0151(14) 2_655 n
C12 H30 2.0154(14) -4_556 n
C12 H32 2.0154(14) 1_555 n
F13 Ti8 1.8681(15) 1_555 n
F13 F14 2.5479(26) 2_655 n
F13 F16 0.020110(20) 2_655 n
F13 F17 2.5479(26) 1_555 n
F13 H68 1.9238(4) 102_555 n
F13 H68 1.9238(4) -103_445 n
F13 H69 1.9238(4) 102_554 n
F13 H69 1.9238(4) -103_446 n
F13 H71 1.9237(4) 101_455 n
F13 H71 1.9237(4) -104_345 n
F13 H72 1.9237(4) 101_454 n
F13 H72 1.9237(4) -104_346 n
F14 Ti8 1.8481(15) 1_555 n
F14 F13 2.5479(26) 2_655 n
F14 F16 2.5341(26) 1_555 n
F14 H18 1.9215(4) 2_655 n
F14 H18 1.9215(4) -3_655 n
F14 H20 1.9215(4) 2_654 n
F14 H20 1.9215(4) -3_656 n
F14 H22 1.9216(4) 1_555 n
F14 H22 1.9216(4) -4_555 n
F14 H24 1.9216(4) 1_554 n
F14 H24 1.9216(4) -4_556 n
F15 Cu1 2.0040(4) 1_554 n
F15 Ti8 1.8539(4) 1_555 n
F15 H18 2.1962(18) -3_655 n
F15 H18 2.1962(18) -4_555 n
F15 H20 2.1962(18) 1_554 n
F15 H20 2.1962(18) 2_654 n
F15 H22 2.1964(18) -3_655 n
F15 H22 2.1964(18) -4_555 n
F15 H24 2.1964(18) 1_554 n
F15 H24 2.1964(18) 2_654 n
F15 Cu26 2.0040(4) 1_555 n
F15 H68 2.2521(18) -103_445 n
F15 H68 2.2521(18) -104_445 n
F15 H69 2.2521(18) 101_554 n
F15 H69 2.2521(18) 102_554 n
F15 H71 2.2517(18) -103_545 n
F15 H71 2.2517(18) -104_345 n
F15 H72 2.2517(18) 101_454 n
F15 H72 2.2517(18) 102_654 n
F15 Cu73 2.0040(4) 101_554 n
F15 Cu74 2.0040(4) 101_454 n
F16 Ti8 1.8479(15) 1_555 n
F16 F13 0.020110(20) 2_655 n
F16 F14 2.5341(26) 1_555 n
F16 F17 2.5341(26) 2_655 n
F16 H68 1.9279(4) 101_555 n
F16 H68 1.9279(4) -104_445 n
F16 H69 1.9279(4) 101_554 n
F16 H69 1.9279(4) -104_446 n
F16 H71 1.9278(4) 102_655 n
F16 H71 1.9278(4) -103_545 n
F16 H72 1.9278(4) 102_654 n
F16 H72 1.9278(4) -103_546 n
F17 Ti8 1.8481(15) 1_555 n
F17 F13 2.5479(26) 1_555 n
F17 F16 2.5341(26) 2_655 n
F17 H18 1.9215(4) 1_555 n
F17 H18 1.9215(4) -4_555 n
F17 H20 1.9215(4) 1_554 n
F17 H20 1.9215(4) -4_556 n
F17 H22 1.9216(4) 2_655 n
F17 H22 1.9216(4) -3_655 n
F17 H24 1.9216(4) 2_654 n
F17 H24 1.9216(4) -3_656 n
H18 F2 2.1962(18) 1_555 n
H18 N3 1.9772(4) 1_555 n
H18 N4 1.9772(4) 2_655 n
H18 F5 2.1962(18) -3_656 n
H18 C9 0.95117(26) 1_555 n
H18 C10 0.95117(26) -4_556 n
H18 C11 0.95117(26) 2_655 n
H18 C12 0.95117(26) -3_656 n
H18 F14 1.9215(4) 2_655 n
H18 F15 2.1962(18) -3_655 n
H18 F17 1.9215(4) 1_555 n
H18 C19 2.0116(14) 1_555 n
H18 C21 2.0116(14) -4_556 n
H18 H22 0.00023 2_655 n
H18 C23 2.0118(14) 2_655 n
H18 H24 0.00023 -3_656 n
H18 C25 2.0118(14) -3_656 n
C19 C9 1.3663(11) 1_555 n
C19 C10 1.3663(11) -4_556 n
C19 C11 1.3663(11) 2_655 n
C19 C12 1.3663(11) -3_656 n
C19 H18 2.0116(14) 1_555 n
C19 H20 2.0116(14) -4_556 n
C19 H22 2.0115(14) 2_655 n
C19 C23 0.00023 2_655 n
C19 H24 2.0115(14) -3_656 n
C19 C25 0.00023 -3_656 n
C19 H27 0.95097(24) 1_555 n
C19 H27 2.0286(18) -2_566 n
C19 C28 1.3875(4) 1_555 n
C19 H29 2.0286(18) 3_564 n
C19 H29 0.95097(24) -4_556 n
C19 H30 0.95114(24) 2_655 n
C19 H30 2.0287(18) -1_666 n
C19 C31 1.3876(4) 2_655 n
C19 H32 2.0287(18) 4_664 n
C19 H32 0.95114(24) -3_656 n
C19 H39 2.0021(20) -2_566 n
C19 H41 2.0021(20) 3_564 n
C19 H43 2.0025(20) -1_666 n
C19 H45 2.0025(20) 4_664 n
H20 F2 2.1962(18) -3_656 n
H20 N3 1.9772(4) 1_555 n
H20 N4 1.9772(4) 2_655 n
H20 F5 2.1962(18) 1_555 n
H20 C9 0.95117(26) -4_556 n
H20 C10 0.95117(26) 1_555 n
H20 C11 0.95117(26) -3_656 n
H20 C12 0.95117(26) 2_655 n
H20 F14 1.9215(4) 2_656 n
H20 F15 2.1962(18) 1_556 n
H20 F17 1.9215(4) 1_556 n
H20 C19 2.0116(14) -4_556 n
H20 C21 2.0116(14) 1_555 n
H20 H22 0.00023 -3_656 n
H20 C23 2.0118(14) -3_656 n
H20 H24 0.00023 2_655 n
H20 C25 2.0118(14) 2_655 n
C21 C9 1.3663(11) -4_556 n
C21 C10 1.3663(11) 1_555 n
C21 C11 1.3663(11) -3_656 n
C21 C12 1.3663(11) 2_655 n
C21 H18 2.0116(14) -4_556 n
C21 H20 2.0116(14) 1_555 n
C21 H22 2.0115(14) -3_656 n
C21 C23 0.00023 -3_656 n
C21 H24 2.0115(14) 2_655 n
C21 C25 0.00023 2_655 n
C21 H27 2.0286(18) 3_565 n
C21 H27 0.95097(24) -4_556 n
C21 C28 1.3875(4) 1_555 n
C21 H29 0.95097(24) 1_555 n
C21 H29 2.0286(18) -2_567 n
C21 H30 2.0287(18) 4_665 n
C21 H30 0.95114(24) -3_656 n
C21 C31 1.3876(4) 2_655 n
C21 H32 0.95114(24) 2_655 n
C21 H32 2.0287(18) -1_667 n
C21 H39 2.0021(20) 3_565 n
C21 H41 2.0021(20) -2_567 n
C21 H43 2.0025(20) 4_665 n
C21 H45 2.0025(20) -1_667 n
H22 F2 2.1964(18) 1_555 n
H22 N3 1.9772(4) 2_655 n
H22 N4 1.9772(4) 1_555 n
H22 F5 2.1964(18) -3_656 n
H22 C9 0.95107(26) 2_655 n
H22 C10 0.95107(26) -3_656 n
H22 C11 0.95107(26) 1_555 n
H22 C12 0.95107(26) -4_556 n
H22 F14 1.9216(4) 1_555 n
H22 F15 2.1964(18) -3_655 n
H22 F17 1.9216(4) 2_655 n
H22 H18 0.00023 2_655 n
H22 C19 2.0115(14) 2_655 n
H22 H20 0.00023 -3_656 n
H22 C21 2.0115(14) -3_656 n
H22 C23 2.0116(14) 1_555 n
H22 C25 2.0116(14) -4_556 n
C23 C9 1.3665(11) 2_655 n
C23 C10 1.3665(11) -3_656 n
C23 C11 1.3665(11) 1_555 n
C23 C12 1.3665(11) -4_556 n
C23 H18 2.0118(14) 2_655 n
C23 C19 0.00023 2_655 n
C23 H20 2.0118(14) -3_656 n
C23 C21 0.00023 -3_656 n
C23 H22 2.0116(14) 1_555 n
C23 H24 2.0116(14) -4_556 n
C23 H27 0.95089(24) 2_655 n
C23 H27 2.0285(18) -1_666 n
C23 C28 1.3874(4) 2_655 n
C23 H29 2.0285(18) 4_664 n
C23 H29 0.95089(24) -3_656 n
C23 H30 0.95106(24) 1_555 n
C23 H30 2.0286(18) -2_566 n
C23 C31 1.3875(4) 1_555 n
C23 H32 2.0286(18) 3_564 n
C23 H32 0.95106(24) -4_556 n
C23 H39 2.0019(20) -1_666 n
C23 H41 2.0019(20) 4_664 n
C23 H43 2.0023(20) -2_566 n
C23 H45 2.0023(20) 3_564 n
H24 F2 2.1964(18) -3_656 n
H24 N3 1.9772(4) 2_655 n
H24 N4 1.9772(4) 1_555 n
H24 F5 2.1964(18) 1_555 n
H24 C9 0.95107(26) -3_656 n
H24 C10 0.95107(26) 2_655 n
H24 C11 0.95107(26) -4_556 n
H24 C12 0.95107(26) 1_555 n
H24 F14 1.9216(4) 1_556 n
H24 F15 2.1964(18) 1_556 n
H24 F17 1.9216(4) 2_656 n
H24 H18 0.00023 -3_656 n
H24 C19 2.0115(14) -3_656 n
H24 H20 0.00023 2_655 n
H24 C21 2.0115(14) 2_655 n
H24 C23 2.0116(14) -4_556 n
H24 C25 2.0116(14) 1_555 n
C25 C9 1.3665(11) -3_656 n
C25 C10 1.3665(11) 2_655 n
C25 C11 1.3665(11) -4_556 n
C25 C12 1.3665(11) 1_555 n
C25 H18 2.0118(14) -3_656 n
C25 C19 0.00023 -3_656 n
C25 H20 2.0118(14) 2_655 n
C25 C21 0.00023 2_655 n
C25 H22 2.0116(14) -4_556 n
C25 H24 2.0116(14) 1_555 n
C25 H27 2.0285(18) 4_665 n
C25 H27 0.95089(24) -3_656 n
C25 C28 1.3874(4) 2_655 n
C25 H29 0.95089(24) 2_655 n
C25 H29 2.0285(18) -1_667 n
C25 H30 2.0286(18) 3_565 n
C25 H30 0.95106(24) -4_556 n
C25 C31 1.3875(4) 1_555 n
C25 H32 0.95106(24) 1_555 n
C25 H32 2.0286(18) -2_567 n
C25 H39 2.0019(20) 4_665 n
C25 H41 2.0019(20) -1_667 n
C25 H43 2.0023(20) 3_565 n
C25 H45 2.0023(20) -2_567 n
Cu26 Cu1 0.00041 1_554 n
Cu26 F2 2.0040(4) 1_554 n
Cu26 F2 2.0040(4) -3_655 n
Cu26 N3 2.0134(16) 1_554 n
Cu26 N3 2.0134(16) 2_654 n
Cu26 N4 2.0134(16) 1_554 n
Cu26 N4 2.0134(16) 2_654 n
Cu26 F5 2.0040(4) 1_554 n
Cu26 F5 2.0040(4) -3_655 n
Cu26 N6 2.0171(16) 1_554 n
Cu26 N6 2.0171(16) 2_654 n
Cu26 N7 2.0171(16) 1_554 n
Cu26 N7 2.0171(16) 2_654 n
Cu26 F15 2.0040(4) 1_555 n
Cu26 F15 2.0040(4) -3_654 n
Cu26 N67 2.0171(16) 101_554 n
Cu26 N67 2.0171(16) 102_554 n
Cu26 N70 2.0167(16) 101_454 n
Cu26 N70 2.0167(16) 102_654 n
Cu26 Cu73 0.00021 101_554 n
Cu26 Cu74 0.00062 101_454 n
H27 C9 2.0151(14) 1_555 n
H27 C10 2.0151(14) -4_556 n
H27 C11 2.0151(14) 2_655 n
H27 C12 2.0151(14) -3_656 n
H27 C19 0.95097(24) 1_555 n
H27 C19 2.0286(18) -2_566 n
H27 C21 2.0286(18) 3_564 n
H27 C21 0.95097(24) -4_556 n
H27 C23 0.95089(24) 2_655 n
H27 C23 2.0285(18) -1_666 n
H27 C25 2.0285(18) 4_664 n
H27 C25 0.95089(24) -3_656 n
H27 H27 1.6014(16) -2_566 n
H27 C28 2.0346(4) 1_555 n
H27 H29 1.6014(16) 3_564 n
H27 H30 0.00046 2_655 n
H27 H30 1.6014(16) -1_666 n
H27 C31 2.0346(4) 2_655 n
H27 H32 1.6014(16) 4_664 n
H27 H32 0.00046 -3_656 n
H27 C35 1.9460(21) -2_566 n
H27 C36 1.9460(21) 3_564 n
H27 C37 1.9462(21) -1_666 n
H27 C38 1.9462(21) 4_664 n
H27 H39 1.5030(18) -2_566 n
H27 H41 1.5030(18) 3_564 n
H27 H43 1.5034(18) -1_666 n
H27 H45 1.5034(18) 4_664 n
C28 C19 1.3875(4) 1_555 n
C28 C19 1.3875(4) -4_556 n
C28 C21 1.3875(4) 1_555 n
C28 C21 1.3875(4) -4_556 n
C28 C23 1.3874(4) 2_655 n
C28 C23 1.3874(4) -3_656 n
C28 C25 1.3874(4) 2_655 n
C28 C25 1.3874(4) -3_656 n
C28 H27 2.0346(4) 1_555 n
C28 H27 2.0346(4) -4_556 n
C28 H29 2.0346(4) 1_555 n
C28 H29 2.0346(4) -4_556 n
C28 H30 2.0345(4) 2_655 n
C28 H30 2.0345(4) -3_656 n
C28 C31 0.00023 2_655 n
C28 H32 2.0345(4) 2_655 n
C28 H32 2.0345(4) -3_656 n
C28 C33 1.4936(12) 1_555 n
C28 C34 1.4938(12) 2_655 n
H29 C9 2.0151(14) -4_556 n
H29 C10 2.0151(14) 1_555 n
H29 C11 2.0151(14) -3_656 n
H29 C12 2.0151(14) 2_655 n
H29 C19 2.0286(18) 3_565 n
H29 C19 0.95097(24) -4_556 n
H29 C21 0.95097(24) 1_555 n
H29 C21 2.0286(18) -2_567 n
H29 C23 2.0285(18) 4_665 n
H29 C23 0.95089(24) -3_656 n
H29 C25 0.95089(24) 2_655 n
H29 C25 2.0285(18) -1_667 n
H29 H27 1.6014(16) 3_565 n
H29 C28 2.0346(4) 1_555 n
H29 H29 1.6014(16) -2_567 n
H29 H30 1.6014(16) 4_665 n
H29 H30 0.00046 -3_656 n
H29 C31 2.0346(4) 2_655 n
H29 H32 0.00046 2_655 n
H29 H32 1.6014(16) -1_667 n
H29 C35 1.9460(21) 3_565 n
H29 C36 1.9460(21) -2_567 n
H29 C37 1.9462(21) 4_665 n
H29 C38 1.9462(21) -1_667 n
H29 H39 1.5030(18) 3_565 n
H29 H41 1.5030(18) -2_567 n
H29 H43 1.5034(18) 4_665 n
H29 H45 1.5034(18) -1_667 n
H30 C9 2.0154(14) 2_655 n
H30 C10 2.0154(14) -3_656 n
H30 C11 2.0154(14) 1_555 n
H30 C12 2.0154(14) -4_556 n
H30 C19 0.95114(24) 2_655 n
H30 C19 2.0287(18) -1_666 n
H30 C21 2.0287(18) 4_664 n
H30 C21 0.95114(24) -3_656 n
H30 C23 0.95106(24) 1_555 n
H30 C23 2.0286(18) -2_566 n
H30 C25 2.0286(18) 3_564 n
H30 C25 0.95106(24) -4_556 n
H30 H27 0.00046 2_655 n
H30 H27 1.6014(16) -1_666 n
H30 C28 2.0345(4) 2_655 n
H30 H29 1.6014(16) 4_664 n
H30 H29 0.00046 -3_656 n
H30 H30 1.6014(16) -2_566 n
H30 C31 2.0345(4) 1_555 n
H30 H32 1.6014(16) 3_564 n
H30 C35 1.9456(21) -1_666 n
H30 C36 1.9456(21) 4_664 n
H30 C37 1.9458(21) -2_566 n
H30 C38 1.9458(21) 3_564 n
H30 H39 1.5025(18) -1_666 n
H30 H41 1.5025(18) 4_664 n
H30 H43 1.5030(18) -2_566 n
H30 H45 1.5030(18) 3_564 n
C31 C19 1.3876(4) 2_655 n
C31 C19 1.3876(4) -3_656 n
C31 C21 1.3876(4) 2_655 n
C31 C21 1.3876(4) -3_656 n
C31 C23 1.3875(4) 1_555 n
C31 C23 1.3875(4) -4_556 n
C31 C25 1.3875(4) 1_555 n
C31 C25 1.3875(4) -4_556 n
C31 H27 2.0346(4) 2_655 n
C31 H27 2.0346(4) -3_656 n
C31 C28 0.00023 2_655 n
C31 H29 2.0346(4) 2_655 n
C31 H29 2.0346(4) -3_656 n
C31 H30 2.0345(4) 1_555 n
C31 H30 2.0345(4) -4_556 n
C31 H32 2.0345(4) 1_555 n
C31 H32 2.0345(4) -4_556 n
C31 C33 1.4934(12) 2_655 n
C31 C34 1.4936(12) 1_555 n
H32 C9 2.0154(14) -3_656 n
H32 C10 2.0154(14) 2_655 n
H32 C11 2.0154(14) -4_556 n
H32 C12 2.0154(14) 1_555 n
H32 C19 2.0287(18) 4_665 n
H32 C19 0.95114(24) -3_656 n
H32 C21 0.95114(24) 2_655 n
H32 C21 2.0287(18) -1_667 n
H32 C23 2.0286(18) 3_565 n
H32 C23 0.95106(24) -4_556 n
H32 C25 0.95106(24) 1_555 n
H32 C25 2.0286(18) -2_567 n
H32 H27 1.6014(16) 4_665 n
H32 H27 0.00046 -3_656 n
H32 C28 2.0345(4) 2_655 n
H32 H29 0.00046 2_655 n
H32 H29 1.6014(16) -1_667 n
H32 H30 1.6014(16) 3_565 n
H32 C31 2.0345(4) 1_555 n
H32 H32 1.6014(16) -2_567 n
H32 C35 1.9456(21) 4_665 n
H32 C36 1.9456(21) -1_667 n
H32 C37 1.9458(21) 3_565 n
H32 C38 1.9458(21) -2_567 n
H32 H39 1.5025(18) 4_665 n
H32 H41 1.5025(18) -1_667 n
H32 H43 1.5030(18) 3_565 n
H32 H45 1.5030(18) -2_567 n
C33 C28 1.4936(12) 1_555 n
C33 C31 1.4934(12) 2_655 n
C33 C34 0.00023 2_655 n
C33 C35 1.3999(4) 1_555 n
C33 C35 1.3999(4) -4_556 n
C33 C36 1.3999(4) 1_555 n
C33 C36 1.3999(4) -4_556 n
C33 C37 1.3999(4) 2_655 n
C33 C37 1.3999(4) -3_656 n
C33 C38 1.3999(4) 2_655 n
C33 C38 1.3999(4) -3_656 n
C33 H39 2.0417(4) 1_555 n
C33 H39 2.0674(6) 3_565 n
C33 H39 2.0674(6) -2_566 n
C33 H39 2.0417(4) -4_556 n
C33 H41 2.0417(4) 1_555 n
C33 H41 2.0674(6) 3_564 n
C33 H41 2.0674(6) -2_567 n
C33 H41 2.0417(4) -4_556 n
C33 H43 2.0417(4) 2_655 n
C33 H43 2.0675(6) 4_665 n
C33 H43 2.0675(6) -1_666 n
C33 H43 2.0417(4) -3_656 n
C33 H45 2.0417(4) 2_655 n
C33 H45 2.0675(6) 4_664 n
C33 H45 2.0675(6) -1_667 n
C33 H45 2.0417(4) -3_656 n
C34 C28 1.4938(12) 2_655 n
C34 C31 1.4936(12) 1_555 n
C34 C33 0.00023 2_655 n
C34 C35 1.3998(4) 2_655 n
C34 C35 1.3998(4) -3_656 n
C34 C36 1.3998(4) 2_655 n
C34 C36 1.3998(4) -3_656 n
C34 C37 1.3999(4) 1_555 n
C34 C37 1.3998(4) -4_556 n
C34 C38 1.3999(4) 1_555 n
C34 C38 1.3998(4) -4_556 n
C34 H39 2.0417(4) 2_655 n
C34 H39 2.0674(6) 4_665 n
C34 H39 2.0674(6) -1_666 n
C34 H39 2.0417(4) -3_656 n
C34 H41 2.0417(4) 2_655 n
C34 H41 2.0674(6) 4_664 n
C34 H41 2.0674(6) -1_667 n
C34 H41 2.0417(4) -3_656 n
C34 H43 2.0417(4) 1_555 n
C34 H43 2.0675(6) 3_565 n
C34 H43 2.0675(6) -2_566 n
C34 H43 2.0417(4) -4_556 n
C34 H45 2.0417(4) 1_555 n
C34 H45 2.0675(6) 3_564 n
C34 H45 2.0675(6) -2_567 n
C34 H45 2.0417(4) -4_556 n
C35 H27 1.9460(21) -2_566 n
C35 H29 1.9460(21) 3_564 n
C35 H30 1.9456(21) -1_666 n
C35 H32 1.9456(21) 4_664 n
C35 C33 1.3999(4) 1_555 n
C35 C34 1.3998(4) 2_655 n
C35 C37 0.00023 2_655 n
C35 C38 0.00023 -3_656 n
C35 H39 0.95099(25) 1_555 n
C35 H39 1.6012(13) -2_566 n
C35 C40 1.3704(11) 1_555 n
C35 H41 1.6012(13) 3_564 n
C35 H41 0.95099(25) -4_556 n
C35 C42 1.3704(11) -4_556 n
C35 H43 0.95081(25) 2_655 n
C35 H43 1.6011(13) -1_666 n
C35 C44 1.3707(11) 2_655 n
C35 H45 1.6011(13) 4_664 n
C35 H45 0.95081(25) -3_656 n
C35 C46 1.3707(11) -3_656 n
C35 H47 2.0219(14) 1_555 n
C35 H49 2.0219(14) -4_556 n
C35 H50 2.0222(14) 2_655 n
C35 H52 2.0222(14) -3_656 n
C36 H27 1.9460(21) 3_565 n
C36 H29 1.9460(21) -2_567 n
C36 H30 1.9456(21) 4_665 n
C36 H32 1.9456(21) -1_667 n
C36 C33 1.3999(4) 1_555 n
C36 C34 1.3998(4) 2_655 n
C36 C37 0.00023 -3_656 n
C36 C38 0.00023 2_655 n
C36 H39 1.6012(13) 3_565 n
C36 H39 0.95099(25) -4_556 n
C36 C40 1.3704(11) -4_556 n
C36 H41 0.95099(25) 1_555 n
C36 H41 1.6012(13) -2_567 n
C36 C42 1.3704(11) 1_555 n
C36 H43 1.6011(13) 4_665 n
C36 H43 0.95081(25) -3_656 n
C36 C44 1.3707(11) -3_656 n
C36 H45 0.95081(25) 2_655 n
C36 H45 1.6011(13) -1_667 n
C36 C46 1.3707(11) 2_655 n
C36 H47 2.0219(14) -4_556 n
C36 H49 2.0219(14) 1_555 n
C36 H50 2.0222(14) -3_656 n
C36 H52 2.0222(14) 2_655 n
C37 H27 1.9462(21) -1_666 n
C37 H29 1.9462(21) 4_664 n
C37 H30 1.9458(21) -2_566 n
C37 H32 1.9458(21) 3_564 n
C37 C33 1.3999(4) 2_655 n
C37 C34 1.3999(4) 1_555 n
C37 C35 0.00023 2_655 n
C37 C36 0.00023 -3_656 n
C37 H39 0.95108(25) 2_655 n
C37 H39 1.6012(13) -1_666 n
C37 C40 1.3702(11) 2_655 n
C37 H41 1.6012(13) 4_664 n
C37 H41 0.95107(25) -3_656 n
C37 C42 1.3702(11) -3_656 n
C37 H43 0.95090(25) 1_555 n
C37 H43 1.6011(13) -2_566 n
C37 C44 1.3706(11) 1_555 n
C37 H45 1.6011(13) 3_564 n
C37 H45 0.95090(25) -4_556 n
C37 C46 1.3706(11) -4_556 n
C37 H47 2.0217(14) 2_655 n
C37 H49 2.0217(14) -3_656 n
C37 H50 2.0220(14) 1_555 n
C37 H52 2.0220(14) -4_556 n
C38 H27 1.9462(21) 4_665 n
C38 H29 1.9462(21) -1_667 n
C38 H30 1.9458(21) 3_565 n
C38 H32 1.9458(21) -2_567 n
C38 C33 1.3999(4) 2_655 n
C38 C34 1.3999(4) 1_555 n
C38 C35 0.00023 -3_656 n
C38 C36 0.00023 2_655 n
C38 H39 1.6012(13) 4_665 n
C38 H39 0.95107(25) -3_656 n
C38 C40 1.3702(11) -3_656 n
C38 H41 0.95107(25) 2_655 n
C38 H41 1.6012(13) -1_667 n
C38 C42 1.3702(11) 2_655 n
C38 H43 1.6011(13) 3_565 n
C38 H43 0.95090(25) -4_556 n
C38 C44 1.3706(11) -4_556 n
C38 H45 0.95090(25) 1_555 n
C38 H45 1.6011(13) -2_567 n
C38 C46 1.3706(11) 1_555 n
C38 H47 2.0217(14) -3_656 n
C38 H49 2.0217(14) 2_655 n
C38 H50 2.0220(14) -4_556 n
C38 H52 2.0220(14) 1_555 n
H39 C19 2.0021(20) -2_566 n
H39 C21 2.0021(20) 3_564 n
H39 C23 2.0019(20) -1_666 n
H39 C25 2.0019(20) 4_664 n
H39 H27 1.5030(18) -2_566 n
H39 H29 1.5030(18) 3_564 n
H39 H30 1.5025(18) -1_666 n
H39 H32 1.5025(18) 4_664 n
H39 C33 2.0417(4) 1_555 n
H39 C33 2.0674(6) 3_564 n
H39 C34 2.0417(4) 2_655 n
H39 C34 2.0674(6) 4_664 n
H39 C35 0.95099(25) 1_555 n
H39 C35 1.6012(13) -2_566 n
H39 C36 1.6012(13) 3_564 n
H39 C36 0.95099(25) -4_556 n
H39 C37 0.95108(25) 2_655 n
H39 C37 1.6012(13) -1_666 n
H39 C38 1.6012(13) 4_664 n
H39 C38 0.95108(25) -3_656 n
H39 H39 1.1376(11) -2_566 n
H39 C40 2.0147(14) 1_555 n
H39 H41 1.1376(11) 3_564 n
H39 C42 2.0147(14) -4_556 n
H39 H43 0.00046 2_655 n
H39 H43 1.1376(11) -1_666 n
H39 C44 2.0150(14) 2_655 n
H39 H45 1.1376(11) 4_664 n
H39 H45 0.00046 -3_656 n
H39 C46 2.0150(14) -3_656 n
C40 C35 1.3704(11) 1_555 n
C40 C36 1.3704(11) -4_556 n
C40 C37 1.3702(11) 2_655 n
C40 C38 1.3702(11) -3_656 n
C40 H39 2.0147(14) 1_555 n
C40 H41 2.0147(14) -4_556 n
C40 H43 2.0144(14) 2_655 n
C40 C44 0.00046 2_655 n
C40 H45 2.0144(14) -3_656 n
C40 C46 0.00046 -3_656 n
C40 H47 0.95101(25) 1_555 n
C40 C48 1.4280(4) 1_555 n
C40 H49 0.95101(25) -4_556 n
C40 H50 0.95118(25) 2_655 n
C40 C51 1.4282(4) 2_655 n
C40 H52 0.95118(25) -3_656 n
H41 C19 2.0021(20) 3_565 n
H41 C21 2.0021(20) -2_567 n
H41 C23 2.0019(20) 4_665 n
H41 C25 2.0019(20) -1_667 n
H41 H27 1.5030(18) 3_565 n
H41 H29 1.5030(18) -2_567 n
H41 H30 1.5025(18) 4_665 n
H41 H32 1.5025(18) -1_667 n
H41 C33 2.0417(4) 1_555 n
H41 C33 2.0674(6) 3_565 n
H41 C34 2.0417(4) 2_655 n
H41 C34 2.0674(6) 4_665 n
H41 C35 1.6012(13) 3_565 n
H41 C35 0.95099(25) -4_556 n
H41 C36 0.95099(25) 1_555 n
H41 C36 1.6012(13) -2_567 n
H41 C37 1.6012(13) 4_665 n
H41 C37 0.95108(25) -3_656 n
H41 C38 0.95107(25) 2_655 n
H41 C38 1.6012(13) -1_667 n
H41 H39 1.1376(11) 3_565 n
H41 C40 2.0147(14) -4_556 n
H41 H41 1.1376(11) -2_567 n
H41 C42 2.0147(14) 1_555 n
H41 H43 1.1376(11) 4_665 n
H41 H43 0.00046 -3_656 n
H41 C44 2.0150(14) -3_656 n
H41 H45 0.00046 2_655 n
H41 H45 1.1376(11) -1_667 n
H41 C46 2.0150(14) 2_655 n
C42 C35 1.3704(11) -4_556 n
C42 C36 1.3704(11) 1_555 n
C42 C37 1.3702(11) -3_656 n
C42 C38 1.3702(11) 2_655 n
C42 H39 2.0147(14) -4_556 n
C42 H41 2.0147(14) 1_555 n
C42 H43 2.0144(14) -3_656 n
C42 C44 0.00046 -3_656 n
C42 H45 2.0144(14) 2_655 n
C42 C46 0.00046 2_655 n
C42 H47 0.95101(25) -4_556 n
C42 C48 1.4280(4) 1_555 n
C42 H49 0.95101(25) 1_555 n
C42 H50 0.95118(25) -3_656 n
C42 C51 1.4282(4) 2_655 n
C42 H52 0.95118(25) 2_655 n
H43 C19 2.0025(20) -1_666 n
H43 C21 2.0025(20) 4_664 n
H43 C23 2.0023(20) -2_566 n
H43 C25 2.0023(20) 3_564 n
H43 H27 1.5034(18) -1_666 n
H43 H29 1.5034(18) 4_664 n
H43 H30 1.5030(18) -2_566 n
H43 H32 1.5030(18) 3_564 n
H43 C33 2.0417(4) 2_655 n
H43 C33 2.0675(6) 4_664 n
H43 C34 2.0417(4) 1_555 n
H43 C34 2.0675(6) 3_564 n
H43 C35 0.95081(25) 2_655 n
H43 C35 1.6011(13) -1_666 n
H43 C36 1.6011(13) 4_664 n
H43 C36 0.95081(25) -3_656 n
H43 C37 0.95090(25) 1_555 n
H43 C37 1.6011(13) -2_566 n
H43 C38 1.6011(13) 3_564 n
H43 C38 0.95090(25) -4_556 n
H43 H39 0.00046 2_655 n
H43 H39 1.1376(11) -1_666 n
H43 C40 2.0144(14) 2_655 n
H43 H41 1.1376(11) 4_664 n
H43 H41 0.00046 -3_656 n
H43 C42 2.0144(14) -3_656 n
H43 H43 1.1376(11) -2_566 n
H43 C44 2.0147(14) 1_555 n
H43 H45 1.1376(11) 3_564 n
H43 C46 2.0147(14) -4_556 n
C44 C35 1.3707(11) 2_655 n
C44 C36 1.3707(11) -3_656 n
C44 C37 1.3706(11) 1_555 n
C44 C38 1.3706(11) -4_556 n
C44 H39 2.0150(14) 2_655 n
C44 C40 0.00046 2_655 n
C44 H41 2.0150(14) -3_656 n
C44 C42 0.00046 -3_656 n
C44 H43 2.0147(14) 1_555 n
C44 H45 2.0147(14) -4_556 n
C44 H47 0.95084(25) 2_655 n
C44 C48 1.4278(4) 2_655 n
C44 H49 0.95084(25) -3_656 n
C44 H50 0.95101(25) 1_555 n
C44 C51 1.4280(4) 1_555 n
C44 H52 0.95101(25) -4_556 n
H45 C19 2.0025(20) 4_665 n
H45 C21 2.0025(20) -1_667 n
H45 C23 2.0023(20) 3_565 n
H45 C25 2.0023(20) -2_567 n
H45 H27 1.5034(18) 4_665 n
H45 H29 1.5034(18) -1_667 n
H45 H30 1.5030(18) 3_565 n
H45 H32 1.5030(18) -2_567 n
H45 C33 2.0417(4) 2_655 n
H45 C33 2.0675(6) 4_665 n
H45 C34 2.0417(4) 1_555 n
H45 C34 2.0675(6) 3_565 n
H45 C35 1.6011(13) 4_665 n
H45 C35 0.95081(25) -3_656 n
H45 C36 0.95081(25) 2_655 n
H45 C36 1.6011(13) -1_667 n
H45 C37 1.6011(13) 3_565 n
H45 C37 0.95090(25) -4_556 n
H45 C38 0.95090(25) 1_555 n
H45 C38 1.6011(13) -2_567 n
H45 H39 1.1376(11) 4_665 n
H45 H39 0.00046 -3_656 n
H45 C40 2.0144(14) -3_656 n
H45 H41 0.00046 2_655 n
H45 H41 1.1376(11) -1_667 n
H45 C42 2.0144(14) 2_655 n
H45 H43 1.1376(11) 3_565 n
H45 C44 2.0147(14) -4_556 n
H45 H45 1.1376(11) -2_567 n
H45 C46 2.0147(14) 1_555 n
C46 C35 1.3707(11) -3_656 n
C46 C36 1.3707(11) 2_655 n
C46 C37 1.3706(11) -4_556 n
C46 C38 1.3706(11) 1_555 n
C46 H39 2.0150(14) -3_656 n
C46 C40 0.00046 -3_656 n
C46 H41 2.0150(14) 2_655 n
C46 C42 0.00046 2_655 n
C46 H43 2.0147(14) -4_556 n
C46 H45 2.0147(14) 1_555 n
C46 H47 0.95084(25) -3_656 n
C46 C48 1.4278(4) 2_655 n
C46 H49 0.95084(25) 2_655 n
C46 H50 0.95101(25) -4_556 n
C46 C51 1.4280(4) 1_555 n
C46 H52 0.95101(25) 1_555 n
H47 C35 2.0219(14) 1_555 n
H47 C36 2.0219(14) -4_556 n
H47 C37 2.0217(14) 2_655 n
H47 C38 2.0217(14) -3_656 n
H47 C40 0.95101(25) 1_555 n
H47 C42 0.95101(25) -4_556 n
H47 C44 0.95084(25) 2_655 n
H47 C46 0.95084(25) -3_656 n
H47 C48 2.0748(5) 1_555 n
H47 H50 0.00046 2_655 n
H47 C51 2.0748(5) 2_655 n
H47 H52 0.00046 -3_656 n
C48 C40 1.4280(4) 1_555 n
C48 C40 1.4280(4) -4_556 n
C48 C42 1.4280(4) 1_555 n
C48 C42 1.4280(4) -4_556 n
C48 C44 1.4278(4) 2_655 n
C48 C44 1.4278(4) -3_656 n
C48 C46 1.4278(4) 2_655 n
C48 C46 1.4278(4) -3_656 n
C48 H47 2.0748(5) 1_555 n
C48 H47 2.0748(5) -4_556 n
C48 H49 2.0748(5) 1_555 n
C48 H49 2.0748(5) -4_556 n
C48 H50 2.0747(5) 2_655 n
C48 H50 2.0747(5) -3_656 n
C48 C51 0.00046 2_655 n
C48 H52 2.0747(5) 2_655 n
C48 H52 2.0747(5) -3_656 n
C48 C53 1.4751(12) 1_555 n
C48 C54 1.4755(12) 2_655 n
H49 C35 2.0219(14) -4_556 n
H49 C36 2.0219(14) 1_555 n
H49 C37 2.0217(14) -3_656 n
H49 C38 2.0217(14) 2_655 n
H49 C40 0.95101(25) -4_556 n
H49 C42 0.95101(25) 1_555 n
H49 C44 0.95084(25) -3_656 n
H49 C46 0.95084(25) 2_655 n
H49 C48 2.0748(5) 1_555 n
H49 H50 0.00046 -3_656 n
H49 C51 2.0748(5) 2_655 n
H49 H52 0.00046 2_655 n
H50 C35 2.0222(14) 2_655 n
H50 C36 2.0222(14) -3_656 n
H50 C37 2.0220(14) 1_555 n
H50 C38 2.0220(14) -4_556 n
H50 C40 0.95118(25) 2_655 n
H50 C42 0.95118(25) -3_656 n
H50 C44 0.95101(25) 1_555 n
H50 C46 0.95101(25) -4_556 n
H50 H47 0.00046 2_655 n
H50 C48 2.0747(5) 2_655 n
H50 H49 0.00046 -3_656 n
H50 C51 2.0748(5) 1_555 n
C51 C40 1.4282(4) 2_655 n
C51 C40 1.4282(4) -3_656 n
C51 C42 1.4282(4) 2_655 n
C51 C42 1.4282(4) -3_656 n
C51 C44 1.4280(4) 1_555 n
C51 C44 1.4280(4) -4_556 n
C51 C46 1.4280(4) 1_555 n
C51 C46 1.4280(4) -4_556 n
C51 H47 2.0748(5) 2_655 n
C51 H47 2.0748(5) -3_656 n
C51 C48 0.00046 2_655 n
C51 H49 2.0748(5) 2_655 n
C51 H49 2.0748(5) -3_656 n
C51 H50 2.0748(5) 1_555 n
C51 H50 2.0748(5) -4_556 n
C51 H52 2.0748(5) 1_555 n
C51 H52 2.0748(5) -4_556 n
C51 C53 1.4748(12) 2_655 n
C51 C54 1.4751(12) 1_555 n
H52 C35 2.0222(14) -3_656 n
H52 C36 2.0222(14) 2_655 n
H52 C37 2.0220(14) -4_556 n
H52 C38 2.0220(14) 1_555 n
H52 C40 0.95118(25) -3_656 n
H52 C42 0.95118(25) 2_655 n
H52 C44 0.95101(25) -4_556 n
H52 C46 0.95101(25) 1_555 n
H52 H47 0.00046 -3_656 n
H52 C48 2.0747(5) 2_655 n
H52 H49 0.00046 2_655 n
H52 C51 2.0748(5) 1_555 n
C53 C48 1.4751(12) 1_555 n
C53 C51 1.4748(12) 2_655 n
C53 C54 0.00046 2_655 n
C53 C55 1.3963(4) 1_555 n
C53 C55 1.3963(4) -4_556 n
C53 C56 1.3963(4) 1_555 n
C53 C56 1.3963(4) -4_556 n
C53 C57 1.3964(4) 2_655 n
C53 C57 1.3964(4) -3_656 n
C53 C58 1.3964(4) 2_655 n
C53 C58 1.3964(4) -3_656 n
C53 H59 2.0417(4) 1_555 n
C53 H59 2.0417(4) -4_556 n
C53 H61 2.0417(4) 1_555 n
C53 H61 2.0417(4) -4_556 n
C53 H63 2.0417(4) 2_655 n
C53 H63 2.0417(4) -3_656 n
C53 H65 2.0417(4) 2_655 n
C53 H65 2.0417(4) -3_656 n
C54 C48 1.4755(12) 2_655 n
C54 C51 1.4751(12) 1_555 n
C54 C53 0.00046 2_655 n
C54 C55 1.3961(4) 2_655 n
C54 C55 1.3961(4) -3_656 n
C54 C56 1.3961(4) 2_655 n
C54 C56 1.3961(4) -3_656 n
C54 C57 1.3963(4) 1_555 n
C54 C57 1.3963(4) -4_556 n
C54 C58 1.3963(4) 1_555 n
C54 C58 1.3963(4) -4_556 n
C54 H59 2.0416(4) 2_655 n
C54 H59 2.0416(4) -3_656 n
C54 H61 2.0416(4) 2_655 n
C54 H61 2.0416(4) -3_656 n
C54 H63 2.0417(4) 1_555 n
C54 H63 2.0417(4) -4_556 n
C54 H65 2.0417(4) 1_555 n
C54 H65 2.0417(4) -4_556 n
C55 C53 1.3963(4) 1_555 n
C55 C54 1.3961(4) 2_655 n
C55 C57 0.00046 2_655 n
C55 C58 0.00046 -3_656 n
C55 H59 0.95103(24) 1_555 n
C55 C60 1.3674(11) 1_555 n
C55 H61 0.95103(24) -4_556 n
C55 C62 1.3674(11) -4_556 n
C55 H63 0.95086(24) 2_655 n
C55 C64 1.3678(11) 2_655 n
C55 H65 0.95086(24) -3_656 n
C55 C66 1.3678(11) -3_656 n
C55 H68 2.0030(14) 1_555 n
C55 H69 2.0030(14) -4_556 n
C55 H71 2.0033(14) 2_655 n
C55 H72 2.0033(14) -3_656 n
C56 C53 1.3963(4) 1_555 n
C56 C54 1.3961(4) 2_655 n
C56 C57 0.00046 -3_656 n
C56 C58 0.00046 2_655 n
C56 H59 0.95103(24) -4_556 n
C56 C60 1.3674(11) -4_556 n
C56 H61 0.95103(24) 1_555 n
C56 C62 1.3674(11) 1_555 n
C56 H63 0.95086(24) -3_656 n
C56 C64 1.3678(11) -3_656 n
C56 H65 0.95086(24) 2_655 n
C56 C66 1.3678(11) 2_655 n
C56 H68 2.0030(14) -4_556 n
C56 H69 2.0030(14) 1_555 n
C56 H71 2.0033(14) -3_656 n
C56 H72 2.0033(14) 2_655 n
C57 C53 1.3964(4) 2_655 n
C57 C54 1.3963(4) 1_555 n
C57 C55 0.00046 2_655 n
C57 C56 0.00046 -3_656 n
C57 H59 0.95119(24) 2_655 n
C57 C60 1.3671(11) 2_655 n
C57 H61 0.95119(24) -3_656 n
C57 C62 1.3671(11) -3_656 n
C57 H63 0.95103(24) 1_555 n
C57 C64 1.3674(11) 1_555 n
C57 H65 0.95103(24) -4_556 n
C57 C66 1.3674(11) -4_556 n
C57 H68 2.0027(14) 2_655 n
C57 H69 2.0027(14) -3_656 n
C57 H71 2.0030(14) 1_555 n
C57 H72 2.0030(14) -4_556 n
C58 C53 1.3964(4) 2_655 n
C58 C54 1.3963(4) 1_555 n
C58 C55 0.00046 -3_656 n
C58 C56 0.00046 2_655 n
C58 H59 0.95119(24) -3_656 n
C58 C60 1.3671(11) -3_656 n
C58 H61 0.95119(24) 2_655 n
C58 C62 1.3671(11) 2_655 n
C58 H63 0.95103(24) -4_556 n
C58 C64 1.3674(11) -4_556 n
C58 H65 0.95103(24) 1_555 n
C58 C66 1.3674(11) 1_555 n
C58 H68 2.0027(14) -3_656 n
C58 H69 2.0027(14) 2_655 n
C58 H71 2.0030(14) -4_556 n
C58 H72 2.0030(14) 1_555 n
H59 C53 2.0417(4) 1_555 n
H59 C54 2.0416(4) 2_655 n
H59 C55 0.95103(24) 1_555 n
H59 C56 0.95103(24) -4_556 n
H59 C57 0.95119(24) 2_655 n
H59 C58 0.95119(24) -3_656 n
H59 C60 2.0152(13) 1_555 n
H59 C62 2.0152(13) -4_556 n
H59 H63 0.00046 2_655 n
H59 C64 2.0155(13) 2_655 n
H59 H65 0.00046 -3_656 n
H59 C66 2.0155(13) -3_656 n
C60 N6 1.3504(4) 101_445 n
C60 N7 1.3504(4) 102_545 n
C60 C55 1.3674(11) 1_555 n
C60 C56 1.3674(11) -4_556 n
C60 C57 1.3671(11) 2_655 n
C60 C58 1.3671(11) -3_656 n
C60 H59 2.0152(13) 1_555 n
C60 H61 2.0152(13) -4_556 n
C60 H63 2.0149(13) 2_655 n
C60 C64 0.00046 2_655 n
C60 H65 2.0149(13) -3_656 n
C60 C66 0.00046 -3_656 n
C60 N67 1.3504(4) 1_555 n
C60 H68 0.95098(25) 1_555 n
C60 H69 0.95098(25) -4_556 n
C60 N70 1.3506(4) 2_655 n
C60 H71 0.95114(25) 2_655 n
C60 H72 0.95114(25) -3_656 n
H61 C53 2.0417(4) 1_555 n
H61 C54 2.0416(4) 2_655 n
H61 C55 0.95103(24) -4_556 n
H61 C56 0.95103(24) 1_555 n
H61 C57 0.95119(24) -3_656 n
H61 C58 0.95119(24) 2_655 n
H61 C60 2.0152(13) -4_556 n
H61 C62 2.0152(13) 1_555 n
H61 H63 0.00046 -3_656 n
H61 C64 2.0155(13) -3_656 n
H61 H65 0.00046 2_655 n
H61 C66 2.0155(13) 2_655 n
C62 N6 1.3504(4) 101_445 n
C62 N7 1.3504(4) 102_545 n
C62 C55 1.3674(11) -4_556 n
C62 C56 1.3674(11) 1_555 n
C62 C57 1.3671(11) -3_656 n
C62 C58 1.3671(11) 2_655 n
C62 H59 2.0152(13) -4_556 n
C62 H61 2.0152(13) 1_555 n
C62 H63 2.0149(13) -3_656 n
C62 C64 0.00046 -3_656 n
C62 H65 2.0149(13) 2_655 n
C62 C66 0.00046 2_655 n
C62 N67 1.3504(4) 1_555 n
C62 H68 0.95098(25) -4_556 n
C62 H69 0.95098(25) 1_555 n
C62 N70 1.3506(4) 2_655 n
C62 H71 0.95114(25) -3_656 n
C62 H72 0.95114(25) 2_655 n
H63 C53 2.0417(4) 2_655 n
H63 C54 2.0417(4) 1_555 n
H63 C55 0.95086(24) 2_655 n
H63 C56 0.95086(24) -3_656 n
H63 C57 0.95103(24) 1_555 n
H63 C58 0.95103(24) -4_556 n
H63 H59 0.00046 2_655 n
H63 C60 2.0149(13) 2_655 n
H63 H61 0.00046 -3_656 n
H63 C62 2.0149(13) -3_656 n
H63 C64 2.0152(13) 1_555 n
H63 C66 2.0152(13) -4_556 n
C64 N6 1.3502(4) 102_645 n
C64 N7 1.3502(4) 101_545 n
C64 C55 1.3678(11) 2_655 n
C64 C56 1.3678(11) -3_656 n
C64 C57 1.3674(11) 1_555 n
C64 C58 1.3674(11) -4_556 n
C64 H59 2.0155(13) 2_655 n
C64 C60 0.00046 2_655 n
C64 H61 2.0155(13) -3_656 n
C64 C62 0.00046 -3_656 n
C64 H63 2.0152(13) 1_555 n
C64 H65 2.0152(13) -4_556 n
C64 N67 1.3502(4) 2_655 n
C64 H68 0.95081(25) 2_655 n
C64 H69 0.95081(25) -3_656 n
C64 N70 1.3504(4) 1_555 n
C64 H71 0.95098(25) 1_555 n
C64 H72 0.95098(25) -4_556 n
H65 C53 2.0417(4) 2_655 n
H65 C54 2.0417(4) 1_555 n
H65 C55 0.95086(24) -3_656 n
H65 C56 0.95086(24) 2_655 n
H65 C57 0.95103(24) -4_556 n
H65 C58 0.95103(24) 1_555 n
H65 H59 0.00046 -3_656 n
H65 C60 2.0149(13) -3_656 n
H65 H61 0.00046 2_655 n
H65 C62 2.0149(13) 2_655 n
H65 C64 2.0152(13) -4_556 n
H65 C66 2.0152(13) 1_555 n
C66 N6 1.3502(4) 102_645 n
C66 N7 1.3502(4) 101_545 n
C66 C55 1.3678(11) -3_656 n
C66 C56 1.3678(11) 2_655 n
C66 C57 1.3674(11) -4_556 n
C66 C58 1.3674(11) 1_555 n
C66 H59 2.0155(13) -3_656 n
C66 C60 0.00046 -3_656 n
C66 H61 2.0155(13) 2_655 n
C66 C62 0.00046 2_655 n
C66 H63 2.0152(13) -4_556 n
C66 H65 2.0152(13) 1_555 n
C66 N67 1.3502(4) 2_655 n
C66 H68 0.95081(25) -3_656 n
C66 H69 0.95081(25) 2_655 n
C66 N70 1.3504(4) 1_555 n
C66 H71 0.95098(25) -4_556 n
C66 H72 0.95098(25) 1_555 n
N67 Cu1 2.0168(16) 101_445 n
N67 Cu26 2.0171(16) 101_446 n
N67 C60 1.3504(4) 1_555 n
N67 C60 1.3504(4) -4_556 n
N67 C62 1.3504(4) 1_555 n
N67 C62 1.3504(4) -4_556 n
N67 C64 1.3502(4) 2_655 n
N67 C64 1.3502(4) -3_656 n
N67 C66 1.3502(4) 2_655 n
N67 C66 1.3502(4) -3_656 n
N67 H68 1.9876(4) 1_555 n
N67 H68 1.9876(4) -4_556 n
N67 H69 1.9876(4) 1_555 n
N67 H69 1.9876(4) -4_556 n
N67 N70 0.00046 2_655 n
N67 H71 1.9876(4) 2_655 n
N67 H71 1.9876(4) -3_656 n
N67 H72 1.9876(4) 2_655 n
N67 H72 1.9876(4) -3_656 n
N67 Cu73 2.0169(16) 1_555 n
N67 Cu74 2.0164(16) 1_455 n
H68 F2 2.2521(18) 101_445 n
H68 F5 2.2521(18) -103_436 n
H68 N6 1.9876(4) 101_445 n
H68 N7 1.9876(4) 102_545 n
H68 F13 1.9238(4) 102_545 n
H68 F15 2.2521(18) -103_435 n
H68 F16 1.9279(4) 101_445 n
H68 C55 2.0030(14) 1_555 n
H68 C56 2.0030(14) -4_556 n
H68 C57 2.0027(14) 2_655 n
H68 C58 2.0027(14) -3_656 n
H68 C60 0.95098(25) 1_555 n
H68 C62 0.95098(25) -4_556 n
H68 C64 0.95081(25) 2_655 n
H68 C66 0.95081(25) -3_656 n
H68 N67 1.9876(4) 1_555 n
H68 N70 1.9877(4) 2_655 n
H68 H71 0.00046 2_655 n
H68 H72 0.00046 -3_656 n
H69 F2 2.2521(18) -103_436 n
H69 F5 2.2521(18) 101_445 n
H69 N6 1.9876(4) 101_445 n
H69 N7 1.9876(4) 102_545 n
H69 F13 1.9238(4) 102_546 n
H69 F15 2.2521(18) 101_446 n
H69 F16 1.9279(4) 101_446 n
H69 C55 2.0030(14) -4_556 n
H69 C56 2.0030(14) 1_555 n
H69 C57 2.0027(14) -3_656 n
H69 C58 2.0027(14) 2_655 n
H69 C60 0.95098(25) -4_556 n
H69 C62 0.95098(25) 1_555 n
H69 C64 0.95081(25) -3_656 n
H69 C66 0.95081(25) 2_655 n
H69 N67 1.9876(4) 1_555 n
H69 N70 1.9877(4) 2_655 n
H69 H71 0.00046 -3_656 n
H69 H72 0.00046 2_655 n
N70 Cu1 2.0164(16) 101_545 n
N70 N6 0.00046 102_645 n
N70 N7 0.00046 101_545 n
N70 Cu26 2.0167(16) 101_546 n
N70 C60 1.3506(4) 2_655 n
N70 C60 1.3506(4) -3_656 n
N70 C62 1.3506(4) 2_655 n
N70 C62 1.3506(4) -3_656 n
N70 C64 1.3504(4) 1_555 n
N70 C64 1.3504(4) -4_556 n
N70 C66 1.3504(4) 1_555 n
N70 C66 1.3504(4) -4_556 n
N70 N67 0.00046 2_655 n
N70 H68 1.9877(4) 2_655 n
N70 H68 1.9877(4) -3_656 n
N70 H69 1.9877(4) 2_655 n
N70 H69 1.9877(4) -3_656 n
N70 H71 1.9876(4) 1_555 n
N70 H71 1.9876(4) -4_556 n
N70 H72 1.9876(4) 1_555 n
N70 H72 1.9876(4) -4_556 n
N70 Cu73 2.0166(16) 1_655 n
N70 Cu74 2.0168(16) 1_555 n
H71 F2 2.2517(18) 101_545 n
H71 F5 2.2517(18) -103_536 n
H71 N6 1.9876(4) 102_645 n
H71 N7 1.9876(4) 101_545 n
H71 F13 1.9237(4) 101_545 n
H71 F15 2.2517(18) -103_535 n
H71 F16 1.9278(4) 102_645 n
H71 C55 2.0033(14) 2_655 n
H71 C56 2.0033(14) -3_656 n
H71 C57 2.0030(14) 1_555 n
H71 C58 2.0030(14) -4_556 n
H71 C60 0.95114(25) 2_655 n
H71 C62 0.95114(25) -3_656 n
H71 C64 0.95098(25) 1_555 n
H71 C66 0.95098(25) -4_556 n
H71 N67 1.9876(4) 2_655 n
H71 H68 0.00046 2_655 n
H71 H69 0.00046 -3_656 n
H71 N70 1.9876(4) 1_555 n
H72 F2 2.2517(18) -103_536 n
H72 F5 2.2517(18) 101_545 n
H72 N6 1.9876(4) 102_645 n
H72 N7 1.9876(4) 101_545 n
H72 F13 1.9237(4) 101_546 n
H72 F15 2.2517(18) 101_546 n
H72 F16 1.9278(4) 102_646 n
H72 C55 2.0033(14) -3_656 n
H72 C56 2.0033(14) 2_655 n
H72 C57 2.0030(14) -4_556 n
H72 C58 2.0030(14) 1_555 n
H72 C60 0.95114(25) -3_656 n
H72 C62 0.95114(25) 2_655 n
H72 C64 0.95098(25) -4_556 n
H72 C66 0.95098(25) 1_555 n
H72 N67 1.9876(4) 2_655 n
H72 H68 0.00046 -3_656 n
H72 H69 0.00046 2_655 n
H72 N70 1.9876(4) 1_555 n
Cu73 Cu1 0.00021 101_445 n
Cu73 F2 2.0040(4) 101_445 n
Cu73 F2 2.0040(4) -103_436 n
Cu73 N3 2.0136(16) 101_445 n
Cu73 N3 2.0136(16) 102_545 n
Cu73 N4 2.0136(16) 101_445 n
Cu73 N4 2.0136(16) 102_545 n
Cu73 F5 2.0040(4) 101_445 n
Cu73 F5 2.0040(4) -103_436 n
Cu73 N6 2.0169(16) 101_445 n
Cu73 N6 2.0169(16) 102_545 n
Cu73 N7 2.0169(16) 101_445 n
Cu73 N7 2.0169(16) 102_545 n
Cu73 F15 2.0040(4) 101_446 n
Cu73 F15 2.0040(4) -103_435 n
Cu73 Cu26 0.00021 101_446 n
Cu73 N67 2.0169(16) 1_555 n
Cu73 N67 2.0169(16) 2_555 n
Cu73 N70 2.0166(16) 1_455 n
Cu73 N70 2.0166(16) 2_655 n
Cu73 Cu74 0.0005 1_455 n
Cu74 Cu1 0.00046 101_545 n
Cu74 F2 2.0040(4) 101_545 n
Cu74 F2 2.0040(4) -103_536 n
Cu74 N3 2.0140(16) 101_545 n
Cu74 N3 2.0133(16) 102_645 n
Cu74 N4 2.0133(16) 101_545 n
Cu74 N4 2.0140(16) 102_645 n
Cu74 F5 2.0040(4) 101_545 n
Cu74 F5 2.0040(4) -103_536 n
Cu74 N6 2.0164(16) 101_545 n
Cu74 N6 2.0171(16) 102_645 n
Cu74 N7 2.0171(16) 101_545 n
Cu74 N7 2.0164(16) 102_645 n
Cu74 F15 2.0040(4) 101_546 n
Cu74 F15 2.0040(4) -103_535 n
Cu74 Cu26 0.00062 101_546 n
Cu74 N67 2.0164(16) 1_655 n
Cu74 N67 2.0171(16) 2_655 n
Cu74 N70 2.0168(16) 1_555 n
Cu74 N70 2.0161(16) 2_755 n
Cu74 Cu73 0.0005 1_655 n

loop_
_gsas_i100_meas
100.00
12.28
57.30
77.39
26.95
10.23
0.00
0.00
0.00
0.49
0.79
0.04
58.34
0.00
0.00
0.00
6.05
0.25
9.04
2.50
53.59
7.13
1.92
9.12
1.44
2.70
10.76
3.46
14.41
5.18
7.70
0.86
16.94
4.49
0.41
8.18
0.04
1.90
0.32
0.00
0.00
1.19
0.05
1.35
0.57
0.03
0.44
0.00
0.07
0.00
0.00
0.00
0.00
0.00
0.00
0.00
0.00
0.00
0.00
0.00
0.00
0.00
0.00
0.00
0.00
0.00
0.00
0.00
0.00
0.00
0.00
0.00
0.00
0.00
0.00
0.00
0.00
0.00
0.00
0.00
0.00
0.00
0.00
0.30
0.03
0.07
0.05
0.05
0.00
0.00
0.00
0.00
0.00
0.00
0.00
0.00
0.00
0.00
0.00
0.00
0.00
0.00
0.00
0.00
0.00
0.00
0.00
0.00
0.00
0.00
0.00
0.00
0.00
0.00
0.00
2.41
0.05
0.66
0.35
0.16
0.44
0.15
0.10
0.39
1.34
0.35
0.00
0.24
0.16
0.00
0.07
0.09
2.80
0.02
0.05
0.05
0.50
0.29
1.33
0.41
0.03
1.47
0.02
0.80
0.31
0.88
0.15
0.83
0.54
0.33
0.30
0.17
0.99
0.67
1.26
0.01
0.01
0.01
2.01
0.35
0.05
0.31
0.00
0.48
0.13
0.09
0.01
0.07
1.49
0.23
0.06
0.10
0.12
0.01
0.79
0.63
0.24
0.10
0.34
0.19
0.04
0.19
0.23
0.28
0.45
0.00
0.29
0.02
0.05
2.12
0.00
0.06
0.71
0.00
0.00
0.09
0.00
0.09
0.00
0.00
0.00
0.00
0.00
0.00
0.00
0.00
0.00
0.00
0.00
0.00
0.00
0.00
0.00
0.00
0.00
0.00
0.00
0.00
0.00
0.00
0.00
0.00
0.00
0.00
0.00
0.00
0.00
0.00
0.00
0.00
0.00
0.00
0.00
0.00
0.00
0.00
0.00
0.00
0.00
0.00
0.00
0.00
0.00
0.00
0.00
0.00
0.00
0.00
0.00
0.00
0.00
0.00
0.00
0.00
0.00
0.00
0.00
0.00
0.00
0.00
0.00
0.00
0.00
0.00
0.00
0.00
0.00
0.00
0.00
0.00
0.00
0.00
0.00
0.00
0.00
0.00
0.00
0.00
0.00
0.00
0.00
0.00
0.00
0.00
0.00
0.00
0.00
0.00
0.00
0.00
0.00
0.00
0.00
0.00
0.00
0.00
0.00
0.00
0.00
0.00
0.00
0.00
0.00
0.00
0.00
0.00
0.00
0.00
0.00
0.00
0.00
0.00
0.00
0.00
0.00
0.00
0.00
0.00
0.00
0.00
0.00
0.00
0.00
0.00
0.00
0.00
0.00
0.00
0.00
0.00
0.00
0.00
0.00
0.00
0.00
0.00
0.00
0.00
0.00
0.00
0.00
0.00
0.00
0.00
0.00
0.00
0.00
0.00
0.00
0.00
0.00
0.00
0.00
0.00
0.00
0.00
0.00
0.00
0.00
0.00
0.00
0.00
0.00
0.00
0.00
0.00
0.00
0.00
0.00
0.00
0.00
0.00
0.00
0.00
0.00
0.00
0.00
0.00
0.00
0.00
0.00
0.00
0.00
0.00
0.00
0.00
0.00
0.00
0.00
0.00
0.00
0.00
0.00
0.00
0.00
0.00
0.00
0.00
0.00
0.00
0.00
0.01
0.00
0.01
0.00
0.00
0.00
0.00
0.00
0.00
0.11
0.05
0.00
0.00
0.06
0.05
0.10
0.00
0.02
0.01
0.05
0.05
0.04
0.88
0.11
0.01
0.03
0.00
0.00
0.00
0.00
0.00
0.00
0.00
0.00
0.00
0.00
0.00
0.00
0.00
0.00
0.00
0.00
0.00
0.00
0.00
0.00
0.00
0.00
0.02
0.00
0.02
0.00
0.10
0.01
0.00
0.01
0.04
0.03
0.01
0.02
0.02
0.03
0.05
0.02
0.00
0.05
0.03
0.06
0.08
0.25
0.06
0.25
0.17
0.04
0.15
0.07
0.13
0.03
0.00
0.06
0.00
0.01
0.14
0.20
0.03
0.17
0.09
0.04
0.00
0.00
0.01
0.00
0.00
0.03
0.00
0.00
0.01
0.00
0.03
0.03
0.22
0.01
0.01
0.04
0.00
0.03
0.02
0.00
0.00
0.01
0.02
0.00
0.00
0.02
0.00
0.30
0.02
0.02
0.25
0.01
0.04
0.05
0.12
0.00
0.27
0.03
0.09
0.01
0.00
0.01
0.16
0.00
0.10
0.00
0.00
0.04
0.01
0.01
0.01
0.00
0.00
0.02
0.01
0.02
0.00
0.15
0.02
0.00
0.00
0.00
0.12
0.00
0.01
0.03
0.02
0.01
0.02
0.09
0.22
0.02
0.01
0.27
0.03
0.02
0.00
0.02
0.01
0.00
0.09
0.04
0.02
0.09
0.01
0.00
0.05
0.01
0.12
0.05
0.00
0.00
0.00
0.00
0.10
0.02
0.00
0.00
0.01
0.00
0.03
0.01
0.05
0.02
0.00
0.01
0.00
0.00
0.06
0.02
0.05
0.03
0.00
0.02
0.00
0.11
0.01
0.09
0.13
0.01
0.00
0.01
0.04
0.22
0.05
0.01
0.00
0.11
0.00
0.21
0.00
0.02
0.02
0.01
0.00
0.00
0.02
0.03
0.01
0.09
0.00
0.07
0.04
0.07
0.01
0.01
0.01
0.00
0.00
0.08
0.00
0.00
0.20
0.04
0.00
0.01
0.05
0.04
0.00
0.03
0.05
0.00
0.05
0.00
0.02
0.02
0.00
0.00
0.02
0.02
0.04
0.00
0.01
0.00
0.11
0.00
0.00
0.00
0.08
0.04
0.00
0.02
0.02
0.01
0.01
0.01
0.01
0.15
0.17
0.02
0.00
0.00
0.01
0.00
0.03
0.00
0.02
0.01
0.01
0.02
0.03
0.06
0.00
0.02
0.00
0.01
0.00
0.01
0.00
0.00
0.00
0.00
0.00
0.03
0.01
0.00
0.00
0.00
0.00
0.00
0.00
0.00
0.00
0.00
0.00
0.00
0.00
0.00
0.00
0.00
0.00
0.00
0.00
0.00
0.00
0.00
0.00
0.00
0.00
0.00
0.00
0.00
0.00
0.00
0.00
0.00
0.00
0.00
0.00
0.00
0.00
0.00
0.00
0.00
0.00
0.00
0.00
0.00
0.00
0.00
0.00
0.00
0.00
0.00
0.00
0.00
0.00
0.00
0.00
0.00
0.00
0.00
0.00
0.00
0.00
0.00
0.00
0.00
0.00
0.00
0.00
0.00
0.00
0.00
0.00
0.00
0.00
0.00
0.00
0.00
0.00
0.00
0.00
0.00
0.00
0.00
0.00
0.00
0.00
0.00
0.00
0.00
0.00
0.00
0.00
0.00
0.00
0.00
0.00
0.00
0.00
0.00
0.00
0.00
0.00
0.00
0.00
0.00
0.00
0.00
0.00
0.00
0.00
0.00
0.00
0.00
0.00
0.00
0.00
0.00
0.00
0.00
0.00
0.00
0.00
0.00
0.00
0.00
0.00
0.00
0.00
0.00
0.00
0.00
0.00
0.00
0.00
0.00
0.00
0.00
0.00
0.00
0.00
0.00
0.00
0.00
0.00
0.00
0.00
0.00
0.00
0.00
0.00
0.00
0.00
0.00
0.00
0.00
0.00
0.00
0.00
0.00
0.00
0.00
0.00
0.00
0.00
0.00
0.00
0.00
0.00
0.00
0.00
0.00
0.00
0.00
0.00
0.00
0.00
0.00
0.00
0.00
0.00
0.00
0.00
0.00
0.00
0.00
0.00
0.00
0.00
0.00
0.00
0.00
0.00
0.00
0.00
0.00
0.00
0.00
0.00
0.00
0.00
0.00
0.00
0.00
0.00
0.00
0.00
0.00
0.00
0.00
0.00
0.00
0.00
0.00
0.00
0.00
0.00
0.00
0.00
0.00
0.00
0.00
0.00
0.00
0.00
0.00
0.00
0.00
0.00
0.00
0.00
0.00
0.00
0.00
0.00
0.00
0.00
0.00
0.00
0.00
0.00
0.00
0.00
0.00
0.00
0.00
0.00
0.00
0.00
0.00
0.00
0.00
0.00
0.00
0.00
0.00
0.00
0.00
0.00
0.00
0.00
0.00
0.00
0.00
0.00
0.00
0.00
0.00
0.00
0.00
0.00
0.00
0.00
0.00
0.00
0.00
0.00
0.00
0.00
0.00
0.00
0.00
0.00
0.00
0.00
0.00
0.00
0.01
0.00
0.01
0.00
0.01
0.00
0.00
0.00
0.00
0.00
0.00
0.00
0.00
0.03
0.01
0.05
0.03
0.00
0.01
0.00
0.00
0.00
0.00
0.00
0.02
0.01
0.01
0.04
0.00
0.00
0.00
0.00
0.00
0.04
0.01
0.00
0.02
0.00
0.01
0.02
0.06
0.01
0.01
0.00
0.02
0.01
0.00
0.00
0.01
0.00
0.00
0.01
0.05
0.00
0.01
0.02
0.05
0.10
0.03
0.01
0.03
0.07
0.09
0.03
0.01
0.00
0.00
0.03
0.01
0.01
0.01
0.02
0.09
0.02
0.00
0.02
0.00
0.02
0.01
0.01
0.03
0.00
0.03
0.00
0.04
0.01
0.00
0.01
0.00
0.02
0.00
0.00
0.03
0.01
0.00
0.02
0.02
0.00
0.17
0.00
0.06
0.00
0.09
0.05
0.00
0.02
0.03
0.00
0.01
0.00
0.02
0.07
0.00
0.00
0.00
0.06
0.03
0.00
0.07
0.04
0.01
0.02
0.00
0.00
0.00
0.04
0.00
0.00
0.00
0.03
0.00
0.00
0.00
0.01
0.00
0.00
0.01
0.01
0.00
0.00
0.00
0.02
0.04
0.04
0.00
0.22
0.06
0.00
0.10
0.03
0.01
0.04
0.01
0.01
0.00
0.04
0.01
0.03
0.02
0.01
0.00
0.01
0.00
0.01
0.00
0.00
0.00
0.05
0.00
0.00
0.00
0.00
0.02
0.04
0.04
0.00
0.02
0.02
0.01
0.02
0.01
0.04
0.02
0.00
0.02
0.00
0.06
0.08
0.00
0.00
0.05
0.03
0.00
0.00
0.00
0.01
0.00
0.01
0.00
0.01
0.00
0.01
0.00
0.05
0.01
0.09
0.01
0.01
0.03
0.02
0.00
0.07
0.03
0.00
0.00
0.05
0.02
0.00
0.04
0.00
0.01
0.01
0.02
0.00
0.05
0.17
0.06
0.00
0.00
0.00
0.00
0.01
0.01
0.00
0.00
0.01
0.07
0.01
0.00
0.00
0.03
0.00
0.01
0.00
0.00
0.03
0.00
0.01
0.00
0.01
0.00
0.00
0.00
0.03
0.00
0.01
0.03
0.04
0.00
0.00
0.01
0.12
0.00
0.00
0.03
0.00
0.00
0.03
0.04
0.01
0.00
0.01
0.00
0.00
0.06
0.00
0.00
0.03
0.01
0.01
0.01
0.01
0.02
0.11
0.00
0.17
0.02
0.00
0.01
0.02
0.01
0.00
0.00
0.00
0.00
0.00
0.00
0.00
0.02
0.02
0.00
0.01
0.01
0.01
0.00
0.00
0.01
0.05
0.01
0.00
0.00
0.00
0.00
0.01
0.00
0.01
0.00
0.03
0.03
0.00
0.01
0.00
0.01
0.02
0.02
0.01
0.00
0.01
0.00
0.00
0.08
0.00
0.00
0.01
0.02
0.04
0.02
0.00
0.01
0.00
0.02
0.00
0.01
0.01
0.00
0.00
0.01
0.01
0.00
0.02
0.00
0.00
0.00
0.00
0.02
0.03
0.00
0.00
0.01
0.01
0.01
0.03
0.00
0.01
0.00
0.01
0.02
0.00
0.00
0.04
0.00
0.00
0.04
0.01
0.00
0.00
0.04
0.00
0.01
0.01
0.01
0.00
0.02
0.01
0.03
0.00
0.01
0.00
0.04
0.00
0.00
0.00
0.00
0.05
0.01
0.00
0.02
0.00
0.01
0.00
0.01
0.00
0.01
0.00
0.00
0.00
0.01
0.01
0.00
0.00
0.00
0.01
0.01
0.00
0.00
0.01
0.00
0.00
0.01
0.00
0.01
0.00
0.00
0.00
0.00
0.00
0.00
0.00
0.00
0.00
0.00
0.00
0.00
0.01
0.00
0.00
0.00
0.00
0.01
0.01
0.00
0.00
0.00
0.00
0.00
0.00
0.00
0.00
0.00
0.01
0.00
0.00
0.00
0.00
0.00
0.00
0.00
0.00
0.00
0.00
0.00
0.00
0.00
0.00
0.00
0.00
0.00
0.00
0.00
0.00
0.00
0.00
0.00
0.00
0.00
0.00
0.00
0.00
0.00
0.00
0.00
0.00
0.00
0.00
0.00
0.00
0.00
0.00
0.00
0.00
0.00
0.00
0.00
0.00
0.00
0.00
0.00
0.00
0.00
0.00
0.00
0.00
0.00
0.00
0.00
0.00
0.00
0.00
0.00
0.00
0.00
0.00
0.00
0.00
0.00
0.00
0.00
0.00
0.00
0.00
0.00
0.00
0.00
0.00
0.00
0.00
0.00
0.00
0.00
0.00
0.00
0.00
0.00
0.00
0.00
0.00
0.00
0.00
0.00
0.00
0.00
0.00
0.00
0.00
0.00
0.00
0.00
0.00
0.00
0.00
0.00
0.00
0.00
0.00
0.00
0.00
0.00
0.00
0.00
0.00
0.00
0.00
0.00
0.00
0.00
0.00
0.00
0.00
0.00
0.00
0.00
0.00
0.00
0.00
0.00
0.00
0.00
0.00
0.00
0.00
0.00
0.00
0.00
0.00
0.00
0.00
0.00
0.00
0.00
0.00
0.00
0.00
0.00
0.00
0.00
0.00
0.00
0.00
0.00
0.00
0.00
0.00
0.00
0.00
0.00
0.00
0.00
0.00
0.00
0.00
0.00
0.00
0.00
0.00
0.00
0.00
0.00
0.00
0.00
0.00
0.00
0.00
0.00
0.00
0.00
0.00
0.00
0.00
0.00
0.00
0.00
0.00
0.00
0.00
0.00
0.00
0.00
0.00
0.00
0.00
0.00
0.00
0.00
0.00
0.00
0.00
0.00
0.00
0.00
0.00
0.00
0.00
0.00
0.00
0.00
0.00
0.00
0.00
0.00
0.00
0.00
0.00
0.00
0.00
0.00
0.00
0.00
0.00
0.00
0.00
0.00
0.00
0.00
0.00
0.00
0.00
0.00
0.00
0.00
0.00
0.00
0.00
0.00
0.00
0.00
0.00
0.00
0.00
0.00
0.00
0.00
0.00
0.00
0.00
0.00
0.00
0.00
0.00
0.00
0.00
0.00
0.00
0.00
0.00
0.00
0.00
0.00
0.00
0.00
0.00
0.00
0.00
0.00
0.00
0.00
0.00
0.00
0.00
0.00
0.00
0.00
0.00
0.00
0.00
0.00
0.00
0.00
0.00
0.00
0.00
0.00
0.00
0.00
0.00
0.00
0.00
0.00
0.00
0.00
0.00
0.00
0.00
0.00
0.00
0.00
0.00
0.00
0.00
0.00
0.00
0.00
0.00
0.00
0.00
0.00
0.00
0.00
0.00
0.00
0.00
0.00
0.00
0.00
0.00
0.00
0.00
0.00
0.00
0.00
0.00
0.00
0.00
0.00
0.00
0.00
0.00
0.00
0.00
0.00
0.00
0.02
0.00
0.00
0.00
0.00
0.01
0.00
0.00
0.00
0.02
0.00
0.01
0.00
0.00
0.00
0.00
0.01
0.01
0.00
0.00
0.00
0.00
0.00
0.01
0.00
0.01
0.01
0.00
0.00
0.00
0.00
0.00
0.01
0.02
0.00
0.00
0.00
0.00
0.01
0.00
0.01
0.01
0.00
0.00
0.00
0.00
0.00
0.00
0.01
0.00
0.00
0.00
0.01
0.00
0.00
0.01
0.00
0.01
0.00
0.00
0.09
0.00
0.04
0.00
0.00
0.00
0.03
0.00
0.00
0.05
0.01
0.06
0.01
0.00
0.00
0.01
0.02
0.06
0.00
0.00
0.00
0.04
0.00
0.01
0.00
0.00
0.00
0.04
0.02
0.01
0.04
0.03
0.01
0.00
0.02
0.05
0.00
0.00
0.01
0.01
0.00
0.01
0.02
0.02
0.00
0.00
0.02
0.00
0.00
